data_1551342
loop_
_publ_author_name
'Soumen De'
'Bo Chi'
'Thierry Granier'
'Ting Qi'
'Victor Maurizot'
'Ivan Huc'

_publ_section_title
;
 Designing cooperatively folded abiotic uni- and multimolecular helix
 bundles
;
_journal_name_full 'Nature Chemistry'
_journal_page_first 51
_journal_page_last 57
_journal_paper_doi 10.1038/nchem.2854
_journal_volume 10
_journal_year 2018
_chemical_formula_sum 'C238 H226 N40 O44'
_chemical_formula_weight 4350.57
_space_group_crystal_system monoclinic
_space_group_IT_number 14
_space_group_name_Hall '-P 2yn'
_space_group_name_H-M_alt 'P 1 21/n 1'
_atom_sites_solution_hydrogens geom
_cell_angle_alpha 90
_cell_angle_beta 90.14(3)
_cell_angle_gamma 90
_cell_formula_units_Z 4
_cell_length_a 27.392(6)
_cell_length_b 35.870(7)
_cell_length_c 28.337(6)
_cell_measurement_reflns_used 28371
_cell_measurement_temperature 100(2)
_cell_measurement_theta_max 26.3
_cell_measurement_theta_min 2.5
_cell_volume 27842(10)
_computing_structure_refinement 'SHELXL-2014/7 (Sheldrick, 2014)'
_diffrn_ambient_temperature 100(2)
_diffrn_measured_fraction_theta_full 0.986
_diffrn_measured_fraction_theta_max 0.986
_diffrn_measurement_device_type 'PILATUS 6M-F'
_diffrn_radiation_wavelength 0.800
_diffrn_reflns_av_R_equivalents 0.0926
_diffrn_reflns_av_unetI/netI 0.0555
_diffrn_reflns_Laue_measured_fraction_full 0.986
_diffrn_reflns_Laue_measured_fraction_max 0.986
_diffrn_reflns_limit_h_max 30
_diffrn_reflns_limit_h_min -30
_diffrn_reflns_limit_k_max 39
_diffrn_reflns_limit_k_min -39
_diffrn_reflns_limit_l_max 31
_diffrn_reflns_limit_l_min -31
_diffrn_reflns_number 239455
_diffrn_reflns_point_group_measured_fraction_full 0.986
_diffrn_reflns_point_group_measured_fraction_max 0.986
_diffrn_reflns_theta_full 26.387
_diffrn_reflns_theta_max 26.387
_diffrn_reflns_theta_min 1.031
_diffrn_source synchrotron
_exptl_absorpt_coefficient_mu 0.073
_exptl_crystal_density_diffrn 1.038
_exptl_crystal_description 'thin pate'
_exptl_crystal_F_000 9144
_exptl_crystal_size_max 0.10
_exptl_crystal_size_mid 0.08
_exptl_crystal_size_min 0.05
_refine_diff_density_max 0.443
_refine_diff_density_min -0.335
_refine_diff_density_rms 0.069
_refine_ls_extinction_coef .
_refine_ls_extinction_method none
_refine_ls_goodness_of_fit_ref 1.757
_refine_ls_hydrogen_treatment constr
_refine_ls_matrix_type full
_refine_ls_number_parameters 3120
_refine_ls_number_reflns 39443
_refine_ls_number_restraints 3954
_refine_ls_restrained_S_all 1.795
_refine_ls_R_factor_all 0.1185
_refine_ls_R_factor_gt 0.1048
_refine_ls_shift/su_max 0.011
_refine_ls_shift/su_mean 0.001
_refine_ls_structure_factor_coef Fsqd
_refine_ls_weighting_details 'w=1/[\s^2^(Fo^2^)+(0.1000P)^2^] where P=(Fo^2^+2Fc^2^)/3'
_refine_ls_weighting_scheme calc
_refine_ls_wR_factor_gt 0.2709
_refine_ls_wR_factor_ref 0.2800
_reflns_Friedel_coverage 0.000
_reflns_Friedel_fraction_full .
_reflns_Friedel_fraction_max .
_reflns_number_gt 28371
_reflns_number_total 39443
_reflns_threshold_expression 'I > 2\s(I)'
_cod_data_source_file nchem.2854-s8.cif
_cod_data_source_block bo153_squeezed
_cod_original_sg_symbol_H-M 'P 21/n'
_cod_database_code 1551342
_shelx_space_group_comment
;
The symmetry employed for this shelxl refinement is uniquely defined
by the following loop, which should always be used as a source of
symmetry information in preference to the above space-group names.
They are only intended as comments.
;

loop_
_space_group_symop_operation_xyz
'x, y, z'
'-x+1/2, y+1/2, -z+1/2'
'-x, -y, -z'
'x-1/2, -y-1/2, z-1/2'

loop_
_atom_site_label
_atom_site_type_symbol
_atom_site_fract_x
_atom_site_fract_y
_atom_site_fract_z
_atom_site_U_iso_or_equiv
_atom_site_adp_type
_atom_site_occupancy
_atom_site_site_symmetry_order
_atom_site_calc_flag
_atom_site_refinement_flags_posn
_atom_site_refinement_flags_adp
_atom_site_refinement_flags_occupancy
_atom_site_disorder_assembly
_atom_site_disorder_group
OA O 0.61864(12) 0.42765(8) 0.38675(12) 0.1427(10) Uani 1 1 d . U . . .
OB O 0.61704(9) 0.37282(7) 0.35588(9) 0.1098(7) Uani 1 1 d . U . . .
N_1 N 0.61791(10) 0.40694(9) 0.35172(13) 0.1060(8) Uani 1 1 d D U . . .
C2_1 C 0.61812(11) 0.42439(9) 0.30652(15) 0.0987(9) Uani 1 1 d D U . . .
C3_1 C 0.62838(13) 0.46224(11) 0.30520(18) 0.1190(12) Uani 1 1 d D U . . .
H3_1 H 0.6334 0.4754 0.3339 0.143 Uiso 1 1 calc R U . . .
C4_1 C 0.63135(15) 0.48097(10) 0.26291(19) 0.1238(12) Uani 1 1 d D U . . .
H4_1 H 0.6384 0.5069 0.2629 0.149 Uiso 1 1 calc R U . . .
C5_1 C 0.62440(13) 0.46305(10) 0.22101(18) 0.1164(11) Uani 1 1 d D U . . .
H5_1 H 0.6271 0.4764 0.1922 0.140 Uiso 1 1 calc R U . . .
C6_1 C 0.61311(11) 0.42436(8) 0.22046(14) 0.0975(9) Uani 1 1 d D U . . .
C7_1 C 0.60879(10) 0.40474(9) 0.26391(13) 0.0941(9) Uani 1 1 d D U . . .
C8_1 C 0.60569(11) 0.40412(9) 0.17781(13) 0.0943(9) Uani 1 1 d D U . . .
C9_1 C 0.59420(10) 0.36742(8) 0.17945(12) 0.0890(8) Uani 1 1 d D U . . .
H9_1 H 0.5896 0.3535 0.1513 0.107 Uiso 1 1 calc R U . . .
C10_1 C 0.58926(10) 0.35045(8) 0.22405(12) 0.0835(7) Uani 1 1 d D U . . .
N11_1 N 0.59570(8) 0.36767(7) 0.26426(10) 0.0866(6) Uani 1 1 d D U . . .
C_1 C 0.57758(10) 0.30997(8) 0.22646(12) 0.0814(7) Uani 1 1 d D U . . .
OB_1 O 0.61257(8) 0.42448(6) 0.13831(10) 0.1055(7) Uani 1 1 d D U . . .
O_1 O 0.57380(8) 0.29071(6) 0.19127(8) 0.0936(6) Uani 1 1 d D U . . .
CG_1 C 0.60743(14) 0.40561(11) 0.09426(15) 0.1127(11) Uani 1 1 d D U . . .
HG1_1 H 0.5729 0.3986 0.0891 0.135 Uiso 1 1 calc R U . . .
HG2_1 H 0.6273 0.3825 0.0944 0.135 Uiso 1 1 calc R U . . .
CD_1 C 0.62441(19) 0.43133(12) 0.05516(18) 0.1369(14) Uani 1 1 d D U . . .
HD_1 H 0.6588 0.4389 0.0624 0.164 Uiso 1 1 calc R U . . .
CE1_1 C 0.6246(3) 0.41020(16) 0.00899(19) 0.173(2) Uani 1 1 d D U . . .
HE1A_1 H 0.6453 0.3880 0.0121 0.260 Uiso 1 1 calc R U . . .
HE1B_1 H 0.5912 0.4026 0.0010 0.260 Uiso 1 1 calc R U . . .
HE1C_1 H 0.6375 0.4263 -0.0160 0.260 Uiso 1 1 calc R U . . .
CE2_1 C 0.5933(3) 0.46628(15) 0.0540(2) 0.187(2) Uani 1 1 d D U . . .
HE2A_1 H 0.5947 0.4786 0.0848 0.280 Uiso 1 1 calc R U . . .
HE2B_1 H 0.6057 0.4832 0.0297 0.280 Uiso 1 1 calc R U . . .
HE2C_1 H 0.5594 0.4596 0.0467 0.280 Uiso 1 1 calc R U . . .
N_2 N 0.57224(8) 0.29746(6) 0.27157(9) 0.0825(6) Uani 1 1 d D U . . .
H0_2 H 0.5731 0.3146 0.2938 0.099 Uiso 1 1 calc R U . . .
C2_2 C 0.56559(10) 0.26088(7) 0.28700(11) 0.0818(7) Uani 1 1 d D U . . .
C3_2 C 0.56765(12) 0.22965(8) 0.25847(13) 0.0953(8) Uani 1 1 d D U . . .
H3_2 H 0.5730 0.2325 0.2256 0.114 Uiso 1 1 calc R U . . .
C4_2 C 0.56206(14) 0.19434(8) 0.27708(14) 0.1047(10) Uani 1 1 d D U . . .
H4_2 H 0.5629 0.1734 0.2565 0.126 Uiso 1 1 calc R U . . .
C5_2 C 0.55529(13) 0.18877(8) 0.32415(13) 0.1002(9) Uani 1 1 d D U . . .
H5_2 H 0.5523 0.1642 0.3362 0.120 Uiso 1 1 calc R U . . .
C6_2 C 0.55277(11) 0.21931(7) 0.35484(12) 0.0894(8) Uani 1 1 d D U . . .
C7_2 C 0.55705(10) 0.25640(7) 0.33671(11) 0.0837(7) Uani 1 1 d D U . . .
C8_2 C 0.54655(12) 0.21599(7) 0.40468(12) 0.0934(9) Uani 1 1 d D U . . .
C9_2 C 0.54330(13) 0.24740(8) 0.43142(12) 0.0941(9) Uani 1 1 d D U . . .
H9_2 H 0.5398 0.2454 0.4647 0.113 Uiso 1 1 calc R U . . .
C10_2 C 0.54504(11) 0.28273(7) 0.41012(12) 0.0857(8) Uani 1 1 d D U . . .
N11_2 N 0.55214(8) 0.28737(6) 0.36369(9) 0.0798(6) Uani 1 1 d D U . . .
C_2 C 0.53633(11) 0.31612(7) 0.43939(13) 0.0845(7) Uani 1 1 d D U . . .
OB_2 O 0.54329(10) 0.18123(5) 0.42239(9) 0.1103(7) Uani 1 1 d D U . . .
HB_2 H 0.5391 0.1824 0.4517 0.165 Uiso 1 1 calc R U . . .
O_2 O 0.53676(8) 0.31429(5) 0.48302(9) 0.0962(6) Uani 1 1 d D U . . .
N_3 N 0.52669(9) 0.34753(6) 0.41477(9) 0.0831(6) Uani 1 1 d D U . . .
H0_3 H 0.5247 0.3443 0.3840 0.100 Uiso 1 1 calc R U . . .
C2_3 C 0.51942(11) 0.38418(7) 0.42970(12) 0.0860(8) Uani 1 1 d D U . . .
C3_3 C 0.52465(13) 0.39721(8) 0.47477(13) 0.1002(9) Uani 1 1 d D U . . .
H3_3 H 0.5314 0.3804 0.4998 0.120 Uiso 1 1 calc R U . . .
C4_3 C 0.52010(16) 0.43546(8) 0.48404(14) 0.1133(11) Uani 1 1 d D U . . .
H4_3 H 0.5224 0.4440 0.5157 0.136 Uiso 1 1 calc R U . . .
C5_3 C 0.51240(14) 0.46084(8) 0.44881(13) 0.1058(10) Uani 1 1 d D U . . .
H5_3 H 0.5105 0.4867 0.4560 0.127 Uiso 1 1 calc R U . . .
C6_3 C 0.50730(11) 0.44863(8) 0.40210(12) 0.0916(8) Uani 1 1 d D U . . .
C7_3 C 0.50812(10) 0.40974(7) 0.39274(11) 0.0832(7) Uani 1 1 d D U . . .
C8_3 C 0.50259(12) 0.47235(7) 0.36213(13) 0.0948(9) Uani 1 1 d D U . . .
C9_3 C 0.49619(11) 0.45782(8) 0.31834(13) 0.0910(8) Uani 1 1 d D U . . .
H9_3 H 0.4932 0.4736 0.2916 0.109 Uiso 1 1 calc R U . . .
C10_3 C 0.49410(10) 0.41880(7) 0.31359(11) 0.0831(7) Uani 1 1 d D U . . .
N11_3 N 0.50004(8) 0.39515(6) 0.34907(9) 0.0812(6) Uani 1 1 d D U . . .
C_3 C 0.48378(10) 0.40163(8) 0.26655(12) 0.0843(7) Uani 1 1 d D U . . .
OB_3 O 0.50589(10) 0.50947(5) 0.37195(9) 0.1107(7) Uani 1 1 d D U . . .
O_3 O 0.48692(8) 0.41939(6) 0.22956(8) 0.0954(6) Uani 1 1 d D U . . .
CG_3 C 0.51074(15) 0.53506(8) 0.33316(15) 0.1110(11) Uani 1 1 d D U . . .
HG1_3 H 0.4803 0.5352 0.3142 0.133 Uiso 1 1 calc R U . . .
HG2_3 H 0.5379 0.5271 0.3125 0.133 Uiso 1 1 calc R U . . .
CD_3 C 0.52045(19) 0.57289(9) 0.35151(16) 0.1263(13) Uani 1 1 d D U . . .
HD_3 H 0.5495 0.5716 0.3729 0.152 Uiso 1 1 calc R U . . .
CE1_3 C 0.5318(2) 0.59981(10) 0.31237(18) 0.1453(16) Uani 1 1 d D U . . .
HE1A_3 H 0.5381 0.6246 0.3257 0.218 Uiso 1 1 calc R U . . .
HE1B_3 H 0.5608 0.5913 0.2953 0.218 Uiso 1 1 calc R U . . .
HE1C_3 H 0.5040 0.6011 0.2906 0.218 Uiso 1 1 calc R U . . .
CE2_3 C 0.4771(2) 0.58640(10) 0.38022(17) 0.1469(16) Uani 1 1 d D U . . .
HE2A_3 H 0.4838 0.6115 0.3923 0.220 Uiso 1 1 calc R U . . .
HE2B_3 H 0.4479 0.5870 0.3601 0.220 Uiso 1 1 calc R U . . .
HE2C_3 H 0.4716 0.5694 0.4068 0.220 Uiso 1 1 calc R U . . .
N_4 N 0.47169(8) 0.36501(6) 0.26892(9) 0.0834(6) Uani 1 1 d D U . . .
H0_4 H 0.4690 0.3564 0.2979 0.100 Uiso 1 1 calc R U . . .
C2_4 C 0.46283(10) 0.33875(8) 0.23428(12) 0.0856(7) Uani 1 1 d D U . . .
C3_4 C 0.46559(11) 0.34590(9) 0.18590(13) 0.0941(8) Uani 1 1 d D U . . .
H3_4 H 0.4726 0.3703 0.1748 0.113 Uiso 1 1 calc R U . . .
C4_4 C 0.45803(12) 0.31710(10) 0.15421(14) 0.1027(9) Uani 1 1 d D U . . .
H4_4 H 0.4592 0.3222 0.1213 0.123 Uiso 1 1 calc R U . . .
C5_4 C 0.44877(13) 0.28076(10) 0.16917(14) 0.1053(10) Uani 1 1 d D U . . .
H5_4 H 0.4443 0.2614 0.1467 0.126 Uiso 1 1 calc R U . . .
C6_4 C 0.44611(11) 0.27298(9) 0.21783(12) 0.0927(8) Uani 1 1 d D U . . .
C7_4 C 0.45157(10) 0.30224(8) 0.25049(12) 0.0867(8) Uani 1 1 d D U . . .
C8_4 C 0.43837(12) 0.23673(9) 0.23583(14) 0.0991(9) Uani 1 1 d D U . . .
C9_4 C 0.43502(12) 0.23148(9) 0.28401(14) 0.0979(9) Uani 1 1 d D U . . .
H9_4 H 0.4307 0.2073 0.2969 0.117 Uiso 1 1 calc R U . . .
C10_4 C 0.43818(10) 0.26285(8) 0.31334(12) 0.0869(8) Uani 1 1 d D U . . .
N11_4 N 0.44681(8) 0.29696(6) 0.29835(10) 0.0850(6) Uani 1 1 d D U . . .
C_4 C 0.43056(11) 0.25716(8) 0.36485(12) 0.0872(8) Uani 1 1 d D U . . .
OB_4 O 0.43528(11) 0.20923(7) 0.20332(10) 0.1219(8) Uani 1 1 d D U . . .
O_4 O 0.42748(8) 0.22526(6) 0.38164(8) 0.0969(6) Uani 1 1 d D U . . .
CG_4 C 0.4295(6) 0.17156(18) 0.2201(4) 0.159(4) Uani 0.806(12) 1 d D U P A 1
HG1_4 H 0.3971 0.1684 0.2349 0.191 Uiso 0.806(12) 1 calc R U P A 1
HG2_4 H 0.4549 0.1656 0.2438 0.191 Uiso 0.806(12) 1 calc R U P A 1
CD_4 C 0.4344(5) 0.1458(2) 0.1766(3) 0.176(4) Uani 0.806(12) 1 d D U P A 1
HD_4 H 0.4304 0.1196 0.1883 0.211 Uiso 0.806(12) 1 calc R U P A 1
CE1_4 C 0.3911(4) 0.1539(2) 0.1457(4) 0.211(4) Uani 0.806(12) 1 d D U P A 1
HE1A_4 H 0.3610 0.1512 0.1641 0.317 Uiso 0.806(12) 1 calc R U P A 1
HE1B_4 H 0.3934 0.1794 0.1335 0.317 Uiso 0.806(12) 1 calc R U P A 1
HE1C_4 H 0.3905 0.1363 0.1192 0.317 Uiso 0.806(12) 1 calc R U P A 1
CE2_4 C 0.4847(5) 0.1482(3) 0.1554(4) 0.225(5) Uani 0.806(12) 1 d D U P A 1
HE2A_4 H 0.5092 0.1423 0.1795 0.337 Uiso 0.806(12) 1 calc R U P A 1
HE2B_4 H 0.4873 0.1304 0.1293 0.337 Uiso 0.806(12) 1 calc R U P A 1
HE2C_4 H 0.4902 0.1735 0.1436 0.337 Uiso 0.806(12) 1 calc R U P A 1
CG_4 C 0.4266(13) 0.1721(5) 0.2192(10) 0.111(8) Uani 0.194(12) 1 d D U P A 2
HG1_4 H 0.3999 0.1720 0.2427 0.133 Uiso 0.194(12) 1 calc R U P A 2
HG2_4 H 0.4564 0.1621 0.2346 0.133 Uiso 0.194(12) 1 calc R U P A 2
CD_4 C 0.4126(16) 0.1474(7) 0.1774(12) 0.172(13) Uani 0.194(12) 1 d D U P A 2
HD_4 H 0.3783 0.1534 0.1681 0.206 Uiso 0.194(12) 1 calc R U P A 2
CE1_4 C 0.4453(19) 0.1546(9) 0.1353(12) 0.186(13) Uani 0.194(12) 1 d D U P A 2
HE1A_4 H 0.4446 0.1812 0.1275 0.279 Uiso 0.194(12) 1 calc R U P A 2
HE1B_4 H 0.4788 0.1471 0.1430 0.279 Uiso 0.194(12) 1 calc R U P A 2
HE1C_4 H 0.4335 0.1402 0.1082 0.279 Uiso 0.194(12) 1 calc R U P A 2
CE2_4 C 0.416(2) 0.1058(6) 0.1864(13) 0.228(19) Uani 0.194(12) 1 d D U P A 2
HE2A_4 H 0.3958 0.0991 0.2134 0.342 Uiso 0.194(12) 1 calc R U P A 2
HE2B_4 H 0.4050 0.0922 0.1584 0.342 Uiso 0.194(12) 1 calc R U P A 2
HE2C_4 H 0.4503 0.0991 0.1931 0.342 Uiso 0.194(12) 1 calc R U P A 2
N_5 N 0.42599(9) 0.28721(6) 0.39173(10) 0.0887(7) Uani 1 1 d D U . . .
H0_5 H 0.4271 0.3095 0.3789 0.106 Uiso 1 1 calc R U . . .
C2_5 C 0.41913(12) 0.28331(8) 0.44194(12) 0.0903(8) Uani 1 1 d D U . . .
H2A_5 H 0.4474 0.2695 0.4550 0.108 Uiso 1 1 calc R U . . .
H2B_5 H 0.3897 0.2679 0.4474 0.108 Uiso 1 1 calc R U . . .
C7_5 C 0.41376(10) 0.31877(7) 0.46862(13) 0.0884(8) Uani 1 1 d D U . . .
C6_5 C 0.41818(11) 0.31695(8) 0.51727(12) 0.0885(8) Uani 1 1 d D U . . .
H6_5 H 0.4259 0.2939 0.5320 0.106 Uiso 1 1 calc R U . . .
N11_5 N 0.40389(9) 0.35062(7) 0.44547(10) 0.0924(7) Uani 1 1 d D U . . .
C10_5 C 0.39746(11) 0.38144(8) 0.47220(14) 0.0944(8) Uani 1 1 d D U . . .
C_5 C 0.38721(12) 0.41769(9) 0.44771(15) 0.0996(9) Uani 1 1 d D U . . .
O_5 O 0.38492(11) 0.44680(6) 0.47001(11) 0.1226(8) Uani 1 1 d D U . . .
C9_5 C 0.40071(11) 0.38180(8) 0.52084(13) 0.0944(8) Uani 1 1 d D U . . .
H9_5 H 0.3958 0.4043 0.5380 0.113 Uiso 1 1 calc R U . . .
C8_5 C 0.41137(11) 0.34847(8) 0.54450(14) 0.0917(8) Uani 1 1 d D U . . .
OB_5 O 0.41462(9) 0.34821(6) 0.59165(9) 0.1033(6) Uani 1 1 d D U . . .
HB_5 H 0.4211 0.3265 0.6010 0.155 Uiso 1 1 calc R U . . .
N_6 N 0.38068(9) 0.41548(7) 0.40006(12) 0.0953(7) Uani 1 1 d D U . . .
H0_6 H 0.3784 0.3928 0.3883 0.114 Uiso 1 1 calc R U . . .
C2_6 C 0.37723(11) 0.44431(9) 0.36780(15) 0.1021(9) Uani 1 1 d D U . . .
C3_6 C 0.38113(15) 0.48181(9) 0.37969(19) 0.1262(13) Uani 1 1 d D U . . .
H3_6 H 0.3845 0.4892 0.4117 0.151 Uiso 1 1 calc R U . . .
C4_6 C 0.38005(17) 0.50841(11) 0.3435(2) 0.1449(16) Uani 1 1 d D U . . .
H4_6 H 0.3816 0.5340 0.3520 0.174 Uiso 1 1 calc R U . . .
C5_6 C 0.37694(17) 0.49989(12) 0.2972(2) 0.1421(15) Uani 1 1 d D U . . .
H5_6 H 0.3777 0.5190 0.2740 0.171 Uiso 1 1 calc R U . . .
C6_6 C 0.37252(13) 0.46181(10) 0.28373(17) 0.1173(11) Uani 1 1 d D U . . .
C7_6 C 0.37063(11) 0.43423(9) 0.31896(15) 0.1024(9) Uani 1 1 d D U . . .
C8_6 C 0.36903(14) 0.45027(12) 0.23559(17) 0.1251(13) Uani 1 1 d D U . . .
C9_6 C 0.36204(12) 0.41364(12) 0.22592(15) 0.1144(11) Uani 1 1 d D U . . .
H9_6 H 0.3608 0.4052 0.1942 0.137 Uiso 1 1 calc R U . . .
C10_6 C 0.35676(11) 0.38840(10) 0.26294(14) 0.0993(9) Uani 1 1 d D U . . .
N11_6 N 0.36225(8) 0.39768(7) 0.30855(11) 0.0939(7) Uani 1 1 d D U . . .
C_6 C 0.34395(11) 0.34965(10) 0.25241(14) 0.0949(9) Uani 1 1 d D U . . .
O_6 O 0.34292(8) 0.33767(8) 0.21147(10) 0.1130(7) Uani 1 1 d D U . . .
OB_6 O 0.3749(6) 0.4748(3) 0.1997(4) 0.154(3) Uani 0.676(19) 1 d D U P B 3
CG_6 C 0.3787(8) 0.4618(4) 0.1513(4) 0.226(7) Uani 0.676(19) 1 d D U P B 3
HG1_6 H 0.3502 0.4460 0.1433 0.272 Uiso 0.676(19) 1 calc R U P B 3
HG2_6 H 0.4087 0.4467 0.1475 0.272 Uiso 0.676(19) 1 calc R U P B 3
CD_6 C 0.3805(9) 0.4958(3) 0.1179(4) 0.238(7) Uani 0.676(19) 1 d D U P B 3
HD_6 H 0.4085 0.5120 0.1275 0.285 Uiso 0.676(19) 1 calc R U P B 3
CE1_6 C 0.3892(15) 0.4824(5) 0.0682(5) 0.391(14) Uani 0.676(19) 1 d D U P B 3
HE1A_6 H 0.4192 0.4676 0.0673 0.586 Uiso 0.676(19) 1 calc R U P B 3
HE1B_6 H 0.3615 0.4671 0.0579 0.586 Uiso 0.676(19) 1 calc R U P B 3
HE1C_6 H 0.3925 0.5040 0.0472 0.586 Uiso 0.676(19) 1 calc R U P B 3
CE2_6 C 0.3336(9) 0.5191(4) 0.1195(7) 0.264(9) Uani 0.676(19) 1 d D U P B 3
HE2A_6 H 0.3280 0.5277 0.1519 0.395 Uiso 0.676(19) 1 calc R U P B 3
HE2B_6 H 0.3369 0.5406 0.0985 0.395 Uiso 0.676(19) 1 calc R U P B 3
HE2C_6 H 0.3059 0.5037 0.1092 0.395 Uiso 0.676(19) 1 calc R U P B 3
OB_6 O 0.3686(10) 0.4813(6) 0.2089(7) 0.148(6) Uani 0.324(19) 1 d D U P B 4
CG_6 C 0.3659(10) 0.4731(7) 0.1597(8) 0.173(7) Uani 0.324(19) 1 d D U P B 4
HG1_6 H 0.3439 0.4516 0.1543 0.207 Uiso 0.324(19) 1 calc R U P B 4
HG2_6 H 0.3987 0.4665 0.1477 0.207 Uiso 0.324(19) 1 calc R U P B 4
CD_6 C 0.3467(10) 0.5069(9) 0.1338(10) 0.221(10) Uani 0.324(19) 1 d D U P B 4
HD_6 H 0.3693 0.5282 0.1402 0.265 Uiso 0.324(19) 1 calc R U P B 4
CE1_6 C 0.2943(11) 0.5191(7) 0.1464(11) 0.243(12) Uani 0.324(19) 1 d D U P B 4
HE1A_6 H 0.2855 0.5411 0.1278 0.364 Uiso 0.324(19) 1 calc R U P B 4
HE1B_6 H 0.2715 0.4988 0.1394 0.364 Uiso 0.324(19) 1 calc R U P B 4
HE1C_6 H 0.2927 0.5252 0.1801 0.364 Uiso 0.324(19) 1 calc R U P B 4
CE2_6 C 0.3487(10) 0.4979(9) 0.0808(9) 0.222(11) Uani 0.324(19) 1 d D U P B 4
HE2A_6 H 0.3365 0.5192 0.0627 0.333 Uiso 0.324(19) 1 calc R U P B 4
HE2B_6 H 0.3825 0.4926 0.0717 0.333 Uiso 0.324(19) 1 calc R U P B 4
HE2C_6 H 0.3284 0.4760 0.0742 0.333 Uiso 0.324(19) 1 calc R U P B 4
N_7 N 0.33169(9) 0.32927(7) 0.29081(10) 0.0915(7) Uani 1 1 d D U . . .
H0_7 H 0.3311 0.3416 0.3176 0.110 Uiso 1 1 calc R U . . .
C2_7 C 0.31998(10) 0.29191(9) 0.29393(12) 0.0905(8) Uani 1 1 d D U . . .
C3_7 C 0.32036(12) 0.26654(11) 0.25775(14) 0.1053(9) Uani 1 1 d D U . . .
H3_7 H 0.3266 0.2747 0.2265 0.126 Uiso 1 1 calc R U . . .
C4_7 C 0.31178(12) 0.22898(11) 0.26633(14) 0.1065(10) Uani 1 1 d D U . . .
H4_7 H 0.3111 0.2120 0.2406 0.128 Uiso 1 1 calc R U . . .
C5_7 C 0.30432(12) 0.21601(10) 0.31103(14) 0.1035(9) Uani 1 1 d D U . . .
H5_7 H 0.3008 0.1900 0.3164 0.124 Uiso 1 1 calc R U . . .
C6_7 C 0.30180(11) 0.24096(8) 0.34914(12) 0.0903(8) Uani 1 1 d D U . . .
C7_7 C 0.30823(10) 0.27970(8) 0.34097(12) 0.0890(8) Uani 1 1 d D U . . .
C8_7 C 0.29430(11) 0.22999(8) 0.39693(13) 0.0917(8) Uani 1 1 d D U . . .
C9_7 C 0.29041(11) 0.25674(8) 0.43099(13) 0.0923(8) Uani 1 1 d D U . . .
H9_7 H 0.2848 0.2498 0.4629 0.111 Uiso 1 1 calc R U . . .
C10_7 C 0.29481(10) 0.29473(8) 0.41876(12) 0.0858(7) Uani 1 1 d D U . . .
N11_7 N 0.30360(8) 0.30604(6) 0.37491(10) 0.0875(6) Uani 1 1 d D U . . .
C_7 C 0.28744(11) 0.32325(8) 0.45590(14) 0.0897(8) Uani 1 1 d D U . . .
OB_7 O 0.29130(9) 0.19328(6) 0.40634(9) 0.1034(6) Uani 1 1 d D U . . .
HB_7 H 0.2861 0.1902 0.4353 0.155 Uiso 1 1 calc R U . . .
O_7 O 0.28693(8) 0.31459(6) 0.49787(9) 0.0972(6) Uani 1 1 d D U . . .
N_8 N 0.28130(9) 0.35868(7) 0.44029(11) 0.0950(7) Uani 1 1 d D U . . .
H0_8 H 0.2840 0.3618 0.4096 0.114 Uiso 1 1 calc R U . . .
C2_8 C 0.27122(12) 0.39099(9) 0.46611(15) 0.1000(9) Uani 1 1 d D U . . .
C3_8 C 0.27324(14) 0.39254(10) 0.51485(16) 0.1133(11) Uani 1 1 d D U . . .
H3_8 H 0.2816 0.3707 0.5321 0.136 Uiso 1 1 calc R U . . .
C4_8 C 0.26315(16) 0.42575(12) 0.53957(19) 0.1328(14) Uani 1 1 d D U . . .
H4_8 H 0.2640 0.4261 0.5731 0.159 Uiso 1 1 calc R U . . .
C5_8 C 0.25215(16) 0.45714(13) 0.5151(2) 0.1365(14) Uani 1 1 d D U . . .
H5_8 H 0.2460 0.4796 0.5318 0.164 Uiso 1 1 calc R U . . .
C6_8 C 0.24974(13) 0.45705(10) 0.4662(2) 0.1220(12) Uani 1 1 d D U . . .
C7_8 C 0.25944(12) 0.42313(9) 0.44073(16) 0.1039(10) Uani 1 1 d D U . . .
C8_8 C 0.23921(17) 0.48890(12) 0.4406(2) 0.1478(16) Uani 1 1 d D U . . .
C9_8 C 0.23885(15) 0.48670(10) 0.3919(2) 0.1343(14) Uani 1 1 d D U . . .
H9_8 H 0.2328 0.5084 0.3735 0.161 Uiso 1 1 calc R U . . .
C10_8 C 0.24751(12) 0.45223(10) 0.36975(18) 0.1186(11) Uani 1 1 d D U . . .
N11_8 N 0.25662(9) 0.42115(7) 0.39282(14) 0.1042(8) Uani 1 1 d D U . . .
C_8 C 0.24540(14) 0.45327(14) 0.3185(2) 0.1262(12) Uani 1 1 d D U . . .
OB_8 O 0.22825(16) 0.51941(9) 0.4655(2) 0.2046(19) Uani 1 1 d D U . . .
O_8 O 0.24629(12) 0.48262(10) 0.29658(16) 0.1665(14) Uani 1 1 d D U . . .
CG_8 C 0.2175(4) 0.55310(16) 0.4414(3) 0.273(4) Uani 1 1 d D U . . .
HG1_8 H 0.1942 0.5483 0.4154 0.327 Uiso 1 1 calc R U . . .
HG2_8 H 0.2478 0.5636 0.4277 0.327 Uiso 1 1 calc R U . . .
CD_8 C 0.1949(6) 0.5813(2) 0.4773(5) 0.364(7) Uani 1 1 d D U . . .
HD_8 H 0.1632 0.5720 0.4901 0.436 Uiso 1 1 calc R U . . .
CE1_8 C 0.2330(6) 0.5867(3) 0.5168(5) 0.332(7) Uani 1 1 d D U . . .
HE1A_8 H 0.2376 0.5631 0.5337 0.498 Uiso 1 1 calc R U . . .
HE1B_8 H 0.2641 0.5946 0.5030 0.498 Uiso 1 1 calc R U . . .
HE1C_8 H 0.2215 0.6058 0.5389 0.498 Uiso 1 1 calc R U . . .
CE2_8 C 0.1887(9) 0.6191(3) 0.4516(5) 0.477(13) Uani 1 1 d D U . . .
HE2A_8 H 0.1646 0.6164 0.4262 0.716 Uiso 1 1 calc R U . . .
HE2B_8 H 0.1775 0.6380 0.4740 0.716 Uiso 1 1 calc R U . . .
HE2C_8 H 0.2200 0.6268 0.4382 0.716 Uiso 1 1 calc R U . . .
N_9 N 0.24179(11) 0.41971(12) 0.29529(15) 0.1287(11) Uani 1 1 d D U . . .
H0_9 H 0.2412 0.3999 0.3136 0.154 Uiso 1 1 calc R U . . .
C2_9 C 0.23892(17) 0.4124(2) 0.2479(2) 0.1550(17) Uani 1 1 d D U . . .
C3_9 C 0.24760(18) 0.4392(2) 0.2139(2) 0.184(2) Uani 1 1 d D U . . .
H3_9 H 0.2552 0.4640 0.2230 0.220 Uiso 1 1 calc R U . . .
C4_9 C 0.2452(2) 0.4297(3) 0.1652(3) 0.219(3) Uani 1 1 d D U . . .
H4_9 H 0.2509 0.4487 0.1425 0.262 Uiso 1 1 calc R U . . .
C5_9 C 0.2349(2) 0.3943(3) 0.1494(3) 0.220(3) Uani 1 1 d D U . . .
H5_9 H 0.2341 0.3882 0.1167 0.264 Uiso 1 1 calc R U . . .
C6_9 C 0.22571(19) 0.3675(3) 0.1847(3) 0.200(2) Uani 1 1 d D U . . .
C7_9 C 0.22773(15) 0.3767(2) 0.2317(2) 0.1478(16) Uani 1 1 d D U . . .
C8_9 C 0.2132(2) 0.3308(3) 0.1715(3) 0.210(3) Uani 1 1 d D U . . .
C9_9 C 0.2019(2) 0.3035(3) 0.2061(3) 0.211(3) Uani 1 1 d D U . . .
H9_9 H 0.1929 0.2787 0.1981 0.253 Uiso 1 1 calc R U . . .
C10_9 C 0.20493(16) 0.3159(2) 0.2531(2) 0.1611(18) Uani 1 1 d D U . . .
N11_9 N 0.21680(13) 0.35008(15) 0.26702(17) 0.1499(14) Uani 1 1 d D U . . .
C_9 C 0.19371(17) 0.28829(17) 0.2889(3) 0.1660(19) Uani 1 1 d D U . . .
O_9 O 0.18721(13) 0.25387(12) 0.2844(2) 0.200(2) Uani 1 1 d D U . . .
OB_9 O 0.21213(16) 0.3252(2) 0.1248(2) 0.276(3) Uani 1 1 d D U . . .
CG_9 C 0.1912(4) 0.2948(4) 0.1045(4) 0.364(6) Uani 1 1 d D U . . .
HG1_9 H 0.1584 0.2902 0.1179 0.436 Uiso 1 1 calc R U . . .
HG2_9 H 0.2116 0.2723 0.1097 0.436 Uiso 1 1 calc R U . . .
CD_9 C 0.1874(5) 0.3046(5) 0.0477(4) 0.413(8) Uani 1 1 d D U . . .
HD_9 H 0.1705 0.2836 0.0312 0.495 Uiso 1 1 calc R U . . .
CE1_9 C 0.1587(3) 0.3436(4) 0.0357(4) 0.355(7) Uani 1 1 d D U . . .
HE1A_9 H 0.1255 0.3425 0.0485 0.533 Uiso 1 1 calc R U . . .
HE1B_9 H 0.1763 0.3645 0.0500 0.533 Uiso 1 1 calc R U . . .
HE1C_9 H 0.1571 0.3470 0.0014 0.533 Uiso 1 1 calc R U . . .
CE2_9 C 0.2374(4) 0.3098(6) 0.0263(4) 0.462(11) Uani 1 1 d D U . . .
HE2A_9 H 0.2571 0.2875 0.0320 0.693 Uiso 1 1 calc R U . . .
HE2B_9 H 0.2341 0.3139 -0.0077 0.693 Uiso 1 1 calc R U . . .
HE2C_9 H 0.2533 0.3315 0.0408 0.693 Uiso 1 1 calc R U . . .
CE1_10 C 0.1309(11) 0.3821(4) 0.6297(9) 0.287(11) Uani 0.497(18) 1 d D U P C 5
HE1A_10 H 0.1589 0.3977 0.6212 0.431 Uiso 0.497(18) 1 calc R U P C 5
HE1B_10 H 0.1064 0.3831 0.6045 0.431 Uiso 0.497(18) 1 calc R U P C 5
HE1C_10 H 0.1166 0.3912 0.6592 0.431 Uiso 0.497(18) 1 calc R U P C 5
CD_10 C 0.1482(8) 0.3408(4) 0.6365(8) 0.200(7) Uani 0.497(18) 1 d D U P C 5
HD_10 H 0.1747 0.3383 0.6607 0.240 Uiso 0.497(18) 1 calc R U P C 5
CE2_10 C 0.1021(9) 0.3192(7) 0.6497(10) 0.253(10) Uani 0.497(18) 1 d D U P C 5
HE2A_10 H 0.0908 0.3272 0.6809 0.380 Uiso 0.497(18) 1 calc R U P C 5
HE2B_10 H 0.0765 0.3241 0.6262 0.380 Uiso 0.497(18) 1 calc R U P C 5
HE2C_10 H 0.1093 0.2924 0.6503 0.380 Uiso 0.497(18) 1 calc R U P C 5
CG_10 C 0.1639(11) 0.3271(5) 0.5876(9) 0.193(9) Uani 0.497(18) 1 d D U P C 5
HG1_10 H 0.1401 0.3360 0.5638 0.231 Uiso 0.497(18) 1 calc R U P C 5
HG2_10 H 0.1961 0.3380 0.5798 0.231 Uiso 0.497(18) 1 calc R U P C 5
OB_10 O 0.1671(7) 0.2876(4) 0.5852(6) 0.191(6) Uani 0.497(18) 1 d D U P C 5
CE1_10 C 0.1273(6) 0.3273(3) 0.6630(6) 0.163(6) Uani 0.503(18) 1 d D U P C 6
HE1D_10 H 0.1232 0.3001 0.6626 0.245 Uiso 0.503(18) 1 calc R U P C 6
HE1E_10 H 0.1299 0.3359 0.6957 0.245 Uiso 0.503(18) 1 calc R U P C 6
HE1F_10 H 0.0991 0.3391 0.6478 0.245 Uiso 0.503(18) 1 calc R U P C 6
CD_10 C 0.1738(5) 0.3377(3) 0.6362(4) 0.138(4) Uani 0.503(18) 1 d D U P C 6
HD1_10 H 0.2028 0.3252 0.6508 0.165 Uiso 0.503(18) 1 calc R U P C 6
CE2_10 C 0.1801(6) 0.3795(2) 0.6368(5) 0.177(7) Uani 0.503(18) 1 d D U P C 6
HE2D_10 H 0.1841 0.3880 0.6694 0.266 Uiso 0.503(18) 1 calc R U P C 6
HE2E_10 H 0.2091 0.3863 0.6185 0.266 Uiso 0.503(18) 1 calc R U P C 6
HE2F_10 H 0.1513 0.3913 0.6228 0.266 Uiso 0.503(18) 1 calc R U P C 6
CG_10 C 0.1678(8) 0.3252(4) 0.5850(6) 0.144(6) Uani 0.503(18) 1 d D U P C 6
HG3_10 H 0.1364 0.3343 0.5719 0.172 Uiso 0.503(18) 1 calc R U P C 6
HG4_10 H 0.1948 0.3349 0.5654 0.172 Uiso 0.503(18) 1 calc R U P C 6
OB_10 O 0.1686(3) 0.2857(3) 0.5863(4) 0.127(3) Uani 0.503(18) 1 d D U P C 6
C9_10 C 0.16878(13) 0.26884(12) 0.5430(2) 0.1389(14) Uani 1 1 d D U . . .
C10_10 C 0.16994(13) 0.22977(10) 0.5428(2) 0.1337(14) Uani 1 1 d D U . . .
C11_10 C 0.16916(12) 0.21200(11) 0.4990(2) 0.1342(14) Uani 1 1 d D U . . .
H11_10 H 0.1689 0.1855 0.4982 0.161 Uiso 1 1 calc R U . . .
C1_10 C 0.17510(14) 0.20496(12) 0.5836(2) 0.1365(14) Uani 1 1 d D U . . .
O1_10 O 0.17724(10) 0.17055(7) 0.58097(15) 0.1489(12) Uani 1 1 d D U . . .
N1_10 N 0.17931(14) 0.22098(11) 0.6269(2) 0.1511(14) Uani 1 1 d D U . . .
H1_10 H 0.1767 0.2453 0.6303 0.181 Uiso 1 1 calc R U . . .
C8_10 C 0.16900(13) 0.28825(11) 0.5004(2) 0.1359(14) Uani 1 1 d D U . . .
H8_10 H 0.1684 0.3147 0.5012 0.163 Uiso 1 1 calc R U . . .
C6_10 C 0.17007(12) 0.27045(10) 0.4568(2) 0.1335(14) Uani 1 1 d D U . . .
C2_10 C 0.17542(13) 0.29541(11) 0.4162(2) 0.1358(14) Uani 1 1 d D U . . .
O2_10 O 0.17757(11) 0.32942(7) 0.41897(14) 0.1466(11) Uani 1 1 d D U . . .
N2_10 N 0.17996(14) 0.27955(11) 0.3722(2) 0.1508(14) Uani 1 1 d D U . . .
H2_10 H 0.1776 0.2553 0.3686 0.181 Uiso 1 1 calc R U . . .
C7_10 C 0.16878(13) 0.23140(11) 0.4564(2) 0.1343(14) Uani 1 1 d D U . . .
OI_10 O 0.1674(6) 0.2127(3) 0.4143(4) 0.159(4) Uani 0.676(10) 1 d D U P D 7
CJ_10 C 0.1612(6) 0.1735(3) 0.4130(5) 0.164(5) Uani 0.676(10) 1 d D U P D 7
HJ1_10 H 0.1314 0.1669 0.4307 0.196 Uiso 0.676(10) 1 calc R U P D 7
HJ2_10 H 0.1893 0.1616 0.4291 0.196 Uiso 0.676(10) 1 calc R U P D 7
CK_10 C 0.1573(9) 0.1588(4) 0.3652(6) 0.257(9) Uani 0.676(10) 1 d D U P D 7
HK_10 H 0.1904 0.1687 0.3574 0.308 Uiso 0.676(10) 1 calc R U P D 7
CM2_10 C 0.1768(6) 0.1192(2) 0.3649(4) 0.264(8) Uani 0.676(10) 1 d D U P D 7
HM2A_10 H 0.1889 0.1127 0.3964 0.396 Uiso 0.676(10) 1 calc R U P D 7
HM2B_10 H 0.1505 0.1020 0.3560 0.396 Uiso 0.676(10) 1 calc R U P D 7
HM2C_10 H 0.2034 0.1172 0.3420 0.396 Uiso 0.676(10) 1 calc R U P D 7
CM1_10 C 0.1369(13) 0.1762(5) 0.3238(8) 0.43(2) Uani 0.676(10) 1 d D U P D 7
HM1A_10 H 0.1396 0.1592 0.2969 0.643 Uiso 0.676(10) 1 calc R U P D 7
HM1B_10 H 0.1024 0.1821 0.3293 0.643 Uiso 0.676(10) 1 calc R U P D 7
HM1C_10 H 0.1547 0.1993 0.3169 0.643 Uiso 0.676(10) 1 calc R U P D 7
OI_10 O 0.1702(11) 0.2154(5) 0.4133(6) 0.130(6) Uani 0.324(10) 1 d D U P D 8
CJ_10 C 0.1754(11) 0.1752(5) 0.4163(7) 0.124(6) Uani 0.324(10) 1 d D U P D 8
HJ3_10 H 0.1485 0.1639 0.4347 0.149 Uiso 0.324(10) 1 calc R U P D 8
HJ4_10 H 0.2070 0.1682 0.4308 0.149 Uiso 0.324(10) 1 calc R U P D 8
CK_10 C 0.1730(7) 0.1638(6) 0.3646(7) 0.148(5) Uani 0.324(10) 1 d D U P D 8
HK1_10 H 0.1780 0.1362 0.3627 0.178 Uiso 0.324(10) 1 calc R U P D 8
CM2_10 C 0.2115(9) 0.1826(7) 0.3344(9) 0.226(10) Uani 0.324(10) 1 d D U P D 8
HM2D_10 H 0.2082 0.1741 0.3016 0.339 Uiso 0.324(10) 1 calc R U P D 8
HM2E_10 H 0.2072 0.2097 0.3357 0.339 Uiso 0.324(10) 1 calc R U P D 8
HM2F_10 H 0.2441 0.1760 0.3462 0.339 Uiso 0.324(10) 1 calc R U P D 8
CM1_10 C 0.1214(6) 0.1728(4) 0.3460(6) 0.134(5) Uani 0.324(10) 1 d D U P D 8
HM1D_10 H 0.0971 0.1605 0.3659 0.202 Uiso 0.324(10) 1 calc R U P D 8
HM1E_10 H 0.1162 0.1998 0.3468 0.202 Uiso 0.324(10) 1 calc R U P D 8
HM1F_10 H 0.1182 0.1639 0.3135 0.202 Uiso 0.324(10) 1 calc R U P D 8
N_11 N 0.24138(11) 0.08099(12) 0.70505(15) 0.1290(11) Uani 1 1 d D U . . .
H0_11 H 0.2405 0.1007 0.6865 0.155 Uiso 1 1 calc R U . . .
C2_11 C 0.23880(16) 0.0888(2) 0.7519(2) 0.1566(17) Uani 1 1 d D U . . .
C3_11 C 0.24805(17) 0.0611(2) 0.7871(2) 0.186(2) Uani 1 1 d D U . . .
H3_11 H 0.2559 0.0363 0.7782 0.223 Uiso 1 1 calc R U . . .
C4_11 C 0.2454(2) 0.0706(3) 0.8342(3) 0.225(3) Uani 1 1 d D U . . .
H4_11 H 0.2510 0.0516 0.8568 0.270 Uiso 1 1 calc R U . . .
C5_11 C 0.2352(3) 0.1059(3) 0.8506(3) 0.229(3) Uani 1 1 d D U . . .
H5_11 H 0.2345 0.1119 0.8832 0.275 Uiso 1 1 calc R U . . .
C6_11 C 0.22586(19) 0.1327(3) 0.8141(3) 0.204(2) Uani 1 1 d D U . . .
C7_11 C 0.22718(16) 0.1238(2) 0.7685(2) 0.1521(17) Uani 1 1 d D U . . .
C8_11 C 0.2137(2) 0.1686(3) 0.8289(3) 0.215(3) Uani 1 1 d D U . . .
C9_11 C 0.2028(2) 0.1954(3) 0.7945(3) 0.211(3) Uani 1 1 d D U . . .
H9_11 H 0.1944 0.2202 0.8030 0.254 Uiso 1 1 calc R U . . .
C10_11 C 0.20472(16) 0.1841(2) 0.7466(2) 0.1584(18) Uani 1 1 d D U . . .
N11_11 N 0.21673(13) 0.15039(16) 0.73294(17) 0.1539(14) Uani 1 1 d D U . . .
C_11 C 0.19324(19) 0.21209(19) 0.7111(3) 0.170(2) Uani 1 1 d D U . . .
OB_11 O 0.21253(18) 0.1742(3) 0.8757(2) 0.295(4) Uani 1 1 d D U . . .
O_11 O 0.18714(14) 0.24589(12) 0.7155(2) 0.202(2) Uani 1 1 d D U . . .
CG_11 C 0.1904(4) 0.2050(4) 0.8965(4) 0.353(6) Uani 1 1 d D U . . .
HG1_11 H 0.1576 0.2094 0.8828 0.424 Uiso 1 1 calc R U . . .
HG2_11 H 0.2105 0.2277 0.8921 0.424 Uiso 1 1 calc R U . . .
CD_11 C 0.1864(4) 0.1939(4) 0.9534(4) 0.381(7) Uani 1 1 d D U . . .
HD_11 H 0.1709 0.2149 0.9710 0.457 Uiso 1 1 calc R U . . .
CE1_11 C 0.1579(3) 0.1553(4) 0.9655(3) 0.312(6) Uani 1 1 d D U . . .
HE1A_11 H 0.1240 0.1572 0.9548 0.467 Uiso 1 1 calc R U . . .
HE1B_11 H 0.1740 0.1345 0.9494 0.467 Uiso 1 1 calc R U . . .
HE1C_11 H 0.1586 0.1511 0.9997 0.467 Uiso 1 1 calc R U . . .
CE2_11 C 0.2392(5) 0.1880(6) 0.9717(5) 0.454(10) Uani 1 1 d D U . . .
HE2A_11 H 0.2586 0.2104 0.9654 0.681 Uiso 1 1 calc R U . . .
HE2B_11 H 0.2385 0.1832 1.0057 0.681 Uiso 1 1 calc R U . . .
HE2C_11 H 0.2539 0.1666 0.9555 0.681 Uiso 1 1 calc R U . . .
N_12 N 0.28106(9) 0.14102(6) 0.56009(11) 0.0962(7) Uani 1 1 d D U . . .
H0_12 H 0.2840 0.1380 0.5908 0.115 Uiso 1 1 calc R U . . .
C2_12 C 0.27069(11) 0.10899(8) 0.53407(14) 0.0992(9) Uani 1 1 d D U . . .
C3_12 C 0.27243(14) 0.10712(10) 0.48515(15) 0.1140(11) Uani 1 1 d D U . . .
H3_12 H 0.2799 0.1289 0.4675 0.137 Uiso 1 1 calc R U . . .
C4_12 C 0.26344(16) 0.07392(12) 0.46160(19) 0.1319(14) Uani 1 1 d D U . . .
H4_12 H 0.2654 0.0733 0.4281 0.158 Uiso 1 1 calc R U . . .
C5_12 C 0.25205(16) 0.04263(14) 0.4851(2) 0.1382(14) Uani 1 1 d D U . . .
H5_12 H 0.2455 0.0203 0.4682 0.166 Uiso 1 1 calc R U . . .
C6_12 C 0.24984(13) 0.04281(10) 0.5343(2) 0.1211(12) Uani 1 1 d D U . . .
C7_12 C 0.25899(11) 0.07683(9) 0.55923(16) 0.1028(9) Uani 1 1 d D U . . .
C8_12 C 0.23920(17) 0.01103(12) 0.5605(3) 0.1475(16) Uani 1 1 d D U . . .
C9_12 C 0.23832(15) 0.01349(10) 0.6083(2) 0.1369(15) Uani 1 1 d D U . . .
H9_12 H 0.2316 -0.0080 0.6268 0.164 Uiso 1 1 calc R U . . .
C10_12 C 0.24739(13) 0.04788(10) 0.63042(18) 0.1182(11) Uani 1 1 d D U . . .
N11_12 N 0.25656(9) 0.07916(7) 0.60752(13) 0.1033(8) Uani 1 1 d D U . . .
C_12 C 0.24511(14) 0.04744(14) 0.6816(2) 0.1259(12) Uani 1 1 d D U . . .
OB_12 O 0.22861(18) -0.01963(9) 0.5349(2) 0.2086(19) Uani 1 1 d D U . . .
O_12 O 0.24586(13) 0.01806(10) 0.70467(16) 0.1691(14) Uani 1 1 d D U . . .
CG_12 C 0.2149(4) -0.05263(17) 0.5574(4) 0.285(5) Uani 1 1 d D U . . .
HG1_12 H 0.1890 -0.0472 0.5808 0.342 Uiso 1 1 calc R U . . .
HG2_12 H 0.2433 -0.0631 0.5745 0.342 Uiso 1 1 calc R U . . .
CD_12 C 0.1961(6) -0.0812(2) 0.5218(5) 0.344(7) Uani 1 1 d D U . . .
HD_12 H 0.1625 -0.0756 0.5098 0.413 Uiso 1 1 calc R U . . .
CE1_12 C 0.2324(6) -0.0867(3) 0.4838(5) 0.344(8) Uani 1 1 d D U . . .
HE1A_12 H 0.2200 -0.1051 0.4612 0.516 Uiso 1 1 calc R U . . .
HE1B_12 H 0.2382 -0.0630 0.4676 0.516 Uiso 1 1 calc R U . . .
HE1C_12 H 0.2631 -0.0957 0.4975 0.516 Uiso 1 1 calc R U . . .
CE2_12 C 0.1999(8) -0.1196(3) 0.5484(5) 0.450(11) Uani 1 1 d D U . . .
HE2A_12 H 0.1772 -0.1197 0.5751 0.674 Uiso 1 1 calc R U . . .
HE2B_12 H 0.1916 -0.1398 0.5266 0.674 Uiso 1 1 calc R U . . .
HE2C_12 H 0.2334 -0.1230 0.5600 0.674 Uiso 1 1 calc R U . . .
N_13 N 0.33139(9) 0.17058(7) 0.70925(10) 0.0917(7) Uani 1 1 d D U . . .
H0_13 H 0.3306 0.1582 0.6824 0.110 Uiso 1 1 calc R U . . .
C2_13 C 0.31997(10) 0.20812(9) 0.70606(12) 0.0883(8) Uani 1 1 d D U . . .
C3_13 C 0.32025(12) 0.23298(11) 0.74221(14) 0.1044(9) Uani 1 1 d D U . . .
H3_13 H 0.3261 0.2246 0.7735 0.125 Uiso 1 1 calc R U . . .
C4_13 C 0.31195(13) 0.27105(11) 0.73367(15) 0.1109(10) Uani 1 1 d D U . . .
H4_13 H 0.3119 0.2880 0.7594 0.133 Uiso 1 1 calc R U . . .
C5_13 C 0.30394(12) 0.28412(10) 0.68888(14) 0.1042(9) Uani 1 1 d D U . . .
H5_13 H 0.2999 0.3101 0.6836 0.125 Uiso 1 1 calc R U . . .
C6_13 C 0.30167(10) 0.25894(8) 0.65066(12) 0.0896(8) Uani 1 1 d D U . . .
C7_13 C 0.30794(10) 0.22055(8) 0.65914(12) 0.0869(8) Uani 1 1 d D U . . .
C8_13 C 0.29403(11) 0.27003(8) 0.60346(13) 0.0920(8) Uani 1 1 d D U . . .
C9_13 C 0.29001(11) 0.24276(8) 0.56897(12) 0.0909(8) Uani 1 1 d D U . . .
H9_13 H 0.2844 0.2496 0.5370 0.109 Uiso 1 1 calc R U . . .
C10_13 C 0.29416(11) 0.20541(8) 0.58131(12) 0.0856(7) Uani 1 1 d D U . . .
N11_13 N 0.30391(9) 0.19384(7) 0.62519(10) 0.0879(6) Uani 1 1 d D U . . .
C_13 C 0.28724(11) 0.17631(8) 0.54400(14) 0.0884(8) Uani 1 1 d D U . . .
OB_13 O 0.29106(9) 0.30658(6) 0.59387(9) 0.1042(6) Uani 1 1 d D U . . .
HB_13 H 0.2859 0.3096 0.5649 0.156 Uiso 1 1 calc R U . . .
O_13 O 0.28680(8) 0.18520(6) 0.50226(9) 0.0982(6) Uani 1 1 d D U . . .
N_14 N 0.38026(9) 0.08475(7) 0.59993(12) 0.0981(7) Uani 1 1 d D U . . .
H0_14 H 0.3782 0.1074 0.6117 0.118 Uiso 1 1 calc R U . . .
C2_14 C 0.37656(12) 0.05557(9) 0.63229(15) 0.1039(10) Uani 1 1 d D U . . .
C3_14 C 0.38050(14) 0.01819(9) 0.62026(18) 0.1237(12) Uani 1 1 d D U . . .
H3_14 H 0.3841 0.0110 0.5882 0.148 Uiso 1 1 calc R U . . .
C4_14 C 0.37906(17) -0.00887(11) 0.6561(2) 0.1425(16) Uani 1 1 d D U . . .
H4_14 H 0.3798 -0.0344 0.6474 0.171 Uiso 1 1 calc R U . . .
C5_14 C 0.37663(17) -0.00012(12) 0.7027(2) 0.1417(15) Uani 1 1 d D U . . .
H5_14 H 0.3778 -0.0192 0.7259 0.170 Uiso 1 1 calc R U . . .
C6_14 C 0.37230(13) 0.03793(10) 0.71642(18) 0.1181(11) Uani 1 1 d D U . . .
C7_14 C 0.37028(11) 0.06573(9) 0.68046(15) 0.1013(9) Uani 1 1 d D U . . .
C8_14 C 0.36890(14) 0.04957(13) 0.76391(18) 0.1292(13) Uani 1 1 d D U . . .
C9_14 C 0.36200(12) 0.08652(12) 0.77461(16) 0.1156(11) Uani 1 1 d D U . . .
H9_14 H 0.3606 0.0950 0.8064 0.139 Uiso 1 1 calc R U . . .
C10_14 C 0.35706(11) 0.11129(10) 0.73651(14) 0.0992(9) Uani 1 1 d D U . . .
N11_14 N 0.36191(9) 0.10233(7) 0.69124(12) 0.0951(7) Uani 1 1 d D U . . .
C_14 C 0.34367(11) 0.15021(10) 0.74776(14) 0.0966(9) Uani 1 1 d D U . . .
OB_14 O 0.37243(14) 0.02229(10) 0.79708(15) 0.1698(14) Uani 1 1 d D U . . .
O_14 O 0.34259(8) 0.16210(8) 0.78864(10) 0.1110(7) Uani 1 1 d D U . . .
CG_14 C 0.3740(4) 0.0318(2) 0.8446(2) 0.237(4) Uani 1 1 d D U . . .
HG1_14 H 0.3450 0.0473 0.8518 0.285 Uiso 1 1 calc R U . . .
HG2_14 H 0.4033 0.0473 0.8502 0.285 Uiso 1 1 calc R U . . .
CD_14 C 0.3751(7) -0.0002(3) 0.8782(4) 0.342(7) Uani 1 1 d D U . . .
HD_14 H 0.4032 -0.0171 0.8711 0.411 Uiso 1 1 calc R U . . .
CE1_14 C 0.3768(9) 0.0124(3) 0.9287(4) 0.497(13) Uani 1 1 d D U . . .
HE1A_14 H 0.3775 -0.0094 0.9495 0.745 Uiso 1 1 calc R U . . .
HE1B_14 H 0.4062 0.0275 0.9339 0.745 Uiso 1 1 calc R U . . .
HE1C_14 H 0.3478 0.0274 0.9356 0.745 Uiso 1 1 calc R U . . .
CE2_14 C 0.3260(6) -0.0202(3) 0.8688(5) 0.358(7) Uani 1 1 d D U . . .
HE2A_14 H 0.3233 -0.0419 0.8895 0.538 Uiso 1 1 calc R U . . .
HE2B_14 H 0.2990 -0.0030 0.8751 0.538 Uiso 1 1 calc R U . . .
HE2C_14 H 0.3247 -0.0283 0.8358 0.538 Uiso 1 1 calc R U . . .
N_15 N 0.42578(9) 0.21267(6) 0.60842(10) 0.0874(6) Uani 1 1 d D U . . .
H0_15 H 0.4272 0.1904 0.6213 0.105 Uiso 1 1 calc R U . . .
C2_15 C 0.41890(12) 0.21664(8) 0.55804(12) 0.0915(8) Uani 1 1 d D U . . .
H2A_15 H 0.4472 0.2304 0.5451 0.110 Uiso 1 1 calc R U . . .
H2B_15 H 0.3895 0.2321 0.5525 0.110 Uiso 1 1 calc R U . . .
C7_15 C 0.41337(10) 0.18117(7) 0.53113(13) 0.0867(8) Uani 1 1 d D U . . .
C6_15 C 0.41775(11) 0.18307(8) 0.48335(13) 0.0894(8) Uani 1 1 d D U . . .
H6_15 H 0.4256 0.2062 0.4688 0.107 Uiso 1 1 calc R U . . .
N11_15 N 0.40294(9) 0.14933(7) 0.55413(10) 0.0921(7) Uani 1 1 d D U . . .
C10_15 C 0.39719(11) 0.11857(8) 0.52789(13) 0.0939(8) Uani 1 1 d D U . . .
C_15 C 0.38672(13) 0.08258(9) 0.55177(15) 0.1015(9) Uani 1 1 d D U . . .
O_15 O 0.38378(10) 0.05331(6) 0.52992(10) 0.1208(8) Uani 1 1 d D U . . .
C9_15 C 0.40051(11) 0.11819(8) 0.47916(13) 0.0942(8) Uani 1 1 d D U . . .
H9_15 H 0.3959 0.0956 0.4621 0.113 Uiso 1 1 calc R U . . .
C8_15 C 0.41073(11) 0.15123(8) 0.45538(13) 0.0896(8) Uani 1 1 d D U . . .
OB_15 O 0.41412(8) 0.15168(6) 0.40810(9) 0.1026(6) Uani 1 1 d D U . . .
HB_15 H 0.4203 0.1734 0.3990 0.154 Uiso 1 1 calc R U . . .
N_16 N 0.47158(8) 0.13506(6) 0.73081(9) 0.0830(6) Uani 1 1 d D U . . .
H0_16 H 0.4684 0.1436 0.7019 0.100 Uiso 1 1 calc R U . . .
C2_16 C 0.46301(10) 0.16126(9) 0.76574(12) 0.0865(8) Uani 1 1 d D U . . .
C3_16 C 0.46561(11) 0.15395(9) 0.81369(12) 0.0944(8) Uani 1 1 d D U . . .
H3_16 H 0.4723 0.1294 0.8246 0.113 Uiso 1 1 calc R U . . .
C4_16 C 0.45826(13) 0.18306(10) 0.84586(14) 0.1044(9) Uani 1 1 d D U . . .
H4_16 H 0.4594 0.1779 0.8787 0.125 Uiso 1 1 calc R U . . .
C5_16 C 0.44941(13) 0.21895(10) 0.83096(14) 0.1049(9) Uani 1 1 d D U . . .
H5_16 H 0.4455 0.2384 0.8534 0.126 Uiso 1 1 calc R U . . .
C6_16 C 0.44622(11) 0.22681(9) 0.78242(13) 0.0941(8) Uani 1 1 d D U . . .
C7_16 C 0.45178(10) 0.19796(8) 0.74924(12) 0.0847(7) Uani 1 1 d D U . . .
C8_16 C 0.43845(12) 0.26321(9) 0.76410(14) 0.0977(9) Uani 1 1 d D U . . .
C9_16 C 0.43463(12) 0.26832(9) 0.71647(13) 0.0964(9) Uani 1 1 d D U . . .
H9_16 H 0.4297 0.2925 0.7037 0.116 Uiso 1 1 calc R U . . .
C10_16 C 0.43804(10) 0.23734(8) 0.68684(12) 0.0874(8) Uani 1 1 d D U . . .
N11_16 N 0.44669(8) 0.20291(6) 0.70197(10) 0.0847(6) Uani 1 1 d D U . . .
C_16 C 0.42989(10) 0.24303(8) 0.63525(12) 0.0853(8) Uani 1 1 d D U . . .
O_16 O 0.42732(8) 0.27478(5) 0.61839(8) 0.0962(6) Uani 1 1 d D U . . .
OB_16 O 0.4361(4) 0.29044(17) 0.7976(3) 0.121(3) Uani 0.782(11) 1 d D U P E 9
CG_16 C 0.4280(5) 0.32792(19) 0.7809(3) 0.130(3) Uani 0.782(11) 1 d D U P E 9
HG1_16 H 0.3949 0.3303 0.7671 0.156 Uiso 0.782(11) 1 calc R U P E 9
HG2_16 H 0.4523 0.3345 0.7564 0.156 Uiso 0.782(11) 1 calc R U P E 9
CD_16 C 0.4334(4) 0.3534(2) 0.8238(3) 0.168(3) Uani 0.782(11) 1 d D U P E 9
HD_16 H 0.4288 0.3794 0.8119 0.202 Uiso 0.782(11) 1 calc R U P E 9
CE1_16 C 0.3891(5) 0.3449(2) 0.8538(4) 0.203(4) Uani 0.782(11) 1 d D U P E 9
HE1A_16 H 0.3595 0.3471 0.8346 0.305 Uiso 0.782(11) 1 calc R U P E 9
HE1B_16 H 0.3916 0.3195 0.8663 0.305 Uiso 0.782(11) 1 calc R U P E 9
HE1C_16 H 0.3876 0.3626 0.8801 0.305 Uiso 0.782(11) 1 calc R U P E 9
CE2_16 C 0.4844(5) 0.3520(3) 0.8449(4) 0.219(5) Uani 0.782(11) 1 d D U P E 9
HE2A_16 H 0.5084 0.3583 0.8205 0.329 Uiso 0.782(11) 1 calc R U P E 9
HE2B_16 H 0.4868 0.3700 0.8708 0.329 Uiso 0.782(11) 1 calc R U P E 9
HE2C_16 H 0.4909 0.3269 0.8569 0.329 Uiso 0.782(11) 1 calc R U P E 9
OB_16 O 0.4333(15) 0.2915(6) 0.7948(10) 0.124(11) Uani 0.218(11) 1 d D U P E 10
CG_16 C 0.435(3) 0.3292(7) 0.7781(13) 0.183(18) Uani 0.218(11) 1 d D U P E 10
HG1_16 H 0.4160 0.3316 0.7486 0.220 Uiso 0.218(11) 1 calc R U P E 10
HG2_16 H 0.4694 0.3363 0.7712 0.220 Uiso 0.218(11) 1 calc R U P E 10
CD_16 C 0.4143(19) 0.3545(7) 0.8160(13) 0.226(16) Uani 0.218(11) 1 d D U P E 10
HD_16 H 0.3794 0.3474 0.8210 0.271 Uiso 0.218(11) 1 calc R U P E 10
CE1_16 C 0.442(3) 0.3491(11) 0.8625(13) 0.26(2) Uani 0.218(11) 1 d D U P E 10
HE1A_16 H 0.4276 0.3656 0.8865 0.385 Uiso 0.218(11) 1 calc R U P E 10
HE1B_16 H 0.4383 0.3232 0.8728 0.385 Uiso 0.218(11) 1 calc R U P E 10
HE1C_16 H 0.4761 0.3551 0.8582 0.385 Uiso 0.218(11) 1 calc R U P E 10
CE2_16 C 0.4159(15) 0.3964(6) 0.8041(12) 0.220(15) Uani 0.218(11) 1 d D U P E 10
HE2A_16 H 0.4018 0.4107 0.8302 0.330 Uiso 0.218(11) 1 calc R U P E 10
HE2B_16 H 0.4499 0.4041 0.7993 0.330 Uiso 0.218(11) 1 calc R U P E 10
HE2C_16 H 0.3971 0.4011 0.7752 0.330 Uiso 0.218(11) 1 calc R U P E 10
N_17 N 0.52637(9) 0.15266(6) 0.58494(9) 0.0844(6) Uani 1 1 d D U . . .
H0_17 H 0.5245 0.1559 0.6157 0.101 Uiso 1 1 calc R U . . .
C2_17 C 0.51897(11) 0.11614(7) 0.56999(12) 0.0866(8) Uani 1 1 d D U . . .
C3_17 C 0.52434(13) 0.10269(8) 0.52496(13) 0.0996(9) Uani 1 1 d D U . . .
H3_17 H 0.5311 0.1195 0.4999 0.119 Uiso 1 1 calc R U . . .
C4_17 C 0.52004(16) 0.06475(9) 0.51534(14) 0.1145(11) Uani 1 1 d D U . . .
H4_17 H 0.5225 0.0563 0.4837 0.137 Uiso 1 1 calc R U . . .
C5_17 C 0.51221(14) 0.03904(8) 0.55121(13) 0.1052(10) Uani 1 1 d D U . . .
H5_17 H 0.5104 0.0132 0.5442 0.126 Uiso 1 1 calc R U . . .
C6_17 C 0.50703(12) 0.05168(8) 0.59811(12) 0.0920(8) Uani 1 1 d D U . . .
C7_17 C 0.50770(10) 0.09014(7) 0.60718(12) 0.0831(7) Uani 1 1 d D U . . .
C8_17 C 0.50217(12) 0.02734(7) 0.63744(13) 0.0941(8) Uani 1 1 d D U . . .
C9_17 C 0.49603(11) 0.04238(8) 0.68158(13) 0.0908(8) Uani 1 1 d D U . . .
H9_17 H 0.4934 0.0267 0.7085 0.109 Uiso 1 1 calc R U . . .
C10_17 C 0.49365(10) 0.08117(7) 0.68641(11) 0.0817(7) Uani 1 1 d D U . . .
N11_17 N 0.50003(8) 0.10484(6) 0.65052(9) 0.0812(6) Uani 1 1 d D U . . .
C_17 C 0.48415(10) 0.09816(8) 0.73345(12) 0.0843(7) Uani 1 1 d D U . . .
OB_17 O 0.50571(10) -0.00925(5) 0.62803(9) 0.1099(7) Uani 1 1 d D U . . .
O_17 O 0.48687(8) 0.08049(6) 0.77020(8) 0.0960(6) Uani 1 1 d D U . . .
CG_17 C 0.51010(16) -0.03460(8) 0.66670(15) 0.1144(11) Uani 1 1 d D U . . .
HG1_17 H 0.4795 -0.0347 0.6853 0.137 Uiso 1 1 calc R U . . .
HG2_17 H 0.5371 -0.0267 0.6877 0.137 Uiso 1 1 calc R U . . .
CD_17 C 0.5201(2) -0.07319(9) 0.64754(17) 0.1305(14) Uani 1 1 d D U . . .
HD_17 H 0.5492 -0.0722 0.6264 0.157 Uiso 1 1 calc R U . . .
CE1_17 C 0.5306(2) -0.10031(10) 0.68864(19) 0.1466(16) Uani 1 1 d D U . . .
HE1A_17 H 0.5588 -0.0914 0.7067 0.220 Uiso 1 1 calc R U . . .
HE1B_17 H 0.5020 -0.1016 0.7093 0.220 Uiso 1 1 calc R U . . .
HE1C_17 H 0.5375 -0.1252 0.6760 0.220 Uiso 1 1 calc R U . . .
CE2_17 C 0.4767(2) -0.08688(10) 0.61975(17) 0.1458(16) Uani 1 1 d D U . . .
HE2A_17 H 0.4835 -0.1119 0.6075 0.219 Uiso 1 1 calc R U . . .
HE2B_17 H 0.4480 -0.0878 0.6403 0.219 Uiso 1 1 calc R U . . .
HE2C_17 H 0.4703 -0.0699 0.5934 0.219 Uiso 1 1 calc R U . . .
N_18 N 0.57223(8) 0.20285(6) 0.72842(9) 0.0818(6) Uani 1 1 d D U . . .
H0_18 H 0.5732 0.1857 0.7062 0.098 Uiso 1 1 calc R U . . .
C2_18 C 0.56568(10) 0.23908(7) 0.71301(11) 0.0819(7) Uani 1 1 d D U . . .
C3_18 C 0.56726(12) 0.27029(8) 0.74188(13) 0.0980(9) Uani 1 1 d D U . . .
H3_18 H 0.5720 0.2674 0.7749 0.118 Uiso 1 1 calc R U . . .
C4_18 C 0.56203(14) 0.30584(8) 0.72285(14) 0.1038(10) Uani 1 1 d D U . . .
H4_18 H 0.5631 0.3268 0.7433 0.125 Uiso 1 1 calc R U . . .
C5_18 C 0.55547(13) 0.31145(8) 0.67574(13) 0.0997(9) Uani 1 1 d D U . . .
H5_18 H 0.5528 0.3361 0.6637 0.120 Uiso 1 1 calc R U . . .
C6_18 C 0.55266(11) 0.28072(7) 0.64492(12) 0.0895(8) Uani 1 1 d D U . . .
C7_18 C 0.55674(10) 0.24371(7) 0.66341(11) 0.0827(7) Uani 1 1 d D U . . .
C8_18 C 0.54608(12) 0.28395(7) 0.59530(12) 0.0948(9) Uani 1 1 d D U . . .
C9_18 C 0.54252(13) 0.25260(8) 0.56863(12) 0.0949(9) Uani 1 1 d D U . . .
H9_18 H 0.5387 0.2545 0.5354 0.114 Uiso 1 1 calc R U . . .
C10_18 C 0.54452(11) 0.21749(7) 0.59015(12) 0.0858(8) Uani 1 1 d D U . . .
N11_18 N 0.55174(8) 0.21266(6) 0.63618(9) 0.0798(6) Uani 1 1 d D U . . .
C_18 C 0.53590(11) 0.18368(7) 0.56054(12) 0.0820(7) Uani 1 1 d D U . . .
OB_18 O 0.54318(10) 0.31885(5) 0.57745(9) 0.1128(7) Uani 1 1 d D U . . .
HB_18 H 0.5386 0.3177 0.5482 0.169 Uiso 1 1 calc R U . . .
O_18 O 0.53628(8) 0.18566(5) 0.51723(9) 0.0954(6) Uani 1 1 d D U . . .
N_19 N 0.61744(10) 0.09313(9) 0.64817(13) 0.1055(8) Uani 1 1 d D U . . .
C2_19 C 0.61770(11) 0.07579(9) 0.69361(15) 0.0987(9) Uani 1 1 d D U . . .
C3_19 C 0.62860(13) 0.03784(11) 0.69523(18) 0.1186(12) Uani 1 1 d D U . . .
H3_19 H 0.6340 0.0246 0.6667 0.142 Uiso 1 1 calc R U . . .
C4_19 C 0.63164(14) 0.01928(10) 0.7376(2) 0.1240(13) Uani 1 1 d D U . . .
H4_19 H 0.6389 -0.0066 0.7376 0.149 Uiso 1 1 calc R U . . .
C5_19 C 0.62457(13) 0.03692(10) 0.77947(17) 0.1126(11) Uani 1 1 d D U . . .
H5_19 H 0.6272 0.0236 0.8084 0.135 Uiso 1 1 calc R U . . .
C6_19 C 0.61316(10) 0.07556(8) 0.77938(14) 0.0964(9) Uani 1 1 d D U . . .
C7_19 C 0.60883(10) 0.09526(8) 0.73595(13) 0.0925(8) Uani 1 1 d D U . . .
C8_19 C 0.60582(10) 0.09597(8) 0.82254(13) 0.0921(8) Uani 1 1 d D U . . .
C9_19 C 0.59423(10) 0.13258(8) 0.82048(12) 0.0885(8) Uani 1 1 d D U . . .
H9_19 H 0.5896 0.1466 0.8485 0.106 Uiso 1 1 calc R U . . .
C10_19 C 0.58924(10) 0.14934(8) 0.77625(12) 0.0838(7) Uani 1 1 d D U . . .
N11_19 N 0.59571(8) 0.13222(6) 0.73548(10) 0.0863(6) Uani 1 1 d D U . . .
C_19 C 0.57744(10) 0.19012(8) 0.77359(12) 0.0811(7) Uani 1 1 d D U . . .
OB_19 O 0.61263(8) 0.07587(6) 0.86200(10) 0.1064(7) Uani 1 1 d D U . . .
O_19 O 0.57386(8) 0.20942(6) 0.80895(8) 0.0927(6) Uani 1 1 d D U . . .
CG_19 C 0.60741(14) 0.09451(10) 0.90608(15) 0.1097(10) Uani 1 1 d D U . . .
HG1_19 H 0.5728 0.1016 0.9109 0.132 Uiso 1 1 calc R U . . .
HG2_19 H 0.6273 0.1175 0.9063 0.132 Uiso 1 1 calc R U . . .
CD_19 C 0.62390(19) 0.06902(13) 0.94495(18) 0.1380(14) Uani 1 1 d D U . . .
HD_19 H 0.6583 0.0615 0.9380 0.166 Uiso 1 1 calc R U . . .
CE1_19 C 0.6242(2) 0.09089(15) 0.99182(18) 0.1621(19) Uani 1 1 d D U . . .
HE1A_19 H 0.6349 0.0745 1.0175 0.243 Uiso 1 1 calc R U . . .
HE1B_19 H 0.6466 0.1121 0.9893 0.243 Uiso 1 1 calc R U . . .
HE1C_19 H 0.5912 0.1000 0.9985 0.243 Uiso 1 1 calc R U . . .
CE2_19 C 0.5932(3) 0.03372(15) 0.9460(2) 0.203(3) Uani 1 1 d D U . . .
HE2A_19 H 0.6046 0.0175 0.9716 0.304 Uiso 1 1 calc R U . . .
HE2B_19 H 0.5589 0.0403 0.9513 0.304 Uiso 1 1 calc R U . . .
HE2C_19 H 0.5963 0.0206 0.9158 0.304 Uiso 1 1 calc R U . . .
OA_24 O 0.61690(8) 0.12692(7) 0.64429(9) 0.1097(7) Uani 1 1 d . U . . .
OB_24 O 0.61805(12) 0.07294(8) 0.61294(12) 0.1424(10) Uani 1 1 d . U . . .
NA_25 N 0.18821(13) 0.30201(12) 0.3345(2) 0.1489(14) Uani 1 1 d . U . . .
HA_25 H 0.1902 0.3262 0.3391 0.179 Uiso 1 1 calc R U . . .
NB_25 N 0.18784(13) 0.19840(13) 0.6656(2) 0.1531(14) Uani 1 1 d . U . . .
HB_25 H 0.1899 0.1742 0.6611 0.184 Uiso 1 1 calc R U . . .

loop_
_atom_site_aniso_label
_atom_site_aniso_U_11
_atom_site_aniso_U_22
_atom_site_aniso_U_33
_atom_site_aniso_U_23
_atom_site_aniso_U_13
_atom_site_aniso_U_12
OA 0.169(3) 0.1125(19) 0.147(2) -0.0348(18) 0.0142(19) -0.0307(17)
OB 0.1053(15) 0.0951(16) 0.1288(19) -0.0044(13) -0.0116(13) -0.0058(12)
N_1 0.0942(17) 0.095(2) 0.128(2) -0.0191(18) 0.0036(15) -0.0045(14)
C2_1 0.0839(18) 0.0779(18) 0.134(3) -0.0035(18) 0.0036(17) -0.0021(14)
C3_1 0.100(2) 0.091(2) 0.167(4) -0.009(2) 0.003(2) -0.0086(17)
C4_1 0.119(3) 0.0650(19) 0.188(4) 0.003(2) 0.002(3) -0.0087(17)
C5_1 0.105(2) 0.075(2) 0.169(4) 0.016(2) 0.001(2) -0.0077(16)
C6_1 0.0825(18) 0.0712(17) 0.139(3) 0.0134(17) 0.0038(17) -0.0007(13)
C7_1 0.0730(16) 0.0771(18) 0.132(3) 0.0082(17) 0.0031(15) 0.0016(13)
C8_1 0.0809(17) 0.0780(18) 0.124(2) 0.0252(17) 0.0052(16) 0.0083(13)
C9_1 0.0830(17) 0.0772(17) 0.107(2) 0.0160(15) 0.0045(15) 0.0099(13)
C10_1 0.0806(16) 0.0726(16) 0.097(2) 0.0094(15) 0.0037(14) 0.0059(12)
N11_1 0.0777(13) 0.0710(14) 0.1112(19) 0.0093(13) 0.0029(12) 0.0030(10)
C_1 0.0776(16) 0.0749(16) 0.092(2) 0.0075(15) -0.0002(14) 0.0052(12)
OB_1 0.1015(14) 0.0837(13) 0.1313(19) 0.0291(14) 0.0026(13) 0.0032(10)
O_1 0.1067(14) 0.0773(12) 0.0966(15) 0.0069(11) 0.0003(11) 0.0064(10)
CG_1 0.111(2) 0.098(2) 0.129(3) 0.037(2) -0.001(2) 0.0087(18)
CD_1 0.149(3) 0.122(3) 0.140(3) 0.045(3) 0.002(3) -0.010(2)
CE1_1 0.244(6) 0.151(4) 0.125(4) 0.051(3) 0.002(4) -0.009(4)
CE2_1 0.268(7) 0.119(3) 0.174(5) 0.059(3) 0.004(5) 0.022(4)
N_2 0.0858(14) 0.0650(13) 0.0968(17) 0.0048(11) -0.0001(12) 0.0068(10)
C2_2 0.0835(16) 0.0606(15) 0.101(2) 0.0077(13) -0.0005(14) 0.0038(11)
C3_2 0.109(2) 0.0727(17) 0.104(2) 0.0050(15) 0.0107(17) 0.0066(15)
C4_2 0.139(3) 0.0633(17) 0.112(3) -0.0018(16) 0.010(2) 0.0069(16)
C5_2 0.131(2) 0.0561(16) 0.114(2) 0.0088(15) 0.0093(19) 0.0069(15)
C6_2 0.105(2) 0.0567(15) 0.106(2) 0.0084(14) 0.0067(16) 0.0092(13)
C7_2 0.0879(17) 0.0617(15) 0.101(2) 0.0099(14) -0.0026(14) 0.0063(12)
C8_2 0.122(2) 0.0558(15) 0.102(2) 0.0129(14) 0.0102(17) 0.0124(14)
C9_2 0.123(2) 0.0600(16) 0.100(2) 0.0121(14) 0.0052(17) 0.0126(14)
C10_2 0.1005(19) 0.0582(15) 0.098(2) 0.0095(13) 0.0009(15) 0.0130(12)
N11_2 0.0834(13) 0.0559(12) 0.1002(17) 0.0089(11) 0.0001(11) 0.0068(9)
C_2 0.0957(18) 0.0617(15) 0.096(2) 0.0137(14) 0.0000(15) 0.0114(12)
OB_2 0.166(2) 0.0541(11) 0.1111(16) 0.0136(10) 0.0161(14) 0.0117(11)
O_2 0.1250(16) 0.0642(11) 0.0994(16) 0.0120(10) 0.0021(12) 0.0132(10)
N_3 0.0967(15) 0.0582(12) 0.0944(16) 0.0061(11) 0.0020(12) 0.0079(10)
C2_3 0.1012(19) 0.0551(14) 0.102(2) 0.0102(14) 0.0011(15) 0.0060(12)
C3_3 0.135(3) 0.0628(16) 0.103(2) 0.0074(15) -0.0068(19) 0.0108(15)
C4_3 0.163(3) 0.0656(18) 0.111(2) -0.0015(16) -0.012(2) 0.0174(18)
C5_3 0.143(3) 0.0579(16) 0.116(3) 0.0008(16) -0.014(2) 0.0132(16)
C6_3 0.108(2) 0.0579(15) 0.109(2) 0.0083(14) -0.0127(16) 0.0061(13)
C7_3 0.0884(17) 0.0592(14) 0.102(2) 0.0079(14) -0.0009(14) 0.0047(12)
C8_3 0.109(2) 0.0526(15) 0.123(2) 0.0086(15) -0.0136(17) 0.0045(13)
C9_3 0.0992(19) 0.0618(15) 0.112(2) 0.0188(15) -0.0102(16) 0.0027(13)
C10_3 0.0772(16) 0.0638(15) 0.108(2) 0.0140(14) -0.0025(14) 0.0040(11)
N11_3 0.0842(14) 0.0571(12) 0.1021(17) 0.0099(12) -0.0041(12) 0.0059(10)
C_3 0.0779(16) 0.0734(17) 0.102(2) 0.0157(15) -0.0013(14) 0.0121(12)
OB_3 0.1486(19) 0.0548(11) 0.1286(18) 0.0130(11) -0.0297(14) 0.0001(10)
O_3 0.1006(14) 0.0793(12) 0.1062(15) 0.0173(11) -0.0067(11) 0.0026(10)
CG_3 0.133(3) 0.0582(16) 0.142(3) 0.0196(17) -0.021(2) -0.0063(15)
CD_3 0.177(4) 0.0606(18) 0.141(3) 0.0151(19) -0.042(3) -0.0077(19)
CE1_3 0.189(4) 0.079(2) 0.168(4) 0.027(2) -0.050(3) -0.036(2)
CE2_3 0.246(5) 0.0597(19) 0.134(3) 0.014(2) -0.032(3) -0.006(2)
N_4 0.0853(14) 0.0713(14) 0.0934(16) 0.0094(12) -0.0017(11) 0.0036(10)
C2_4 0.0769(16) 0.0828(18) 0.097(2) 0.0030(15) -0.0027(14) 0.0100(13)
C3_4 0.0856(18) 0.0881(19) 0.109(2) 0.0060(17) -0.0038(15) 0.0073(14)
C4_4 0.100(2) 0.107(2) 0.101(2) -0.0046(18) -0.0101(17) 0.0070(17)
C5_4 0.115(2) 0.096(2) 0.105(2) -0.0114(18) -0.0113(18) 0.0053(17)
C6_4 0.0847(18) 0.0880(19) 0.105(2) -0.0042(16) -0.0085(15) 0.0096(14)
C7_4 0.0757(16) 0.0796(17) 0.105(2) -0.0009(15) -0.0056(14) 0.0066(13)
C8_4 0.105(2) 0.0747(18) 0.117(3) -0.0130(17) -0.0079(18) 0.0061(15)
C9_4 0.102(2) 0.0732(18) 0.119(3) -0.0036(17) -0.0025(17) 0.0042(15)
C10_4 0.0786(16) 0.0687(17) 0.113(2) -0.0029(15) 0.0006(14) 0.0037(12)
N11_4 0.0782(13) 0.0706(14) 0.1061(19) 0.0011(12) -0.0055(12) 0.0045(10)
C_4 0.0875(18) 0.0608(16) 0.113(2) 0.0038(15) -0.0039(15) 0.0013(12)
OB_4 0.150(2) 0.0838(14) 0.132(2) -0.0174(13) -0.0208(16) 0.0026(13)
O_4 0.1062(14) 0.0673(12) 0.1170(16) 0.0019(11) 0.0075(11) 0.0005(10)
CG_4 0.254(12) 0.071(3) 0.151(6) -0.012(3) -0.029(6) -0.028(4)
CD_4 0.269(9) 0.094(4) 0.165(7) -0.021(4) -0.048(6) 0.011(5)
CE1_4 0.313(10) 0.134(5) 0.186(7) -0.015(5) -0.085(7) -0.030(6)
CE2_4 0.302(10) 0.164(7) 0.209(9) -0.081(7) -0.006(8) 0.005(7)
CG_4 0.108(16) 0.074(7) 0.149(16) -0.013(7) -0.031(11) 0.010(7)
CD_4 0.24(3) 0.105(12) 0.170(18) -0.036(10) -0.029(15) -0.031(14)
CE1_4 0.24(3) 0.144(18) 0.174(18) -0.022(13) -0.021(16) -0.011(18)
CE2_4 0.39(5) 0.091(11) 0.21(2) -0.035(11) 0.02(2) -0.028(13)
N_5 0.0944(15) 0.0624(13) 0.1094(19) 0.0055(12) 0.0023(13) 0.0042(10)
C2_5 0.0903(18) 0.0679(16) 0.113(2) 0.0065(15) 0.0060(16) 0.0025(13)
C7_5 0.0871(17) 0.0620(15) 0.116(2) 0.0038(15) 0.0046(15) 0.0006(12)
C6_5 0.0909(18) 0.0640(16) 0.111(2) 0.0021(15) -0.0014(15) 0.0027(13)
N11_5 0.0957(15) 0.0679(14) 0.1137(19) 0.0041(13) 0.0078(13) 0.0031(11)
C10_5 0.0923(19) 0.0659(16) 0.125(3) 0.0010(16) 0.0054(17) 0.0063(13)
C_5 0.106(2) 0.0629(17) 0.130(3) 0.0012(17) 0.0041(19) 0.0043(14)
O_5 0.154(2) 0.0651(13) 0.149(2) -0.0027(13) 0.0043(17) 0.0115(12)
C9_5 0.0933(19) 0.0692(17) 0.121(3) -0.0067(16) 0.0029(17) 0.0073(13)
C8_5 0.0887(18) 0.0670(17) 0.119(2) -0.0041(16) -0.0008(16) 0.0002(13)
OB_5 0.1269(17) 0.0721(12) 0.1110(17) -0.0060(11) -0.0111(13) 0.0055(11)
N_6 0.0967(16) 0.0614(13) 0.128(2) 0.0091(14) 0.0029(14) 0.0062(11)
C2_6 0.0900(19) 0.0731(18) 0.143(3) 0.0152(18) 0.0036(18) 0.0070(14)
C3_6 0.122(3) 0.0689(19) 0.187(4) 0.017(2) -0.004(2) 0.0051(17)
C4_6 0.146(3) 0.072(2) 0.217(5) 0.036(3) -0.026(3) -0.001(2)
C5_6 0.141(3) 0.092(3) 0.193(4) 0.043(3) -0.038(3) -0.006(2)
C6_6 0.098(2) 0.095(2) 0.159(3) 0.047(2) -0.014(2) -0.0060(17)
C7_6 0.0822(18) 0.0773(19) 0.147(3) 0.0262(18) -0.0063(18) 0.0063(14)
C8_6 0.106(2) 0.117(3) 0.152(3) 0.057(2) -0.024(2) -0.005(2)
C9_6 0.092(2) 0.124(3) 0.128(3) 0.047(2) -0.0083(18) -0.0015(18)
C10_6 0.0751(17) 0.103(2) 0.119(3) 0.0310(19) 0.0029(16) 0.0090(15)
N11_6 0.0763(14) 0.0856(16) 0.120(2) 0.0241(14) 0.0030(13) 0.0072(11)
C_6 0.0737(17) 0.111(2) 0.100(2) 0.0162(19) -0.0012(15) 0.0096(15)
O_6 0.0941(14) 0.143(2) 0.1018(17) 0.0141(15) -0.0029(12) 0.0037(13)
OB_6 0.180(8) 0.135(5) 0.148(5) 0.062(4) -0.018(4) -0.007(4)
CG_6 0.39(2) 0.152(8) 0.134(6) 0.070(5) 0.007(7) -0.007(9)
CD_6 0.41(2) 0.154(8) 0.148(6) 0.059(6) -0.049(9) -0.049(9)
CE1_6 0.80(4) 0.211(12) 0.161(7) 0.087(8) 0.037(13) 0.056(19)
CE2_6 0.42(2) 0.139(8) 0.230(15) 0.067(9) -0.079(13) -0.049(9)
OB_6 0.140(12) 0.127(8) 0.178(9) 0.092(7) -0.055(8) -0.035(7)
CG_6 0.181(15) 0.167(14) 0.169(10) 0.102(9) -0.059(9) -0.049(10)
CD_6 0.234(18) 0.209(17) 0.219(14) 0.129(12) -0.060(12) -0.031(13)
CE1_6 0.262(19) 0.214(19) 0.253(19) 0.171(15) -0.034(15) 0.011(15)
CE2_6 0.25(2) 0.21(2) 0.212(14) 0.148(13) -0.059(12) -0.024(15)
N_7 0.0818(14) 0.0901(16) 0.1028(18) 0.0101(14) 0.0045(12) 0.0062(12)
C2_7 0.0803(17) 0.092(2) 0.099(2) 0.0003(16) 0.0008(15) 0.0044(14)
C3_7 0.095(2) 0.111(2) 0.109(2) 0.0018(19) -0.0037(17) 0.0052(17)
C4_7 0.098(2) 0.109(2) 0.112(3) -0.015(2) 0.0002(18) 0.0005(18)
C5_7 0.102(2) 0.088(2) 0.121(3) -0.0087(19) -0.0020(18) -0.0045(16)
C6_7 0.0845(17) 0.0786(18) 0.108(2) -0.0058(16) 0.0002(15) -0.0003(13)
C7_7 0.0746(16) 0.0821(18) 0.110(2) 0.0026(16) 0.0016(14) 0.0017(13)
C8_7 0.0913(19) 0.0704(17) 0.113(2) -0.0014(16) -0.0068(16) 0.0016(13)
C9_7 0.0980(19) 0.0731(17) 0.106(2) -0.0018(15) 0.0041(16) -0.0002(14)
C10_7 0.0824(17) 0.0742(17) 0.101(2) 0.0032(15) 0.0024(14) 0.0017(13)
N11_7 0.0817(14) 0.0705(14) 0.1103(19) 0.0011(13) 0.0023(12) 0.0048(10)
C_7 0.0868(18) 0.0670(16) 0.115(2) 0.0016(16) 0.0088(16) -0.0047(13)
OB_7 0.1220(16) 0.0734(12) 0.1147(16) -0.0019(11) -0.0022(13) -0.0069(10)
O_7 0.1104(15) 0.0792(13) 0.1021(16) -0.0004(11) 0.0065(12) -0.0064(10)
N_8 0.0972(16) 0.0708(14) 0.1170(19) -0.0012(13) 0.0175(14) 0.0047(11)
C2_8 0.0936(19) 0.0714(18) 0.135(3) -0.0121(17) 0.0146(18) -0.0017(14)
C3_8 0.123(3) 0.087(2) 0.130(3) -0.024(2) 0.027(2) -0.0113(18)
C4_8 0.138(3) 0.102(3) 0.159(4) -0.038(3) 0.023(3) -0.010(2)
C5_8 0.120(3) 0.112(3) 0.178(4) -0.047(3) 0.010(3) -0.003(2)
C6_8 0.105(2) 0.076(2) 0.185(4) -0.025(2) -0.001(2) 0.0039(16)
C7_8 0.0886(19) 0.0790(19) 0.144(3) -0.0066(19) 0.0184(19) 0.0007(14)
C8_8 0.131(3) 0.084(2) 0.228(5) -0.028(3) -0.016(3) 0.012(2)
C9_8 0.115(3) 0.067(2) 0.220(4) 0.006(2) -0.023(3) 0.0133(17)
C10_8 0.087(2) 0.095(2) 0.175(3) 0.022(2) 0.003(2) 0.0001(16)
N11_8 0.0853(15) 0.0699(15) 0.157(3) 0.0099(16) 0.0073(16) 0.0085(11)
C_8 0.096(2) 0.118(3) 0.165(4) 0.029(3) -0.007(2) 0.014(2)
OB_8 0.200(3) 0.102(2) 0.311(5) -0.066(3) -0.062(3) 0.048(2)
O_8 0.138(2) 0.138(2) 0.224(4) 0.080(3) -0.013(2) 0.0016(18)
CG_8 0.351(11) 0.097(3) 0.369(10) -0.067(4) -0.105(8) 0.089(5)
CD_8 0.518(17) 0.145(6) 0.428(13) -0.120(7) -0.125(11) 0.146(9)
CE1_8 0.424(18) 0.201(9) 0.371(14) -0.083(9) -0.035(12) 0.009(10)
CE2_8 0.84(4) 0.190(7) 0.402(16) -0.111(8) -0.138(18) 0.212(13)
N_9 0.0948(19) 0.153(3) 0.138(3) 0.033(2) 0.0037(18) 0.0302(19)
C2_9 0.104(3) 0.227(5) 0.134(4) -0.002(3) -0.016(2) 0.051(3)
C3_9 0.112(3) 0.282(7) 0.157(4) 0.066(4) -0.008(3) 0.037(4)
C4_9 0.123(4) 0.381(10) 0.153(5) 0.034(5) 0.004(4) 0.064(5)
C5_9 0.119(4) 0.401(9) 0.141(5) -0.008(5) -0.019(3) 0.068(6)
C6_9 0.110(3) 0.338(7) 0.152(4) -0.052(4) -0.022(3) 0.082(4)
C7_9 0.092(2) 0.227(5) 0.124(3) -0.016(3) -0.022(2) 0.062(3)
C8_9 0.111(4) 0.336(8) 0.184(5) -0.107(5) -0.039(4) 0.092(4)
C9_9 0.112(4) 0.300(7) 0.220(6) -0.116(5) -0.049(4) 0.072(4)
C10_9 0.089(3) 0.193(5) 0.200(5) -0.067(4) -0.039(3) 0.051(3)
N11_9 0.097(2) 0.190(4) 0.162(3) -0.047(3) -0.037(2) 0.052(2)
C_9 0.101(3) 0.139(4) 0.257(6) -0.079(4) -0.054(3) 0.041(3)
O_9 0.127(2) 0.156(3) 0.315(5) -0.096(3) -0.063(3) 0.039(2)
OB_9 0.133(3) 0.503(10) 0.193(4) -0.152(5) -0.020(3) 0.082(4)
CG_9 0.212(8) 0.628(15) 0.252(8) -0.247(9) 0.069(6) -0.043(9)
CD_9 0.214(10) 0.76(2) 0.260(9) -0.216(11) 0.023(8) 0.009(11)
CE1_9 0.141(6) 0.69(2) 0.239(9) -0.161(11) 0.039(5) -0.122(8)
CE2_9 0.221(9) 0.93(3) 0.235(10) -0.188(14) 0.020(8) 0.005(13)
CE1_10 0.29(2) 0.156(9) 0.42(3) -0.058(11) -0.006(19) 0.066(10)
CD_10 0.176(14) 0.131(9) 0.293(15) -0.063(9) -0.024(11) 0.036(8)
CE2_10 0.213(15) 0.235(15) 0.31(2) -0.043(13) -0.003(14) 0.008(11)
CG_10 0.187(18) 0.092(8) 0.298(16) -0.050(8) -0.023(11) -0.005(8)
OB_10 0.225(16) 0.094(8) 0.254(8) -0.037(6) 0.032(8) -0.019(7)
CE1_10 0.186(11) 0.096(6) 0.209(11) -0.027(6) 0.101(10) -0.014(6)
CD_10 0.154(8) 0.073(5) 0.186(8) -0.004(4) 0.071(7) 0.005(4)
CE2_10 0.232(15) 0.089(5) 0.211(11) -0.024(6) 0.097(10) -0.027(6)
CG_10 0.147(11) 0.076(7) 0.208(9) -0.014(5) 0.055(8) -0.008(5)
OB_10 0.084(5) 0.062(5) 0.234(6) -0.015(4) 0.024(4) -0.007(3)
C9_10 0.089(2) 0.081(2) 0.247(5) -0.020(3) 0.018(3) -0.0076(18)
C10_10 0.085(2) 0.069(2) 0.247(4) -0.025(2) 0.009(2) -0.0054(16)
C11_10 0.080(2) 0.074(2) 0.249(5) -0.015(3) -0.007(2) -0.0038(16)
C1_10 0.090(2) 0.079(2) 0.241(5) -0.023(3) 0.005(3) -0.0079(17)
O1_10 0.1197(19) 0.0788(16) 0.248(4) -0.0195(18) -0.008(2) -0.0110(13)
N1_10 0.116(2) 0.087(2) 0.250(5) -0.020(3) 0.033(3) -0.0154(18)
C8_10 0.084(2) 0.074(2) 0.250(5) -0.012(3) 0.001(3) 0.0007(16)
C6_10 0.081(2) 0.073(2) 0.246(4) -0.021(2) -0.011(2) 0.0082(16)
C2_10 0.087(2) 0.077(2) 0.243(5) -0.020(3) -0.018(3) 0.0077(17)
O2_10 0.126(2) 0.0759(15) 0.238(4) -0.0139(17) -0.004(2) 0.0109(13)
N2_10 0.117(2) 0.080(2) 0.256(5) -0.028(3) -0.044(3) 0.0112(17)
C7_10 0.085(2) 0.074(2) 0.244(4) -0.017(2) -0.022(3) 0.0040(16)
OI_10 0.136(10) 0.090(5) 0.250(6) -0.030(4) -0.043(5) 0.022(5)
CJ_10 0.127(9) 0.092(5) 0.271(11) -0.042(5) -0.040(7) 0.010(4)
CK_10 0.40(2) 0.102(7) 0.269(12) -0.042(7) -0.083(12) 0.022(10)
CM2_10 0.49(2) 0.095(5) 0.202(9) -0.037(5) -0.140(11) 0.066(8)
CM1_10 0.77(6) 0.161(12) 0.359(19) -0.016(13) -0.27(3) 0.02(2)
OI_10 0.095(13) 0.062(7) 0.234(8) -0.005(5) -0.017(7) -0.010(6)
CJ_10 0.123(14) 0.074(7) 0.175(10) -0.007(5) -0.069(8) -0.005(6)
CK_10 0.205(11) 0.077(9) 0.163(10) -0.001(6) -0.094(8) 0.007(7)
CM2_10 0.243(15) 0.20(2) 0.239(16) 0.034(13) -0.040(12) -0.008(12)
CM1_10 0.201(11) 0.075(7) 0.127(10) 0.002(6) -0.093(8) -0.015(6)
N_11 0.0946(19) 0.159(3) 0.133(3) 0.033(2) -0.0161(17) -0.0272(19)
C2_11 0.096(3) 0.236(5) 0.137(4) 0.002(3) 0.003(2) -0.050(3)
C3_11 0.103(3) 0.293(7) 0.162(4) 0.072(5) -0.008(3) -0.043(4)
C4_11 0.116(4) 0.399(10) 0.161(5) 0.047(6) -0.021(4) -0.062(6)
C5_11 0.122(4) 0.416(10) 0.151(5) 0.010(6) -0.005(4) -0.072(6)
C6_11 0.110(3) 0.350(7) 0.153(4) -0.047(4) 0.006(3) -0.072(4)
C7_11 0.094(3) 0.237(5) 0.125(3) -0.018(3) 0.009(2) -0.060(3)
C8_11 0.111(4) 0.354(8) 0.179(5) -0.103(5) 0.018(4) -0.086(5)
C9_11 0.107(4) 0.312(8) 0.216(6) -0.112(5) 0.038(4) -0.077(4)
C10_11 0.087(3) 0.194(5) 0.195(5) -0.074(3) 0.027(3) -0.055(3)
N11_11 0.102(2) 0.199(4) 0.161(3) -0.048(3) 0.025(2) -0.057(2)
C_11 0.110(3) 0.150(4) 0.249(6) -0.083(4) 0.047(3) -0.046(3)
OB_11 0.141(3) 0.552(11) 0.193(4) -0.157(5) 0.018(3) -0.105(5)
O_11 0.139(3) 0.157(3) 0.311(5) -0.099(3) 0.059(3) -0.042(2)
CG_11 0.199(8) 0.616(14) 0.243(8) -0.218(9) -0.029(6) -0.038(9)
CD_11 0.220(9) 0.680(19) 0.243(8) -0.209(10) -0.023(7) -0.100(10)
CE1_11 0.128(5) 0.605(18) 0.202(7) -0.149(9) -0.027(4) 0.029(7)
CE2_11 0.256(10) 0.78(3) 0.322(14) -0.223(15) -0.059(9) -0.065(13)
N_12 0.1031(16) 0.0669(14) 0.118(2) 0.0001(13) -0.0290(14) -0.0040(11)
C2_12 0.0921(19) 0.0719(18) 0.133(3) -0.0076(17) -0.0265(17) 0.0046(14)
C3_12 0.125(3) 0.088(2) 0.129(3) -0.0177(19) -0.034(2) 0.0076(18)
C4_12 0.129(3) 0.105(3) 0.162(4) -0.043(3) -0.026(3) 0.011(2)
C5_12 0.121(3) 0.110(3) 0.183(4) -0.046(3) -0.022(3) 0.001(2)
C6_12 0.097(2) 0.078(2) 0.189(4) -0.023(2) -0.009(2) -0.0035(16)
C7_12 0.0882(19) 0.0782(19) 0.142(3) -0.0036(18) -0.0255(18) -0.0007(14)
C8_12 0.124(3) 0.080(2) 0.239(5) -0.024(3) 0.004(3) -0.011(2)
C9_12 0.118(3) 0.067(2) 0.226(5) 0.009(3) 0.014(3) -0.0100(17)
C10_12 0.092(2) 0.093(2) 0.170(3) 0.023(2) -0.013(2) -0.0016(17)
N11_12 0.0806(15) 0.0743(15) 0.155(3) 0.0122(16) -0.0161(15) -0.0108(11)
C_12 0.094(2) 0.118(3) 0.166(4) 0.027(3) -0.007(2) -0.017(2)
OB_12 0.224(4) 0.094(2) 0.307(5) -0.055(3) 0.050(4) -0.050(2)
O_12 0.142(2) 0.145(3) 0.220(4) 0.081(3) 0.000(2) -0.0100(19)
CG_12 0.362(12) 0.104(4) 0.391(10) -0.066(5) 0.114(9) -0.090(5)
CD_12 0.449(16) 0.141(5) 0.442(14) -0.107(7) 0.136(11) -0.137(8)
CE1_12 0.422(18) 0.188(8) 0.422(15) -0.088(9) 0.085(13) -0.083(10)
CE2_12 0.71(3) 0.194(7) 0.448(17) -0.102(9) 0.147(17) -0.159(11)
N_13 0.0814(14) 0.0911(16) 0.1026(18) 0.0121(13) -0.0124(12) -0.0066(12)
C2_13 0.0797(17) 0.0902(19) 0.095(2) -0.0034(16) -0.0069(14) -0.0032(14)
C3_13 0.097(2) 0.107(2) 0.109(2) 0.0009(19) -0.0051(17) -0.0030(17)
C4_13 0.110(2) 0.113(3) 0.110(3) -0.017(2) -0.0068(19) 0.0004(19)
C5_13 0.100(2) 0.088(2) 0.125(3) -0.0121(19) -0.0075(18) 0.0057(16)
C6_13 0.0825(17) 0.0796(18) 0.107(2) -0.0065(15) -0.0072(15) -0.0019(13)
C7_13 0.0748(16) 0.0819(18) 0.104(2) -0.0002(15) -0.0047(14) -0.0038(13)
C8_13 0.0905(18) 0.0718(17) 0.114(2) -0.0026(16) -0.0067(16) 0.0022(13)
C9_13 0.0961(19) 0.0737(17) 0.103(2) -0.0009(15) -0.0121(15) 0.0067(13)
C10_13 0.0869(17) 0.0709(16) 0.099(2) 0.0007(14) -0.0095(14) -0.0005(13)
N11_13 0.0837(14) 0.0748(14) 0.1052(18) 0.0022(13) -0.0134(12) -0.0016(11)
C_13 0.0851(17) 0.0713(17) 0.109(2) -0.0005(16) -0.0175(15) 0.0051(13)
OB_13 0.1244(16) 0.0698(12) 0.1185(17) -0.0029(11) -0.0100(13) 0.0053(10)
O_13 0.1104(15) 0.0809(13) 0.1032(16) 0.0014(11) -0.0167(12) 0.0069(10)
N_14 0.1003(17) 0.0634(14) 0.130(2) 0.0106(14) -0.0124(15) -0.0085(11)
C2_14 0.095(2) 0.0739(18) 0.143(3) 0.0175(18) -0.0105(19) -0.0087(14)
C3_14 0.121(3) 0.0676(19) 0.182(4) 0.019(2) -0.007(2) -0.0067(16)
C4_14 0.137(3) 0.073(2) 0.218(5) 0.028(3) 0.019(3) 0.004(2)
C5_14 0.136(3) 0.089(3) 0.200(4) 0.044(3) 0.021(3) 0.006(2)
C6_14 0.102(2) 0.091(2) 0.161(3) 0.042(2) 0.006(2) -0.0011(17)
C7_14 0.0842(18) 0.0767(19) 0.143(3) 0.0283(18) -0.0035(18) -0.0086(14)
C8_14 0.109(3) 0.123(3) 0.156(3) 0.063(3) 0.007(2) -0.002(2)
C9_14 0.089(2) 0.125(3) 0.133(3) 0.049(2) -0.0069(18) -0.0025(18)
C10_14 0.0743(17) 0.106(2) 0.118(3) 0.0300(19) -0.0087(16) -0.0109(15)
N11_14 0.0776(14) 0.0857(17) 0.122(2) 0.0251(15) -0.0108(13) -0.0070(11)
C_14 0.0749(17) 0.116(2) 0.099(2) 0.0170(19) -0.0084(15) -0.0131(15)
OB_14 0.187(3) 0.142(3) 0.181(3) 0.092(2) 0.025(2) 0.023(2)
O_14 0.0925(14) 0.1374(19) 0.1032(17) 0.0148(15) -0.0071(12) -0.0056(12)
CG_14 0.350(10) 0.198(6) 0.165(5) 0.114(4) 0.041(5) 0.055(6)
CD_14 0.56(2) 0.247(10) 0.225(8) 0.123(7) 0.098(10) 0.082(10)
CE1_14 1.00(4) 0.283(11) 0.210(8) 0.153(8) 0.036(12) 0.068(15)
CE2_14 0.548(19) 0.154(7) 0.375(13) 0.054(7) 0.204(12) 0.081(8)
N_15 0.0928(15) 0.0626(13) 0.1068(18) 0.0041(12) -0.0097(12) -0.0031(10)
C2_15 0.101(2) 0.0670(16) 0.106(2) 0.0051(14) -0.0155(16) -0.0041(13)
C7_15 0.0853(17) 0.0629(15) 0.112(2) 0.0056(14) -0.0138(15) -0.0004(12)
C6_15 0.0910(18) 0.0615(15) 0.116(2) 0.0031(15) -0.0070(16) 0.0011(12)
N11_15 0.0953(15) 0.0683(14) 0.1127(19) 0.0042(13) -0.0151(13) -0.0040(11)
C10_15 0.0925(19) 0.0675(17) 0.122(3) -0.0006(16) -0.0160(17) -0.0026(13)
C_15 0.110(2) 0.0658(18) 0.128(3) 0.0028(17) -0.0155(19) -0.0040(15)
O_15 0.152(2) 0.0661(13) 0.144(2) -0.0018(13) -0.0138(16) -0.0113(12)
C9_15 0.0910(18) 0.0685(17) 0.123(3) -0.0059(16) -0.0122(16) -0.0057(13)
C8_15 0.0881(18) 0.0666(17) 0.114(2) -0.0019(15) -0.0078(16) 0.0007(13)
OB_15 0.1196(16) 0.0745(12) 0.1138(18) -0.0060(11) 0.0016(13) -0.0049(11)
N_16 0.0866(14) 0.0676(13) 0.0948(16) 0.0088(11) -0.0060(11) -0.0032(10)
C2_16 0.0739(16) 0.0860(18) 0.100(2) 0.0029(15) -0.0029(14) -0.0071(13)
C3_16 0.0854(18) 0.095(2) 0.102(2) 0.0082(17) -0.0022(15) -0.0052(15)
C4_16 0.111(2) 0.101(2) 0.101(2) -0.0073(18) 0.0019(18) -0.0037(18)
C5_16 0.115(2) 0.095(2) 0.105(2) -0.0117(18) 0.0019(18) -0.0031(17)
C6_16 0.0847(18) 0.091(2) 0.107(2) -0.0064(16) 0.0033(15) -0.0063(14)
C7_16 0.0783(16) 0.0724(16) 0.103(2) -0.0020(15) -0.0026(14) -0.0067(12)
C8_16 0.097(2) 0.0738(18) 0.122(3) -0.0134(17) 0.0006(17) -0.0034(14)
C9_16 0.105(2) 0.0698(17) 0.114(2) -0.0015(16) -0.0035(17) -0.0020(14)
C10_16 0.0774(16) 0.0679(16) 0.117(2) -0.0011(15) -0.0031(14) -0.0055(12)
N11_16 0.0787(14) 0.0692(14) 0.1063(19) 0.0002(12) -0.0021(12) -0.0045(10)
C_16 0.0829(17) 0.0636(16) 0.109(2) 0.0009(15) -0.0075(14) -0.0012(12)
O_16 0.1032(14) 0.0649(11) 0.1204(16) 0.0016(11) -0.0153(11) 0.0013(9)
OB_16 0.152(8) 0.082(3) 0.129(4) -0.015(3) 0.017(4) -0.008(3)
CG_16 0.174(6) 0.075(3) 0.142(5) -0.015(3) 0.024(5) 0.004(3)
CD_16 0.253(8) 0.090(4) 0.162(7) -0.019(4) 0.026(6) 0.006(5)
CE1_16 0.299(10) 0.142(6) 0.169(7) -0.015(5) 0.071(7) 0.030(6)
CE2_16 0.270(9) 0.157(7) 0.230(10) -0.081(7) -0.015(7) 0.001(7)
OB_16 0.16(3) 0.088(8) 0.125(10) -0.016(7) -0.030(10) 0.029(9)
CG_16 0.29(5) 0.081(10) 0.17(2) -0.009(9) -0.04(2) 0.033(11)
CD_16 0.36(4) 0.122(12) 0.19(2) -0.030(11) -0.05(2) 0.081(15)
CE1_16 0.41(7) 0.16(2) 0.20(2) -0.047(15) -0.07(2) 0.14(3)
CE2_16 0.29(4) 0.114(12) 0.25(3) -0.028(12) -0.08(2) 0.081(14)
N_17 0.0970(15) 0.0574(12) 0.0989(16) 0.0084(11) -0.0084(12) -0.0083(10)
C2_17 0.1005(19) 0.0574(15) 0.102(2) 0.0093(14) -0.0075(15) -0.0080(12)
C3_17 0.134(3) 0.0615(16) 0.103(2) 0.0078(15) -0.0013(18) -0.0138(15)
C4_17 0.172(3) 0.0669(18) 0.104(2) -0.0032(16) 0.002(2) -0.0146(18)
C5_17 0.142(3) 0.0574(16) 0.116(2) 0.0012(16) 0.011(2) -0.0143(16)
C6_17 0.107(2) 0.0606(15) 0.108(2) 0.0108(15) 0.0050(16) -0.0084(13)
C7_17 0.0888(17) 0.0562(14) 0.104(2) 0.0072(14) -0.0056(14) -0.0031(12)
C8_17 0.106(2) 0.0539(15) 0.123(2) 0.0070(15) 0.0081(17) -0.0024(13)
C9_17 0.0975(19) 0.0655(16) 0.109(2) 0.0142(15) 0.0024(16) -0.0017(13)
C10_17 0.0774(16) 0.0619(14) 0.106(2) 0.0129(14) -0.0031(14) -0.0036(11)
N11_17 0.0826(13) 0.0599(12) 0.1011(17) 0.0093(12) -0.0016(11) -0.0056(10)
C_17 0.0773(16) 0.0739(17) 0.102(2) 0.0122(15) -0.0024(14) -0.0094(12)
OB_17 0.1483(19) 0.0539(11) 0.1277(18) 0.0132(11) 0.0195(14) -0.0007(10)
O_17 0.0965(13) 0.0818(12) 0.1097(16) 0.0210(12) 0.0006(11) -0.0013(10)
CG_17 0.145(3) 0.0568(16) 0.141(3) 0.0161(17) 0.020(2) 0.0040(16)
CD_17 0.186(4) 0.0597(18) 0.146(3) 0.0153(19) 0.029(3) 0.011(2)
CE1_17 0.188(4) 0.068(2) 0.184(4) 0.026(2) 0.032(3) 0.027(2)
CE2_17 0.238(5) 0.0581(19) 0.141(3) 0.010(2) 0.011(3) 0.002(2)
N_18 0.0876(14) 0.0664(13) 0.0912(16) 0.0040(11) -0.0083(11) -0.0055(10)
C2_18 0.0846(17) 0.0618(15) 0.099(2) 0.0065(13) -0.0102(14) -0.0051(12)
C3_18 0.115(2) 0.0723(17) 0.106(2) 0.0054(15) -0.0150(17) -0.0057(15)
C4_18 0.136(3) 0.0634(17) 0.111(2) -0.0042(16) -0.019(2) -0.0024(16)
C5_18 0.130(2) 0.0571(15) 0.112(2) 0.0069(15) -0.0166(19) -0.0038(15)
C6_18 0.103(2) 0.0574(15) 0.109(2) 0.0073(14) -0.0182(16) -0.0058(13)
C7_18 0.0858(17) 0.0592(15) 0.103(2) 0.0056(13) -0.0057(14) -0.0060(12)
C8_18 0.123(2) 0.0526(15) 0.109(2) 0.0131(14) -0.0198(17) -0.0091(14)
C9_18 0.125(2) 0.0604(16) 0.099(2) 0.0111(14) -0.0177(17) -0.0097(14)
C10_18 0.1039(19) 0.0583(14) 0.095(2) 0.0080(13) -0.0056(15) -0.0118(13)
N11_18 0.0848(14) 0.0551(12) 0.0996(17) 0.0081(11) -0.0069(11) -0.0060(9)
C_18 0.0928(18) 0.0584(15) 0.095(2) 0.0100(13) -0.0075(15) -0.0089(12)
OB_18 0.168(2) 0.0541(11) 0.1160(17) 0.0113(10) -0.0317(15) -0.0123(11)
O_18 0.1241(16) 0.0641(11) 0.0980(16) 0.0107(10) -0.0090(12) -0.0102(10)
N_19 0.0920(17) 0.0914(19) 0.133(2) -0.0202(18) -0.0119(15) 0.0067(14)
C2_19 0.0805(18) 0.0794(18) 0.136(3) -0.0071(18) -0.0094(17) 0.0017(14)
C3_19 0.097(2) 0.091(2) 0.168(4) -0.009(2) -0.009(2) 0.0050(17)
C4_19 0.117(3) 0.0657(19) 0.190(4) 0.004(2) -0.013(3) 0.0090(17)
C5_19 0.099(2) 0.080(2) 0.159(3) 0.010(2) -0.010(2) 0.0072(16)
C6_19 0.0802(17) 0.0711(17) 0.138(3) 0.0121(17) -0.0104(16) -0.0040(13)
C7_19 0.0752(16) 0.0726(17) 0.130(2) 0.0025(16) -0.0104(15) -0.0028(13)
C8_19 0.0821(17) 0.0745(17) 0.120(2) 0.0224(17) -0.0087(15) -0.0095(13)
C9_19 0.0854(17) 0.0771(17) 0.103(2) 0.0139(15) -0.0096(14) -0.0098(13)
C10_19 0.0799(16) 0.0710(16) 0.101(2) 0.0076(15) -0.0091(14) -0.0065(12)
N11_19 0.0739(13) 0.0708(14) 0.1140(19) 0.0053(13) -0.0098(12) -0.0055(10)
C_19 0.0789(16) 0.0704(16) 0.094(2) 0.0073(15) -0.0055(14) -0.0059(12)
OB_19 0.1007(14) 0.0846(13) 0.1337(19) 0.0297(14) -0.0148(13) -0.0041(10)
O_19 0.1049(14) 0.0765(12) 0.0967(15) 0.0075(11) -0.0108(11) -0.0039(10)
CG_19 0.110(2) 0.097(2) 0.122(3) 0.030(2) -0.0096(19) -0.0111(18)
CD_19 0.146(3) 0.122(3) 0.145(3) 0.049(3) -0.008(3) 0.006(2)
CE1_19 0.210(5) 0.151(4) 0.125(3) 0.050(3) -0.016(3) 0.001(4)
CE2_19 0.312(8) 0.118(4) 0.178(5) 0.056(3) -0.025(5) -0.030(4)
OA_24 0.1038(15) 0.0956(16) 0.1296(19) -0.0061(13) -0.0070(13) 0.0050(12)
OB_24 0.166(3) 0.1118(19) 0.149(2) -0.0344(18) -0.0254(19) 0.0289(17)
NA_25 0.105(2) 0.106(3) 0.235(4) -0.038(3) -0.040(3) 0.0222(19)
NB_25 0.105(2) 0.113(3) 0.241(4) -0.035(3) 0.031(3) -0.0256(19)

loop_
_atom_type_symbol
_atom_type_description
_atom_type_scat_dispersion_real
_atom_type_scat_dispersion_imag
_atom_type_scat_source
C C 0.0033 0.0016 'International Tables Vol C Tables 4.2.6.8 and 6.1.1.4'
H H 0.0000 0.0000 'International Tables Vol C Tables 4.2.6.8 and 6.1.1.4'
N N 0.0061 0.0033 'International Tables Vol C Tables 4.2.6.8 and 6.1.1.4'
O O 0.0106 0.0060 'International Tables Vol C Tables 4.2.6.8 and 6.1.1.4'

loop_
_geom_angle_atom_site_label_1
_geom_angle_atom_site_label_2
_geom_angle_atom_site_label_3
_geom_angle
_geom_angle_site_symmetry_1
_geom_angle_site_symmetry_3
OB N_1 OA 121.3(4) . .
OB N_1 C2_1 121.6(3) . .
OA N_1 C2_1 117.1(3) . .
C3_1 C2_1 C7_1 119.9(4) . .
C3_1 C2_1 N_1 117.1(4) . .
C7_1 C2_1 N_1 123.0(3) . .
C4_1 C3_1 C2_1 120.9(4) . .
C5_1 C4_1 C3_1 121.3(4) . .
C4_1 C5_1 C6_1 120.0(4) . .
C5_1 C6_1 C7_1 119.5(4) . .
C5_1 C6_1 C8_1 122.5(3) . .
C7_1 C6_1 C8_1 118.0(3) . .
N11_1 C7_1 C2_1 121.3(3) . .
N11_1 C7_1 C6_1 120.4(3) . .
C2_1 C7_1 C6_1 118.3(3) . .
OB_1 C8_1 C9_1 125.9(3) . .
OB_1 C8_1 C6_1 114.1(3) . .
C9_1 C8_1 C6_1 120.0(3) . .
C8_1 C9_1 C10_1 118.2(3) . .
N11_1 C10_1 C9_1 124.3(3) . .
N11_1 C10_1 C_1 116.7(3) . .
C9_1 C10_1 C_1 118.9(3) . .
C10_1 N11_1 C7_1 119.0(3) . .
O_1 C_1 N_2 124.9(3) . .
O_1 C_1 C10_1 122.3(3) . .
N_2 C_1 C10_1 112.8(3) . .
C8_1 OB_1 CG_1 117.1(3) . .
OB_1 CG_1 CD_1 108.7(3) . .
CE1_1 CD_1 CE2_1 113.5(5) . .
CE1_1 CD_1 CG_1 109.2(4) . .
CE2_1 CD_1 CG_1 110.2(4) . .
C_1 N_2 C2_2 128.2(3) . .
C3_2 C2_2 N_2 125.0(3) . .
C3_2 C2_2 C7_2 119.3(3) . .
N_2 C2_2 C7_2 115.7(3) . .
C4_2 C3_2 C2_2 121.0(3) . .
C5_2 C4_2 C3_2 121.6(3) . .
C4_2 C5_2 C6_2 120.0(3) . .
C5_2 C6_2 C8_2 123.7(3) . .
C5_2 C6_2 C7_2 120.0(3) . .
C8_2 C6_2 C7_2 116.3(3) . .
N11_2 C7_2 C6_2 123.4(3) . .
N11_2 C7_2 C2_2 118.5(2) . .
C6_2 C7_2 C2_2 118.0(3) . .
OB_2 C8_2 C9_2 123.7(3) . .
OB_2 C8_2 C6_2 117.0(3) . .
C9_2 C8_2 C6_2 119.3(3) . .
C8_2 C9_2 C10_2 120.4(3) . .
N11_2 C10_2 C9_2 122.6(3) . .
N11_2 C10_2 C_2 118.3(2) . .
C9_2 C10_2 C_2 119.0(3) . .
C10_2 N11_2 C7_2 117.8(2) . .
O_2 C_2 N_3 124.1(3) . .
O_2 C_2 C10_2 121.1(2) . .
N_3 C_2 C10_2 114.7(3) . .
C_2 N_3 C2_3 131.1(3) . .
C3_3 C2_3 N_3 126.2(3) . .
C3_3 C2_3 C7_3 119.3(3) . .
N_3 C2_3 C7_3 114.5(3) . .
C2_3 C3_3 C4_3 120.0(3) . .
C5_3 C4_3 C3_3 121.9(3) . .
C4_3 C5_3 C6_3 119.8(3) . .
C5_3 C6_3 C7_3 118.8(3) . .
C5_3 C6_3 C8_3 125.0(3) . .
C7_3 C6_3 C8_3 116.1(3) . .
N11_3 C7_3 C6_3 123.0(3) . .
N11_3 C7_3 C2_3 117.1(2) . .
C6_3 C7_3 C2_3 119.9(3) . .
C9_3 C8_3 OB_3 124.8(3) . .
C9_3 C8_3 C6_3 120.7(3) . .
OB_3 C8_3 C6_3 114.6(3) . .
C8_3 C9_3 C10_3 118.3(3) . .
N11_3 C10_3 C9_3 124.0(3) . .
N11_3 C10_3 C_3 115.8(2) . .
C9_3 C10_3 C_3 120.2(3) . .
C10_3 N11_3 C7_3 117.6(2) . .
O_3 C_3 N_4 124.2(3) . .
O_3 C_3 C10_3 122.2(3) . .
N_4 C_3 C10_3 113.6(3) . .
C8_3 OB_3 CG_3 118.3(3) . .
OB_3 CG_3 CD_3 109.5(3) . .
CG_3 CD_3 CE1_3 111.6(4) . .
CG_3 CD_3 CE2_3 109.9(4) . .
CE1_3 CD_3 CE2_3 110.7(4) . .
C_3 N_4 C2_4 131.9(3) . .
N_4 C2_4 C3_4 124.2(3) . .
N_4 C2_4 C7_4 115.9(3) . .
C3_4 C2_4 C7_4 119.9(3) . .
C4_4 C3_4 C2_4 119.4(3) . .
C3_4 C4_4 C5_4 121.8(3) . .
C4_4 C5_4 C6_4 119.5(3) . .
C7_4 C6_4 C5_4 119.4(3) . .
C7_4 C6_4 C8_4 117.7(3) . .
C5_4 C6_4 C8_4 122.9(3) . .
N11_4 C7_4 C6_4 122.4(3) . .
N11_4 C7_4 C2_4 117.8(3) . .
C6_4 C7_4 C2_4 119.8(3) . .
OB_4 C8_4 C9_4 124.7(3) . .
OB_4 C8_4 C6_4 115.8(3) . .
C9_4 C8_4 C6_4 119.5(3) . .
C8_4 C9_4 C10_4 118.2(3) . .
N11_4 C10_4 C9_4 124.4(3) . .
N11_4 C10_4 C_4 118.0(3) . .
C9_4 C10_4 C_4 117.6(3) . .
C10_4 N11_4 C7_4 117.6(3) . .
O_4 C_4 N_5 121.5(3) . .
O_4 C_4 C10_4 120.8(3) . .
N_5 C_4 C10_4 117.7(3) . .
C8_4 OB_4 CG_4 118.4(12) . .
C8_4 OB_4 CG_4 117.7(5) . .
OB_4 CG_4 CD_4 106.7(7) . .
CE1_4 CD_4 CE2_4 118.5(10) . .
CE1_4 CD_4 CG_4 106.2(9) . .
CE2_4 CD_4 CG_4 111.4(9) . .
OB_4 CG_4 CD_4 109.7(18) . .
CE1_4 CD_4 CE2_4 105(2) . .
CE1_4 CD_4 CG_4 111(2) . .
CE2_4 CD_4 CG_4 115(2) . .
C_4 N_5 C2_5 120.0(2) . .
N_5 C2_5 C7_5 115.6(2) . .
N11_5 C7_5 C6_5 122.9(3) . .
N11_5 C7_5 C2_5 119.9(3) . .
C6_5 C7_5 C2_5 117.2(3) . .
C8_5 C6_5 C7_5 120.4(3) . .
C7_5 N11_5 C10_5 116.6(3) . .
N11_5 C10_5 C9_5 124.0(3) . .
N11_5 C10_5 C_5 118.3(3) . .
C9_5 C10_5 C_5 117.7(3) . .
O_5 C_5 N_6 123.7(3) . .
O_5 C_5 C10_5 120.7(4) . .
N_6 C_5 C10_5 115.6(3) . .
C10_5 C9_5 C8_5 118.8(3) . .
OB_5 C8_5 C6_5 122.9(3) . .
OB_5 C8_5 C9_5 119.8(3) . .
C6_5 C8_5 C9_5 117.3(3) . .
C_5 N_6 C2_6 128.3(3) . .
N_6 C2_6 C3_6 123.9(4) . .
N_6 C2_6 C7_6 117.1(3) . .
C3_6 C2_6 C7_6 119.0(3) . .
C2_6 C3_6 C4_6 118.7(5) . .
C5_6 C4_6 C3_6 124.0(4) . .
C4_6 C5_6 C6_6 118.9(4) . .
C7_6 C6_6 C5_6 119.2(5) . .
C7_6 C6_6 C8_6 118.1(4) . .
C5_6 C6_6 C8_6 122.6(4) . .
N11_6 C7_6 C6_6 122.0(4) . .
N11_6 C7_6 C2_6 118.0(3) . .
C6_6 C7_6 C2_6 120.0(3) . .
OB_6 C8_6 C9_6 133.4(11) . .
C9_6 C8_6 OB_6 119.6(7) . .
OB_6 C8_6 C6_6 107.3(11) . .
C9_6 C8_6 C6_6 118.9(3) . .
OB_6 C8_6 C6_6 121.5(7) . .
C8_6 C9_6 C10_6 119.5(4) . .
N11_6 C10_6 C9_6 123.5(4) . .
N11_6 C10_6 C_6 117.2(3) . .
C9_6 C10_6 C_6 119.3(4) . .
C10_6 N11_6 C7_6 117.7(3) . .
O_6 C_6 N_7 124.1(3) . .
O_6 C_6 C10_6 121.7(3) . .
N_7 C_6 C10_6 114.1(3) . .
C8_6 OB_6 CG_6 120.8(9) . .
OB_6 CG_6 CD_6 109.2(10) . .
CE1_6 CD_6 CE2_6 109.6(14) . .
CE1_6 CD_6 CG_6 109.1(10) . .
CE2_6 CD_6 CG_6 112.6(13) . .
C8_6 OB_6 CG_6 112.2(16) . .
OB_6 CG_6 CD_6 109.0(17) . .
CG_6 CD_6 CE2_6 107.0(17) . .
CG_6 CD_6 CE1_6 116.0(18) . .
CE2_6 CD_6 CE1_6 108.8(18) . .
C_6 N_7 C2_7 129.3(3) . .
C3_7 C2_7 N_7 126.5(3) . .
C3_7 C2_7 C7_7 119.5(3) . .
N_7 C2_7 C7_7 114.0(3) . .
C2_7 C3_7 C4_7 120.7(4) . .
C5_7 C4_7 C3_7 121.2(4) . .
C4_7 C5_7 C6_7 120.3(3) . .
C5_7 C6_7 C7_7 119.5(3) . .
C5_7 C6_7 C8_7 124.2(3) . .
C7_7 C6_7 C8_7 116.3(3) . .
N11_7 C7_7 C6_7 123.7(3) . .
N11_7 C7_7 C2_7 117.8(3) . .
C6_7 C7_7 C2_7 118.5(3) . .
OB_7 C8_7 C9_7 122.9(3) . .
OB_7 C8_7 C6_7 117.9(3) . .
C9_7 C8_7 C6_7 119.3(3) . .
C8_7 C9_7 C10_7 119.9(3) . .
N11_7 C10_7 C9_7 122.7(3) . .
N11_7 C10_7 C_7 118.6(3) . .
C9_7 C10_7 C_7 118.7(3) . .
C10_7 N11_7 C7_7 117.9(2) . .
O_7 C_7 N_8 123.4(3) . .
O_7 C_7 C10_7 121.0(3) . .
N_8 C_7 C10_7 115.6(3) . .
C_7 N_8 C2_8 129.1(3) . .
C3_8 C2_8 C7_8 119.3(3) . .
C3_8 C2_8 N_8 123.2(3) . .
C7_8 C2_8 N_8 117.4(4) . .
C2_8 C3_8 C4_8 121.5(4) . .
C5_8 C4_8 C3_8 119.4(5) . .
C4_8 C5_8 C6_8 121.2(4) . .
C8_8 C6_8 C5_8 122.1(4) . .
C8_8 C6_8 C7_8 118.2(5) . .
C5_8 C6_8 C7_8 119.6(4) . .
N11_8 C7_8 C2_8 118.9(3) . .
N11_8 C7_8 C6_8 122.3(4) . .
C2_8 C7_8 C6_8 118.8(4) . .
OB_8 C8_8 C9_8 125.0(5) . .
OB_8 C8_8 C6_8 116.4(6) . .
C9_8 C8_8 C6_8 118.5(4) . .
C8_8 C9_8 C10_8 119.7(4) . .
N11_8 C10_8 C9_8 123.7(5) . .
N11_8 C10_8 C_8 121.7(4) . .
C9_8 C10_8 C_8 114.7(4) . .
C10_8 N11_8 C7_8 117.5(3) . .
O_8 C_8 N_9 120.7(5) . .
O_8 C_8 C10_8 122.0(5) . .
N_9 C_8 C10_8 117.3(4) . .
C8_8 OB_8 CG_8 119.2(6) . .
OB_8 CG_8 CD_8 108.5(8) . .
CE1_8 CD_8 CE2_8 107.9(11) . .
CE1_8 CD_8 CG_8 106.6(10) . .
CE2_8 CD_8 CG_8 107.6(10) . .
C2_9 N_9 C_8 129.8(5) . .
N_9 C2_9 C3_9 122.7(7) . .
N_9 C2_9 C7_9 120.6(6) . .
C3_9 C2_9 C7_9 116.6(6) . .
C2_9 C3_9 C4_9 120.1(8) . .
C5_9 C4_9 C3_9 123.1(9) . .
C4_9 C5_9 C6_9 115.8(8) . .
C7_9 C6_9 C8_9 119.5(8) . .
C7_9 C6_9 C5_9 121.1(8) . .
C8_9 C6_9 C5_9 119.4(8) . .
C6_9 C7_9 C2_9 123.3(7) . .
C6_9 C7_9 N11_9 120.9(7) . .
C2_9 C7_9 N11_9 115.8(5) . .
OB_9 C8_9 C6_9 114.0(9) . .
OB_9 C8_9 C9_9 125.1(9) . .
C6_9 C8_9 C9_9 120.9(7) . .
C10_9 C9_9 C8_9 115.0(8) . .
N11_9 C10_9 C9_9 125.9(8) . .
N11_9 C10_9 C_9 118.3(6) . .
C9_9 C10_9 C_9 115.7(7) . .
C10_9 N11_9 C7_9 117.7(5) . .
O_9 C_9 NA_25 115.3(7) . .
O_9 C_9 C10_9 129.1(7) . .
NA_25 C_9 C10_9 115.6(5) . .
C8_9 OB_9 CG_9 123.0(9) . .
OB_9 CG_9 CD_9 105.3(10) . .
CE2_9 CD_9 CE1_9 104.2(14) . .
CE2_9 CD_9 CG_9 111.2(10) . .
CE1_9 CD_9 CG_9 114.6(10) . .
CE2_10 CD_10 CG_10 106.9(15) . .
CE2_10 CD_10 CE1_10 105.0(15) . .
CG_10 CD_10 CE1_10 106.0(16) . .
OB_10 CG_10 CD_10 112.4(15) . .
C9_10 OB_10 CG_10 122.2(16) . .
CE2_10 CD_10 CG_10 108.3(10) . .
CE2_10 CD_10 CE1_10 109.4(8) . .
CG_10 CD_10 CE1_10 108.2(11) . .
OB_10 CG_10 CD_10 105.5(12) . .
C9_10 OB_10 CG_10 114.8(11) . .
OB_10 C9_10 C8_10 123.8(6) . .
OB_10 C9_10 C8_10 120.7(9) . .
OB_10 C9_10 C10_10 116.4(7) . .
OB_10 C9_10 C10_10 119.6(9) . .
C8_10 C9_10 C10_10 119.7(5) . .
C11_10 C10_10 C9_10 117.4(5) . .
C11_10 C10_10 C1_10 115.2(4) . .
C9_10 C10_10 C1_10 127.4(5) . .
C7_10 C11_10 C10_10 122.8(4) . .
O1_10 C1_10 N1_10 118.1(5) . .
O1_10 C1_10 C10_10 124.3(5) . .
N1_10 C1_10 C10_10 117.6(4) . .
C1_10 N1_10 NB_25 118.8(4) . .
C6_10 C8_10 C9_10 122.7(4) . .
C8_10 C6_10 C7_10 117.8(5) . .
C8_10 C6_10 C2_10 114.8(4) . .
C7_10 C6_10 C2_10 127.3(5) . .
O2_10 C2_10 N2_10 117.8(5) . .
O2_10 C2_10 C6_10 124.2(5) . .
N2_10 C2_10 C6_10 117.9(4) . .
NA_25 N2_10 C2_10 118.9(4) . .
OI_10 C7_10 C11_10 124.9(10) . .
OI_10 C7_10 C11_10 120.7(7) . .
OI_10 C7_10 C6_10 115.5(10) . .
OI_10 C7_10 C6_10 119.8(8) . .
C11_10 C7_10 C6_10 119.5(5) . .
C7_10 OI_10 CJ_10 120.8(11) . .
OI_10 CJ_10 CK_10 113.1(12) . .
CM1_10 CK_10 CJ_10 128.9(14) . .
CM1_10 CK_10 CM2_10 122.4(14) . .
CJ_10 CK_10 CM2_10 108.7(12) . .
C7_10 OI_10 CJ_10 111.7(16) . .
OI_10 CJ_10 CK_10 102.0(14) . .
CM2_10 CK_10 CJ_10 113.3(17) . .
CM2_10 CK_10 CM1_10 110.5(15) . .
CJ_10 CK_10 CM1_10 108.1(15) . .
C2_11 N_11 C_12 130.9(5) . .
N_11 C2_11 C7_11 122.2(6) . .
N_11 C2_11 C3_11 121.9(7) . .
C7_11 C2_11 C3_11 115.8(6) . .
C4_11 C3_11 C2_11 119.5(8) . .
C5_11 C4_11 C3_11 124.5(10) . .
C4_11 C5_11 C6_11 114.2(9) . .
C7_11 C6_11 C8_11 121.3(9) . .
C7_11 C6_11 C5_11 122.1(9) . .
C8_11 C6_11 C5_11 116.6(8) . .
C6_11 C7_11 C2_11 123.8(8) . .
C6_11 C7_11 N11_11 121.5(7) . .
C2_11 C7_11 N11_11 114.7(5) . .
OB_11 C8_11 C6_11 116.1(10) . .
OB_11 C8_11 C9_11 125.5(10) . .
C6_11 C8_11 C9_11 118.4(7) . .
C8_11 C9_11 C10_11 117.6(8) . .
N11_11 C10_11 C9_11 123.6(8) . .
N11_11 C10_11 C_11 119.1(6) . .
C9_11 C10_11 C_11 117.3(7) . .
C10_11 N11_11 C7_11 117.5(6) . .
O_11 C_11 NB_25 115.4(8) . .
O_11 C_11 C10_11 129.7(7) . .
NB_25 C_11 C10_11 114.9(6) . .
C8_11 OB_11 CG_11 123.2(10) . .
OB_11 CG_11 CD_11 104.4(10) . .
CE2_11 CD_11 CE1_11 105.1(12) . .
CE2_11 CD_11 CG_11 107.0(10) . .
CE1_11 CD_11 CG_11 116.3(8) . .
C_13 N_12 C2_12 128.1(3) . .
C3_12 C2_12 C7_12 118.6(3) . .
C3_12 C2_12 N_12 124.1(3) . .
C7_12 C2_12 N_12 117.3(4) . .
C2_12 C3_12 C4_12 121.0(4) . .
C5_12 C4_12 C3_12 121.4(5) . .
C4_12 C5_12 C6_12 120.1(4) . .
C8_12 C6_12 C5_12 122.6(4) . .
C8_12 C6_12 C7_12 118.1(5) . .
C5_12 C6_12 C7_12 119.3(4) . .
N11_12 C7_12 C2_12 118.1(3) . .
N11_12 C7_12 C6_12 122.3(4) . .
C2_12 C7_12 C6_12 119.5(4) . .
OB_12 C8_12 C9_12 125.8(5) . .
OB_12 C8_12 C6_12 115.2(6) . .
C9_12 C8_12 C6_12 118.9(4) . .
C8_12 C9_12 C10_12 119.9(4) . .
N11_12 C10_12 C9_12 124.1(5) . .
N11_12 C10_12 C_12 120.6(4) . .
C9_12 C10_12 C_12 115.3(4) . .
C10_12 N11_12 C7_12 116.6(3) . .
O_12 C_12 N_11 119.3(5) . .
O_12 C_12 C10_12 122.3(5) . .
N_11 C_12 C10_12 118.4(4) . .
C8_12 OB_12 CG_12 120.2(6) . .
OB_12 CG_12 CD_12 111.0(8) . .
CE1_12 CD_12 CG_12 110.1(10) . .
CE1_12 CD_12 CE2_12 100.7(11) . .
CG_12 CD_12 CE2_12 104.4(10) . .
C_14 N_13 C2_13 129.2(3) . .
C3_13 C2_13 N_13 126.0(3) . .
C3_13 C2_13 C7_13 119.6(3) . .
N_13 C2_13 C7_13 114.4(3) . .
C2_13 C3_13 C4_13 120.5(4) . .
C5_13 C4_13 C3_13 121.2(4) . .
C4_13 C5_13 C6_13 119.9(3) . .
C8_13 C6_13 C7_13 117.1(3) . .
C8_13 C6_13 C5_13 123.6(3) . .
C7_13 C6_13 C5_13 119.3(3) . .
N11_13 C7_13 C6_13 123.9(3) . .
N11_13 C7_13 C2_13 116.9(3) . .
C6_13 C7_13 C2_13 119.2(3) . .
OB_13 C8_13 C9_13 122.8(3) . .
OB_13 C8_13 C6_13 118.5(3) . .
C9_13 C8_13 C6_13 118.7(3) . .
C8_13 C9_13 C10_13 119.8(3) . .
N11_13 C10_13 C9_13 123.3(3) . .
N11_13 C10_13 C_13 117.7(3) . .
C9_13 C10_13 C_13 119.0(3) . .
C10_13 N11_13 C7_13 117.0(2) . .
O_13 C_13 N_12 124.5(3) . .
O_13 C_13 C10_13 120.1(3) . .
N_12 C_13 C10_13 115.4(3) . .
C_15 N_14 C2_14 128.2(3) . .
C3_14 C2_14 N_14 123.9(4) . .
C3_14 C2_14 C7_14 119.5(4) . .
N_14 C2_14 C7_14 116.6(3) . .
C2_14 C3_14 C4_14 119.1(5) . .
C5_14 C4_14 C3_14 123.0(4) . .
C4_14 C5_14 C6_14 119.4(4) . .
C8_14 C6_14 C5_14 123.3(4) . .
C8_14 C6_14 C7_14 118.1(4) . .
C5_14 C6_14 C7_14 118.6(5) . .
N11_14 C7_14 C2_14 118.7(3) . .
N11_14 C7_14 C6_14 121.2(4) . .
C2_14 C7_14 C6_14 120.1(3) . .
OB_14 C8_14 C9_14 123.5(5) . .
OB_14 C8_14 C6_14 116.2(4) . .
C9_14 C8_14 C6_14 120.3(4) . .
C8_14 C9_14 C10_14 117.0(4) . .
N11_14 C10_14 C9_14 125.4(4) . .
N11_14 C10_14 C_14 117.5(3) . .
C9_14 C10_14 C_14 117.1(4) . .
C10_14 N11_14 C7_14 117.7(3) . .
O_14 C_14 N_13 124.3(3) . .
O_14 C_14 C10_14 122.3(3) . .
N_13 C_14 C10_14 113.4(3) . .
C8_14 OB_14 CG_14 119.7(5) . .
OB_14 CG_14 CD_14 115.6(8) . .
CG_14 CD_14 CE1_14 112.1(9) . .
CG_14 CD_14 CE2_14 103.2(11) . .
CE1_14 CD_14 CE2_14 109.2(13) . .
C_16 N_15 C2_15 119.6(2) . .
N_15 C2_15 C7_15 115.7(2) . .
N11_15 C7_15 C6_15 122.9(3) . .
N11_15 C7_15 C2_15 119.9(3) . .
C6_15 C7_15 C2_15 117.2(3) . .
C7_15 C6_15 C8_15 120.6(3) . .
C10_15 N11_15 C7_15 117.1(3) . .
N11_15 C10_15 C9_15 123.6(3) . .
N11_15 C10_15 C_15 119.0(3) . .
C9_15 C10_15 C_15 117.3(3) . .
O_15 C_15 N_14 122.8(3) . .
O_15 C_15 C10_15 121.9(4) . .
N_14 C_15 C10_15 115.3(3) . .
C10_15 C9_15 C8_15 119.2(3) . .
OB_15 C8_15 C9_15 120.5(3) . .
OB_15 C8_15 C6_15 122.9(3) . .
C9_15 C8_15 C6_15 116.6(3) . .
C_17 N_16 C2_16 131.3(3) . .
N_16 C2_16 C3_16 124.3(3) . .
N_16 C2_16 C7_16 115.3(3) . .
C3_16 C2_16 C7_16 120.4(3) . .
C2_16 C3_16 C4_16 119.3(3) . .
C5_16 C4_16 C3_16 121.5(4) . .
C4_16 C5_16 C6_16 119.9(3) . .
C5_16 C6_16 C7_16 120.0(3) . .
C5_16 C6_16 C8_16 123.4(3) . .
C7_16 C6_16 C8_16 116.6(3) . .
N11_16 C7_16 C6_16 123.5(3) . .
N11_16 C7_16 C2_16 117.7(3) . .
C6_16 C7_16 C2_16 118.8(3) . .
OB_16 C8_16 C9_16 122.1(13) . .
OB_16 C8_16 C9_16 126.0(5) . .
OB_16 C8_16 C6_16 118.2(13) . .
OB_16 C8_16 C6_16 114.3(5) . .
C9_16 C8_16 C6_16 119.7(3) . .
C8_16 C9_16 C10_16 118.8(3) . .
N11_16 C10_16 C9_16 123.9(3) . .
N11_16 C10_16 C_16 118.0(3) . .
C9_16 C10_16 C_16 118.0(3) . .
C10_16 N11_16 C7_16 117.2(3) . .
O_16 C_16 N_15 121.8(3) . .
O_16 C_16 C10_16 120.8(3) . .
N_15 C_16 C10_16 117.3(3) . .
C8_16 OB_16 CG_16 116.5(7) . .
OB_16 CG_16 CD_16 106.3(8) . .
CE1_16 CD_16 CE2_16 120.7(11) . .
CE1_16 CD_16 CG_16 104.5(9) . .
CE2_16 CD_16 CG_16 112.4(9) . .
C8_16 OB_16 CG_16 120(2) . .
OB_16 CG_16 CD_16 108(2) . .
CG_16 CD_16 CE1_16 111(3) . .
CG_16 CD_16 CE2_16 115(2) . .
CE1_16 CD_16 CE2_16 107(2) . .
C_18 N_17 C2_17 130.9(3) . .
C3_17 C2_17 N_17 126.7(3) . .
C3_17 C2_17 C7_17 118.4(3) . .
N_17 C2_17 C7_17 114.7(3) . .
C2_17 C3_17 C4_17 121.1(3) . .
C5_17 C4_17 C3_17 121.2(3) . .
C4_17 C5_17 C6_17 119.4(3) . .
C7_17 C6_17 C5_17 119.1(3) . .
C7_17 C6_17 C8_17 117.5(3) . .
C5_17 C6_17 C8_17 123.4(3) . .
N11_17 C7_17 C6_17 123.2(3) . .
N11_17 C7_17 C2_17 116.4(2) . .
C6_17 C7_17 C2_17 120.3(3) . .
OB_17 C8_17 C9_17 125.0(3) . .
OB_17 C8_17 C6_17 116.0(3) . .
C9_17 C8_17 C6_17 119.0(3) . .
C8_17 C9_17 C10_17 119.0(3) . .
N11_17 C10_17 C9_17 123.4(3) . .
N11_17 C10_17 C_17 116.4(2) . .
C9_17 C10_17 C_17 120.2(3) . .
C10_17 N11_17 C7_17 117.6(2) . .
O_17 C_17 N_16 124.2(3) . .
O_17 C_17 C10_17 122.7(3) . .
N_16 C_17 C10_17 113.0(3) . .
C8_17 OB_17 CG_17 118.4(3) . .
OB_17 CG_17 CD_17 108.8(3) . .
CE2_17 CD_17 CG_17 110.0(4) . .
CE2_17 CD_17 CE1_17 109.5(4) . .
CG_17 CD_17 CE1_17 109.8(4) . .
C_19 N_18 C2_18 128.6(3) . .
N_18 C2_18 C3_18 124.6(3) . .
N_18 C2_18 C7_18 116.1(2) . .
C3_18 C2_18 C7_18 119.3(3) . .
C2_18 C3_18 C4_18 120.5(3) . .
C5_18 C4_18 C3_18 121.9(3) . .
C4_18 C5_18 C6_18 120.0(3) . .
C5_18 C6_18 C8_18 123.8(3) . .
C5_18 C6_18 C7_18 119.7(3) . .
C8_18 C6_18 C7_18 116.6(3) . .
N11_18 C7_18 C6_18 122.9(3) . .
N11_18 C7_18 C2_18 118.5(2) . .
C6_18 C7_18 C2_18 118.6(3) . .
OB_18 C8_18 C9_18 123.7(3) . .
OB_18 C8_18 C6_18 116.9(3) . .
C9_18 C8_18 C6_18 119.4(3) . .
C8_18 C9_18 C10_18 120.0(3) . .
N11_18 C10_18 C9_18 123.3(3) . .
N11_18 C10_18 C_18 117.9(2) . .
C9_18 C10_18 C_18 118.7(3) . .
C10_18 N11_18 C7_18 117.6(2) . .
O_18 C_18 N_17 124.5(3) . .
O_18 C_18 C10_18 120.8(2) . .
N_17 C_18 C10_18 114.6(3) . .
OA_24 N_19 OB_24 120.8(4) . .
OA_24 N_19 C2_19 121.0(3) . .
OB_24 N_19 C2_19 118.2(3) . .
C3_19 C2_19 C7_19 119.5(4) . .
C3_19 C2_19 N_19 117.1(4) . .
C7_19 C2_19 N_19 123.4(3) . .
C4_19 C3_19 C2_19 120.9(4) . .
C5_19 C4_19 C3_19 121.9(4) . .
C4_19 C5_19 C6_19 119.0(4) . .
C5_19 C6_19 C7_19 120.2(4) . .
C5_19 C6_19 C8_19 121.7(3) . .
C7_19 C6_19 C8_19 118.1(3) . .
N11_19 C7_19 C2_19 121.0(3) . .
N11_19 C7_19 C6_19 120.6(3) . .
C2_19 C7_19 C6_19 118.4(3) . .
OB_19 C8_19 C9_19 126.1(3) . .
OB_19 C8_19 C6_19 114.5(3) . .
C9_19 C8_19 C6_19 119.4(3) . .
C8_19 C9_19 C10_19 118.6(3) . .
N11_19 C10_19 C9_19 124.9(3) . .
N11_19 C10_19 C_19 116.0(3) . .
C9_19 C10_19 C_19 119.0(3) . .
C10_19 N11_19 C7_19 118.4(3) . .
O_19 C_19 N_18 124.8(3) . .
O_19 C_19 C10_19 121.9(3) . .
N_18 C_19 C10_19 113.3(3) . .
C8_19 OB_19 CG_19 117.6(3) . .
OB_19 CG_19 CD_19 109.1(3) . .
CG_19 CD_19 CE2_19 110.9(4) . .
CG_19 CD_19 CE1_19 108.8(4) . .
CE2_19 CD_19 CE1_19 114.1(5) . .
N2_10 NA_25 C_9 122.7(5) . .
N1_10 NB_25 C_11 123.2(5) . .

loop_
_geom_bond_atom_site_label_1
_geom_bond_atom_site_label_2
_geom_bond_distance
_geom_bond_site_symmetry_2
OA N_1 1.240(4) .
OB N_1 1.230(4) .
N_1 C2_1 1.426(5) .
C2_1 C3_1 1.387(5) .
C2_1 C7_1 1.421(5) .
C3_1 C4_1 1.377(6) .
C4_1 C5_1 1.363(6) .
C5_1 C6_1 1.422(5) .
C6_1 C7_1 1.423(5) .
C6_1 C8_1 1.424(5) .
C7_1 N11_1 1.377(4) .
C8_1 OB_1 1.350(4) .
C8_1 C9_1 1.354(4) .
C9_1 C10_1 1.410(4) .
C10_1 N11_1 1.307(4) .
C10_1 C_1 1.488(4) .
C_1 O_1 1.217(4) .
C_1 N_2 1.363(4) .
OB_1 CG_1 1.427(5) .
CG_1 CD_1 1.516(5) .
CD_1 CE1_1 1.512(7) .
CD_1 CE2_1 1.516(7) .
N_2 C2_2 1.395(3) .
C2_2 C3_2 1.383(4) .
C2_2 C7_2 1.438(4) .
C3_2 C4_2 1.380(4) .
C4_2 C5_2 1.362(5) .
C5_2 C6_2 1.401(4) .
C6_2 C8_2 1.428(5) .
C6_2 C7_2 1.431(4) .
C7_2 N11_2 1.356(4) .
C8_2 OB_2 1.347(3) .
C8_2 C9_2 1.361(4) .
C9_2 C10_2 1.404(4) .
C10_2 N11_2 1.341(4) .
C10_2 C_2 1.477(4) .
C_2 O_2 1.238(4) .
C_2 N_3 1.351(4) .
N_3 C2_3 1.396(4) .
C2_3 C3_3 1.367(5) .
C2_3 C7_3 1.425(4) .
C3_3 C4_3 1.403(4) .
C4_3 C5_3 1.367(5) .
C5_3 C6_3 1.401(5) .
C6_3 C7_3 1.420(4) .
C6_3 C8_3 1.422(4) .
C7_3 N11_3 1.361(4) .
C8_3 C9_3 1.357(5) .
C8_3 OB_3 1.363(3) .
C9_3 C10_3 1.407(4) .
C10_3 N11_3 1.325(4) .
C10_3 C_3 1.495(5) .
C_3 O_3 1.230(3) .
C_3 N_4 1.356(4) .
OB_3 CG_3 1.438(4) .
CG_3 CD_3 1.477(5) .
CD_3 CE1_3 1.504(6) .
CD_3 CE2_3 1.520(7) .
N_4 C2_4 1.381(4) .
C2_4 C3_4 1.397(5) .
C2_4 C7_4 1.422(4) .
C3_4 C4_4 1.384(5) .
C4_4 C5_4 1.394(5) .
C5_4 C6_4 1.409(5) .
C6_4 C7_4 1.407(4) .
C6_4 C8_4 1.413(5) .
C7_4 N11_4 1.376(4) .
C8_4 OB_4 1.352(4) .
C8_4 C9_4 1.381(5) .
C9_4 C10_4 1.401(4) .
C10_4 N11_4 1.317(4) .
C10_4 C_4 1.489(5) .
C_4 O_4 1.242(3) .
C_4 N_5 1.326(4) .
OB_4 CG_4 1.427(18) .
OB_4 CG_4 1.442(7) .
CG_4 CD_4 1.547(10) .
CD_4 CE1_4 1.503(12) .
CD_4 CE2_4 1.507(12) .
CG_4 CD_4 1.527(19) .
CD_4 CE1_4 1.51(2) .
CD_4 CE2_4 1.519(19) .
N_5 C2_5 1.442(4) .
C2_5 C7_5 1.487(4) .
C7_5 N11_5 1.345(4) .
C7_5 C6_5 1.385(5) .
C6_5 C8_5 1.382(4) .
N11_5 C10_5 1.352(4) .
C10_5 C9_5 1.381(5) .
C10_5 C_5 1.500(5) .
C_5 O_5 1.222(4) .
C_5 N_6 1.364(5) .
C9_5 C8_5 1.401(4) .
C8_5 OB_5 1.339(4) .
N_6 C2_6 1.383(4) .
C2_6 C3_6 1.391(5) .
C2_6 C7_6 1.441(5) .
C3_6 C4_6 1.402(6) .
C4_6 C5_6 1.349(7) .
C5_6 C6_6 1.423(6) .
C6_6 C7_6 1.406(5) .
C6_6 C8_6 1.429(6) .
C7_6 N11_6 1.363(4) .
C8_6 OB_6 1.344(13) .
C8_6 C9_6 1.355(6) .
C8_6 OB_6 1.355(9) .
C9_6 C10_6 1.394(5) .
C10_6 N11_6 1.343(5) .
C10_6 C_6 1.464(5) .
C_6 O_6 1.238(4) .
C_6 N_7 1.354(4) .
OB_6 CG_6 1.451(12) .
CG_6 CD_6 1.544(12) .
CD_6 CE1_6 1.506(14) .
CD_6 CE2_6 1.532(16) .
OB_6 CG_6 1.428(18) .
CG_6 CD_6 1.511(17) .
CD_6 CE2_6 1.537(19) .
CD_6 CE1_6 1.544(18) .
N_7 C2_7 1.381(4) .
C2_7 C3_7 1.371(5) .
C2_7 C7_7 1.440(5) .
C3_7 C4_7 1.389(5) .
C4_7 C5_7 1.365(5) .
C5_7 C6_7 1.404(5) .
C6_7 C7_7 1.420(4) .
C6_7 C8_7 1.426(5) .
C7_7 N11_7 1.354(4) .
C8_7 OB_7 1.346(4) .
C8_7 C9_7 1.365(4) .
C9_7 C10_7 1.411(4) .
C10_7 N11_7 1.330(4) .
C10_7 C_7 1.482(5) .
C_7 O_7 1.229(4) .
C_7 N_8 1.356(4) .
N_8 C2_8 1.399(4) .
C2_8 C3_8 1.383(5) .
C2_8 C7_8 1.396(5) .
C3_8 C4_8 1.409(5) .
C4_8 C5_8 1.356(7) .
C5_8 C6_8 1.388(7) .
C6_8 C8_8 1.384(7) .
C6_8 C7_8 1.440(5) .
C7_8 N11_8 1.361(5) .
C8_8 OB_8 1.338(6) .
C8_8 C9_8 1.381(7) .
C9_8 C10_8 1.407(6) .
C10_8 N11_8 1.316(5) .
C10_8 C_8 1.453(6) .
C_8 O_8 1.223(5) .
C_8 N_9 1.376(6) .
OB_8 CG_8 1.420(8) .
CG_8 CD_8 1.564(11) .
CD_8 CE1_8 1.539(13) .
CD_8 CE2_8 1.549(13) .
N_9 C2_9 1.371(6) .
C2_9 C3_9 1.383(8) .
C2_9 C7_9 1.392(8) .
C3_9 C4_9 1.422(9) .
C4_9 C5_9 1.377(10) .
C5_9 C6_9 1.412(10) .
C6_9 C7_9 1.373(8) .
C6_9 C8_9 1.411(10) .
C7_9 N11_9 1.417(7) .
C8_9 OB_9 1.341(8) .
C8_9 C9_9 1.419(10) .
C9_9 C10_9 1.406(8) .
C10_9 N11_9 1.329(7) .
C10_9 C_9 1.451(8) .
C_9 O_9 1.254(6) .
C_9 NA_25 1.393(8) .
OB_9 CG_9 1.359(11) .
CG_9 CD_9 1.651(14) .
CD_9 CE2_9 1.511(14) .
CD_9 CE1_9 1.637(15) .
CE1_10 CD_10 1.567(15) .
CD_10 CE2_10 1.528(16) .
CD_10 CG_10 1.533(17) .
CG_10 OB_10 1.423(15) .
OB_10 C9_10 1.371(14) .
CE1_10 CD_10 1.531(12) .
CD_10 CE2_10 1.511(11) .
CD_10 CG_10 1.525(16) .
CG_10 OB_10 1.421(12) .
OB_10 C9_10 1.366(11) .
C9_10 C8_10 1.394(7) .
C9_10 C10_10 1.402(5) .
C10_10 C11_10 1.396(7) .
C10_10 C1_10 1.465(7) .
C11_10 C7_10 1.393(7) .
C1_10 O1_10 1.238(5) .
C1_10 N1_10 1.360(7) .
N1_10 NB_25 1.382(7) .
C8_10 C6_10 1.390(7) .
C6_10 C7_10 1.401(5) .
C6_10 C2_10 1.467(7) .
C2_10 O2_10 1.224(5) .
C2_10 N2_10 1.375(7) .
N2_10 NA_25 1.357(7) .
C7_10 OI_10 1.350(15) .
C7_10 OI_10 1.369(10) .
OI_10 CJ_10 1.417(11) .
CJ_10 CK_10 1.457(14) .
CK_10 CM1_10 1.443(15) .
CK_10 CM2_10 1.518(14) .
OI_10 CJ_10 1.452(17) .
CJ_10 CK_10 1.523(16) .
CK_10 CM2_10 1.519(18) .
CK_10 CM1_10 1.541(17) .
N_11 C2_11 1.359(6) .
N_11 C_12 1.378(6) .
C2_11 C7_11 1.379(8) .
C2_11 C3_11 1.431(8) .
C3_11 C4_11 1.379(9) .
C4_11 C5_11 1.375(11) .
C5_11 C6_11 1.436(10) .
C6_11 C7_11 1.334(8) .
C6_11 C8_11 1.394(10) .
C7_11 N11_11 1.415(7) .
C8_11 OB_11 1.343(8) .
C8_11 C9_11 1.398(11) .
C9_11 C10_11 1.418(8) .
C10_11 N11_11 1.313(7) .
C10_11 C_11 1.454(9) .
C_11 O_11 1.230(6) .
C_11 NB_25 1.388(8) .
OB_11 CG_11 1.392(12) .
CG_11 CD_11 1.665(13) .
CD_11 CE2_11 1.550(14) .
CD_11 CE1_11 1.625(14) .
N_12 C_13 1.356(4) .
N_12 C2_12 1.394(4) .
C2_12 C3_12 1.389(5) .
C2_12 C7_12 1.394(5) .
C3_12 C4_12 1.387(5) .
C4_12 C5_12 1.342(7) .
C5_12 C6_12 1.396(7) .
C6_12 C8_12 1.392(7) .
C6_12 C7_12 1.432(5) .
C7_12 N11_12 1.373(5) .
C8_12 OB_12 1.348(6) .
C8_12 C9_12 1.358(7) .
C9_12 C10_12 1.405(6) .
C10_12 N11_12 1.321(5) .
C10_12 C_12 1.453(6) .
C_12 O_12 1.240(5) .
OB_12 CG_12 1.397(8) .
CG_12 CD_12 1.527(11) .
CD_12 CE1_12 1.482(12) .
CD_12 CE2_12 1.571(14) .
N_13 C_14 1.355(4) .
N_13 C2_13 1.385(4) .
C2_13 C3_13 1.358(5) .
C2_13 C7_13 1.440(4) .
C3_13 C4_13 1.405(5) .
C4_13 C5_13 1.370(5) .
C5_13 C6_13 1.411(5) .
C6_13 C8_13 1.411(5) .
C6_13 C7_13 1.408(4) .
C7_13 N11_13 1.362(4) .
C8_13 OB_13 1.341(4) .
C8_13 C9_13 1.387(4) .
C9_13 C10_13 1.390(4) .
C10_13 N11_13 1.337(4) .
C10_13 C_13 1.497(4) .
C_13 O_13 1.225(4) .
N_14 C_15 1.379(5) .
N_14 C2_14 1.396(4) .
C2_14 C3_14 1.388(5) .
C2_14 C7_14 1.424(5) .
C3_14 C4_14 1.406(6) .
C4_14 C5_14 1.358(7) .
C5_14 C6_14 1.424(6) .
C6_14 C8_14 1.412(6) .
C6_14 C7_14 1.427(5) .
C7_14 N11_14 1.368(4) .
C8_14 OB_14 1.360(5) .
C8_14 C9_14 1.373(6) .
C9_14 C10_14 1.404(5) .
C10_14 N11_14 1.329(4) .
C10_14 C_14 1.479(5) .
C_14 O_14 1.235(4) .
OB_14 CG_14 1.389(8) .
CG_14 CD_14 1.492(9) .
CD_14 CE1_14 1.500(14) .
CD_14 CE2_14 1.547(15) .
N_15 C_16 1.333(4) .
N_15 C2_15 1.447(4) .
C2_15 C7_15 1.491(4) .
C7_15 N11_15 1.346(4) .
C7_15 C6_15 1.361(5) .
C6_15 C8_15 1.403(4) .
N11_15 C10_15 1.340(4) .
C10_15 C9_15 1.384(5) .
C10_15 C_15 1.486(5) .
C_15 O_15 1.221(4) .
C9_15 C8_15 1.392(4) .
C8_15 OB_15 1.343(4) .
N_16 C_17 1.370(4) .
N_16 C2_16 1.385(4) .
C2_16 C3_16 1.386(5) .
C2_16 C7_16 1.430(4) .
C3_16 C4_16 1.401(5) .
C4_16 C5_16 1.376(5) .
C5_16 C6_16 1.407(5) .
C6_16 C7_16 1.407(4) .
C6_16 C8_16 1.421(5) .
C7_16 N11_16 1.358(4) .
C8_16 OB_16 1.344(16) .
C8_16 OB_16 1.364(6) .
C8_16 C9_16 1.366(5) .
C9_16 C10_16 1.396(4) .
C10_16 N11_16 1.328(4) .
C10_16 C_16 1.492(5) .
C_16 O_16 1.237(3) .
OB_16 CG_16 1.443(8) .
CG_16 CD_16 1.529(11) .
CD_16 CE1_16 1.515(12) .
CD_16 CE2_16 1.518(12) .
OB_16 CG_16 1.435(19) .
CG_16 CD_16 1.52(2) .
CD_16 CE1_16 1.53(2) .
CD_16 CE2_16 1.54(2) .
N_17 C_18 1.336(4) .
N_17 C2_17 1.392(4) .
C2_17 C3_17 1.372(5) .
C2_17 C7_17 1.441(4) .
C3_17 C4_17 1.393(4) .
C4_17 C5_17 1.389(5) .
C5_17 C6_17 1.412(5) .
C6_17 C7_17 1.403(4) .
C6_17 C8_17 1.422(4) .
C7_17 N11_17 1.354(4) .
C8_17 OB_17 1.343(3) .
C8_17 C9_17 1.373(5) .
C9_17 C10_17 1.399(4) .
C10_17 N11_17 1.337(4) .
C10_17 C_17 1.489(4) .
C_17 O_17 1.221(4) .
OB_17 CG_17 1.429(4) .
CG_17 CD_17 1.512(5) .
CD_17 CE2_17 1.508(7) .
CD_17 CE1_17 1.544(6) .
N_18 C_19 1.366(4) .
N_18 C2_18 1.382(3) .
C2_18 C3_18 1.387(4) .
C2_18 C7_18 1.436(4) .
C3_18 C4_18 1.392(4) .
C4_18 C5_18 1.362(5) .
C5_18 C6_18 1.408(4) .
C6_18 C8_18 1.422(5) .
C6_18 C7_18 1.431(4) .
C7_18 N11_18 1.362(4) .
C8_18 OB_18 1.352(3) .
C8_18 C9_18 1.358(4) .
C9_18 C10_18 1.401(4) .
C10_18 N11_18 1.330(4) .
C10_18 C_18 1.493(4) .
C_18 O_18 1.229(4) .
N_19 OA_24 1.217(4) .
N_19 OB_24 1.234(4) .
N_19 C2_19 1.430(5) .
C2_19 C3_19 1.395(5) .
C2_19 C7_19 1.410(5) .
C3_19 C4_19 1.376(6) .
C4_19 C5_19 1.358(6) .
C5_19 C6_19 1.421(5) .
C6_19 C7_19 1.424(5) .
C6_19 C8_19 1.440(5) .
C7_19 N11_19 1.374(4) .
C8_19 OB_19 1.343(4) .
C8_19 C9_19 1.352(4) .
C9_19 C10_19 1.397(4) .
C10_19 N11_19 1.321(4) .
C10_19 C_19 1.500(4) .
C_19 O_19 1.222(4) .
OB_19 CG_19 1.424(5) .
CG_19 CD_19 1.500(5) .
CD_19 CE2_19 1.521(7) .
CD_19 CE1_19 1.543(7) .

loop_
_geom_torsion_atom_site_label_1
_geom_torsion_atom_site_label_2
_geom_torsion_atom_site_label_3
_geom_torsion_atom_site_label_4
_geom_torsion
_geom_torsion_site_symmetry_1
_geom_torsion_site_symmetry_2
_geom_torsion_site_symmetry_3
_geom_torsion_site_symmetry_4
OB N_1 C2_1 C3_1 -168.1(3) . . . .
OA N_1 C2_1 C3_1 11.9(4) . . . .
OB N_1 C2_1 C7_1 11.4(4) . . . .
OA N_1 C2_1 C7_1 -168.6(3) . . . .
C7_1 C2_1 C3_1 C4_1 -2.3(5) . . . .
N_1 C2_1 C3_1 C4_1 177.2(3) . . . .
C2_1 C3_1 C4_1 C5_1 -0.1(6) . . . .
C3_1 C4_1 C5_1 C6_1 0.9(6) . . . .
C4_1 C5_1 C6_1 C7_1 0.5(5) . . . .
C4_1 C5_1 C6_1 C8_1 -179.7(3) . . . .
C3_1 C2_1 C7_1 N11_1 -176.2(3) . . . .
N_1 C2_1 C7_1 N11_1 4.4(4) . . . .
C3_1 C2_1 C7_1 C6_1 3.6(4) . . . .
N_1 C2_1 C7_1 C6_1 -175.9(3) . . . .
C5_1 C6_1 C7_1 N11_1 177.0(3) . . . .
C8_1 C6_1 C7_1 N11_1 -2.8(4) . . . .
C5_1 C6_1 C7_1 C2_1 -2.7(4) . . . .
C8_1 C6_1 C7_1 C2_1 177.5(3) . . . .
C5_1 C6_1 C8_1 OB_1 2.9(4) . . . .
C7_1 C6_1 C8_1 OB_1 -177.3(2) . . . .
C5_1 C6_1 C8_1 C9_1 -178.9(3) . . . .
C7_1 C6_1 C8_1 C9_1 0.9(4) . . . .
OB_1 C8_1 C9_1 C10_1 178.8(3) . . . .
C6_1 C8_1 C9_1 C10_1 0.9(4) . . . .
C8_1 C9_1 C10_1 N11_1 -1.0(4) . . . .
C8_1 C9_1 C10_1 C_1 -178.9(2) . . . .
C9_1 C10_1 N11_1 C7_1 -0.9(4) . . . .
C_1 C10_1 N11_1 C7_1 177.0(2) . . . .
C2_1 C7_1 N11_1 C10_1 -177.5(3) . . . .
C6_1 C7_1 N11_1 C10_1 2.8(4) . . . .
N11_1 C10_1 C_1 O_1 -175.4(3) . . . .
C9_1 C10_1 C_1 O_1 2.6(4) . . . .
N11_1 C10_1 C_1 N_2 4.0(3) . . . .
C9_1 C10_1 C_1 N_2 -177.9(2) . . . .
C9_1 C8_1 OB_1 CG_1 -0.2(4) . . . .
C6_1 C8_1 OB_1 CG_1 177.8(3) . . . .
C8_1 OB_1 CG_1 CD_1 -171.0(3) . . . .
OB_1 CG_1 CD_1 CE1_1 173.6(4) . . . .
OB_1 CG_1 CD_1 CE2_1 -61.1(5) . . . .
O_1 C_1 N_2 C2_2 5.6(4) . . . .
C10_1 C_1 N_2 C2_2 -173.8(2) . . . .
C_1 N_2 C2_2 C3_2 6.3(4) . . . .
C_1 N_2 C2_2 C7_2 -175.1(3) . . . .
N_2 C2_2 C3_2 C4_2 178.0(3) . . . .
C7_2 C2_2 C3_2 C4_2 -0.6(4) . . . .
C2_2 C3_2 C4_2 C5_2 -1.3(5) . . . .
C3_2 C4_2 C5_2 C6_2 1.4(5) . . . .
C4_2 C5_2 C6_2 C8_2 -178.9(3) . . . .
C4_2 C5_2 C6_2 C7_2 0.3(5) . . . .
C5_2 C6_2 C7_2 N11_2 176.0(3) . . . .
C8_2 C6_2 C7_2 N11_2 -4.7(4) . . . .
C5_2 C6_2 C7_2 C2_2 -2.1(4) . . . .
C8_2 C6_2 C7_2 C2_2 177.2(3) . . . .
C3_2 C2_2 C7_2 N11_2 -176.0(3) . . . .
N_2 C2_2 C7_2 N11_2 5.3(4) . . . .
C3_2 C2_2 C7_2 C6_2 2.2(4) . . . .
N_2 C2_2 C7_2 C6_2 -176.5(2) . . . .
C5_2 C6_2 C8_2 OB_2 0.4(5) . . . .
C7_2 C6_2 C8_2 OB_2 -178.9(3) . . . .
C5_2 C6_2 C8_2 C9_2 -178.4(3) . . . .
C7_2 C6_2 C8_2 C9_2 2.3(4) . . . .
OB_2 C8_2 C9_2 C10_2 -177.4(3) . . . .
C6_2 C8_2 C9_2 C10_2 1.3(5) . . . .
C8_2 C9_2 C10_2 N11_2 -3.2(5) . . . .
C8_2 C9_2 C10_2 C_2 173.7(3) . . . .
C9_2 C10_2 N11_2 C7_2 1.0(4) . . . .
C_2 C10_2 N11_2 C7_2 -176.0(3) . . . .
C6_2 C7_2 N11_2 C10_2 3.0(4) . . . .
C2_2 C7_2 N11_2 C10_2 -178.9(3) . . . .
N11_2 C10_2 C_2 O_2 -169.2(3) . . . .
C9_2 C10_2 C_2 O_2 13.8(4) . . . .
N11_2 C10_2 C_2 N_3 12.7(4) . . . .
C9_2 C10_2 C_2 N_3 -164.3(3) . . . .
O_2 C_2 N_3 C2_3 6.0(5) . . . .
C10_2 C_2 N_3 C2_3 -176.0(3) . . . .
C_2 N_3 C2_3 C3_3 5.9(5) . . . .
C_2 N_3 C2_3 C7_3 -177.7(3) . . . .
N_3 C2_3 C3_3 C4_3 174.7(3) . . . .
C7_3 C2_3 C3_3 C4_3 -1.6(5) . . . .
C2_3 C3_3 C4_3 C5_3 -2.7(6) . . . .
C3_3 C4_3 C5_3 C6_3 2.1(6) . . . .
C4_3 C5_3 C6_3 C7_3 2.7(5) . . . .
C4_3 C5_3 C6_3 C8_3 -175.4(3) . . . .
C5_3 C6_3 C7_3 N11_3 175.2(3) . . . .
C8_3 C6_3 C7_3 N11_3 -6.5(4) . . . .
C5_3 C6_3 C7_3 C2_3 -6.9(4) . . . .
C8_3 C6_3 C7_3 C2_3 171.4(3) . . . .
C3_3 C2_3 C7_3 N11_3 -175.7(3) . . . .
N_3 C2_3 C7_3 N11_3 7.6(4) . . . .
C3_3 C2_3 C7_3 C6_3 6.3(4) . . . .
N_3 C2_3 C7_3 C6_3 -170.3(3) . . . .
C5_3 C6_3 C8_3 C9_3 -177.8(3) . . . .
C7_3 C6_3 C8_3 C9_3 4.0(4) . . . .
C5_3 C6_3 C8_3 OB_3 3.2(5) . . . .
C7_3 C6_3 C8_3 OB_3 -174.9(3) . . . .
OB_3 C8_3 C9_3 C10_3 179.2(3) . . . .
C6_3 C8_3 C9_3 C10_3 0.3(4) . . . .
C8_3 C9_3 C10_3 N11_3 -2.9(4) . . . .
C8_3 C9_3 C10_3 C_3 175.9(3) . . . .
C9_3 C10_3 N11_3 C7_3 0.7(4) . . . .
C_3 C10_3 N11_3 C7_3 -178.2(2) . . . .
C6_3 C7_3 N11_3 C10_3 4.2(4) . . . .
C2_3 C7_3 N11_3 C10_3 -173.7(2) . . . .
N11_3 C10_3 C_3 O_3 -165.5(2) . . . .
C9_3 C10_3 C_3 O_3 15.5(4) . . . .
N11_3 C10_3 C_3 N_4 13.4(3) . . . .
C9_3 C10_3 C_3 N_4 -165.5(2) . . . .
C9_3 C8_3 OB_3 CG_3 -10.4(5) . . . .
C6_3 C8_3 OB_3 CG_3 168.5(3) . . . .
C8_3 OB_3 CG_3 CD_3 -172.3(3) . . . .
OB_3 CG_3 CD_3 CE1_3 173.1(4) . . . .
OB_3 CG_3 CD_3 CE2_3 -63.7(4) . . . .
O_3 C_3 N_4 C2_4 3.8(5) . . . .
C10_3 C_3 N_4 C2_4 -175.1(3) . . . .
C_3 N_4 C2_4 C3_4 0.9(4) . . . .
C_3 N_4 C2_4 C7_4 179.1(3) . . . .
N_4 C2_4 C3_4 C4_4 177.2(3) . . . .
C7_4 C2_4 C3_4 C4_4 -1.0(4) . . . .
C2_4 C3_4 C4_4 C5_4 -1.5(5) . . . .
C3_4 C4_4 C5_4 C6_4 1.1(5) . . . .
C4_4 C5_4 C6_4 C7_4 1.7(4) . . . .
C4_4 C5_4 C6_4 C8_4 -178.0(3) . . . .
C5_4 C6_4 C7_4 N11_4 176.5(3) . . . .
C8_4 C6_4 C7_4 N11_4 -3.9(4) . . . .
C5_4 C6_4 C7_4 C2_4 -4.1(4) . . . .
C8_4 C6_4 C7_4 C2_4 175.6(3) . . . .
N_4 C2_4 C7_4 N11_4 4.9(3) . . . .
C3_4 C2_4 C7_4 N11_4 -176.8(2) . . . .
N_4 C2_4 C7_4 C6_4 -174.6(2) . . . .
C3_4 C2_4 C7_4 C6_4 3.7(4) . . . .
C7_4 C6_4 C8_4 OB_4 -177.4(3) . . . .
C5_4 C6_4 C8_4 OB_4 2.2(4) . . . .
C7_4 C6_4 C8_4 C9_4 1.9(4) . . . .
C5_4 C6_4 C8_4 C9_4 -178.4(3) . . . .
OB_4 C8_4 C9_4 C10_4 -179.0(3) . . . .
C6_4 C8_4 C9_4 C10_4 1.7(4) . . . .
C8_4 C9_4 C10_4 N11_4 -3.9(4) . . . .
C8_4 C9_4 C10_4 C_4 175.2(3) . . . .
C9_4 C10_4 N11_4 C7_4 2.0(4) . . . .
C_4 C10_4 N11_4 C7_4 -177.1(2) . . . .
C6_4 C7_4 N11_4 C10_4 1.9(4) . . . .
C2_4 C7_4 N11_4 C10_4 -177.5(2) . . . .
N11_4 C10_4 C_4 O_4 -172.3(3) . . . .
C9_4 C10_4 C_4 O_4 8.5(4) . . . .
N11_4 C10_4 C_4 N_5 9.4(4) . . . .
C9_4 C10_4 C_4 N_5 -169.8(3) . . . .
C9_4 C8_4 OB_4 CG_4 1.8(17) . . . .
C6_4 C8_4 OB_4 CG_4 -178.9(16) . . . .
C9_4 C8_4 OB_4 CG_4 -1.9(8) . . . .
C6_4 C8_4 OB_4 CG_4 177.4(7) . . . .
C8_4 OB_4 CG_4 CD_4 -172.1(7) . . . .
OB_4 CG_4 CD_4 CE1_4 -66.5(12) . . . .
OB_4 CG_4 CD_4 CE2_4 63.9(12) . . . .
C8_4 OB_4 CG_4 CD_4 167(2) . . . .
OB_4 CG_4 CD_4 CE1_4 44(4) . . . .
OB_4 CG_4 CD_4 CE2_4 164(3) . . . .
O_4 C_4 N_5 C2_5 2.4(4) . . . .
C10_4 C_4 N_5 C2_5 -179.2(2) . . . .
C_4 N_5 C2_5 C7_5 -179.2(3) . . . .
N_5 C2_5 C7_5 N11_5 15.7(4) . . . .
N_5 C2_5 C7_5 C6_5 -165.8(3) . . . .
N11_5 C7_5 C6_5 C8_5 1.5(4) . . . .
C2_5 C7_5 C6_5 C8_5 -177.0(3) . . . .
C6_5 C7_5 N11_5 C10_5 -1.1(4) . . . .
C2_5 C7_5 N11_5 C10_5 177.3(3) . . . .
C7_5 N11_5 C10_5 C9_5 0.4(4) . . . .
C7_5 N11_5 C10_5 C_5 179.0(3) . . . .
N11_5 C10_5 C_5 O_5 -174.2(3) . . . .
C9_5 C10_5 C_5 O_5 4.5(5) . . . .
N11_5 C10_5 C_5 N_6 6.0(4) . . . .
C9_5 C10_5 C_5 N_6 -175.3(3) . . . .
N11_5 C10_5 C9_5 C8_5 0.1(5) . . . .
C_5 C10_5 C9_5 C8_5 -178.5(3) . . . .
C7_5 C6_5 C8_5 OB_5 179.2(3) . . . .
C7_5 C6_5 C8_5 C9_5 -0.9(4) . . . .
C10_5 C9_5 C8_5 OB_5 -179.9(3) . . . .
C10_5 C9_5 C8_5 C6_5 0.2(4) . . . .
O_5 C_5 N_6 C2_6 9.6(5) . . . .
C10_5 C_5 N_6 C2_6 -170.7(3) . . . .
C_5 N_6 C2_6 C3_6 1.5(5) . . . .
C_5 N_6 C2_6 C7_6 179.6(3) . . . .
N_6 C2_6 C3_6 C4_6 176.1(3) . . . .
C7_6 C2_6 C3_6 C4_6 -2.0(5) . . . .
C2_6 C3_6 C4_6 C5_6 -2.1(7) . . . .
C3_6 C4_6 C5_6 C6_6 2.6(7) . . . .
C4_6 C5_6 C6_6 C7_6 1.1(6) . . . .
C4_6 C5_6 C6_6 C8_6 -180.0(4) . . . .
C5_6 C6_6 C7_6 N11_6 174.3(3) . . . .
C8_6 C6_6 C7_6 N11_6 -4.6(4) . . . .
C5_6 C6_6 C7_6 C2_6 -5.2(5) . . . .
C8_6 C6_6 C7_6 C2_6 175.9(3) . . . .
N_6 C2_6 C7_6 N11_6 7.9(4) . . . .
C3_6 C2_6 C7_6 N11_6 -173.9(3) . . . .
N_6 C2_6 C7_6 C6_6 -172.6(3) . . . .
C3_6 C2_6 C7_6 C6_6 5.6(4) . . . .
C7_6 C6_6 C8_6 OB_6 176.2(12) . . . .
C5_6 C6_6 C8_6 OB_6 -2.7(13) . . . .
C7_6 C6_6 C8_6 C9_6 2.7(5) . . . .
C5_6 C6_6 C8_6 C9_6 -176.2(4) . . . .
C7_6 C6_6 C8_6 OB_6 -174.1(9) . . . .
C5_6 C6_6 C8_6 OB_6 7.0(10) . . . .
OB_6 C8_6 C9_6 C10_6 -169.2(17) . . . .
OB_6 C8_6 C9_6 C10_6 179.0(9) . . . .
C6_6 C8_6 C9_6 C10_6 2.2(5) . . . .
C8_6 C9_6 C10_6 N11_6 -5.8(5) . . . .
C8_6 C9_6 C10_6 C_6 173.4(3) . . . .
C9_6 C10_6 N11_6 C7_6 3.9(4) . . . .
C_6 C10_6 N11_6 C7_6 -175.3(2) . . . .
C6_6 C7_6 N11_6 C10_6 1.4(4) . . . .
C2_6 C7_6 N11_6 C10_6 -179.2(3) . . . .
N11_6 C10_6 C_6 O_6 -172.7(3) . . . .
C9_6 C10_6 C_6 O_6 8.1(4) . . . .
N11_6 C10_6 C_6 N_7 9.9(4) . . . .
C9_6 C10_6 C_6 N_7 -169.3(3) . . . .
C9_6 C8_6 OB_6 CG_6 -6.3(18) . . . .
C6_6 C8_6 OB_6 CG_6 170.5(12) . . . .
C8_6 OB_6 CG_6 CD_6 175.0(15) . . . .
OB_6 CG_6 CD_6 CE1_6 174.8(18) . . . .
OB_6 CG_6 CD_6 CE2_6 -63.3(19) . . . .
C9_6 C8_6 OB_6 CG_6 -9(3) . . . .
C6_6 C8_6 OB_6 CG_6 179.1(15) . . . .
C8_6 OB_6 CG_6 CD_6 159(2) . . . .
OB_6 CG_6 CD_6 CE2_6 175(2) . . . .
OB_6 CG_6 CD_6 CE1_6 -63(3) . . . .
O_6 C_6 N_7 C2_7 5.9(5) . . . .
C10_6 C_6 N_7 C2_7 -176.7(3) . . . .
C_6 N_7 C2_7 C3_7 3.0(5) . . . .
C_6 N_7 C2_7 C7_7 -179.4(3) . . . .
N_7 C2_7 C3_7 C4_7 174.5(3) . . . .
C7_7 C2_7 C3_7 C4_7 -3.0(4) . . . .
C2_7 C3_7 C4_7 C5_7 -2.2(5) . . . .
C3_7 C4_7 C5_7 C6_7 4.5(5) . . . .
C4_7 C5_7 C6_7 C7_7 -1.5(4) . . . .
C4_7 C5_7 C6_7 C8_7 -179.8(3) . . . .
C5_7 C6_7 C7_7 N11_7 176.0(3) . . . .
C8_7 C6_7 C7_7 N11_7 -5.6(4) . . . .
C5_7 C6_7 C7_7 C2_7 -3.5(4) . . . .
C8_7 C6_7 C7_7 C2_7 174.9(3) . . . .
C3_7 C2_7 C7_7 N11_7 -173.8(3) . . . .
N_7 C2_7 C7_7 N11_7 8.4(4) . . . .
C3_7 C2_7 C7_7 C6_7 5.8(4) . . . .
N_7 C2_7 C7_7 C6_7 -172.0(2) . . . .
C5_7 C6_7 C8_7 OB_7 2.6(4) . . . .
C7_7 C6_7 C8_7 OB_7 -175.7(2) . . . .
C5_7 C6_7 C8_7 C9_7 -177.3(3) . . . .
C7_7 C6_7 C8_7 C9_7 4.4(4) . . . .
OB_7 C8_7 C9_7 C10_7 178.8(3) . . . .
C6_7 C8_7 C9_7 C10_7 -1.3(4) . . . .
C8_7 C9_7 C10_7 N11_7 -1.2(4) . . . .
C8_7 C9_7 C10_7 C_7 176.3(3) . . . .
C9_7 C10_7 N11_7 C7_7 0.3(4) . . . .
C_7 C10_7 N11_7 C7_7 -177.3(2) . . . .
C6_7 C7_7 N11_7 C10_7 3.3(4) . . . .
C2_7 C7_7 N11_7 C10_7 -177.2(3) . . . .
N11_7 C10_7 C_7 O_7 -168.4(3) . . . .
C9_7 C10_7 C_7 O_7 14.0(4) . . . .
N11_7 C10_7 C_7 N_8 11.8(4) . . . .
C9_7 C10_7 C_7 N_8 -165.8(3) . . . .
O_7 C_7 N_8 C2_8 -3.4(5) . . . .
C10_7 C_7 N_8 C2_8 176.4(3) . . . .
C_7 N_8 C2_8 C3_8 10.5(5) . . . .
C_7 N_8 C2_8 C7_8 -170.7(3) . . . .
C7_8 C2_8 C3_8 C4_8 0.7(5) . . . .
N_8 C2_8 C3_8 C4_8 179.5(3) . . . .
C2_8 C3_8 C4_8 C5_8 -1.3(6) . . . .
C3_8 C4_8 C5_8 C6_8 1.2(6) . . . .
C4_8 C5_8 C6_8 C8_8 -179.1(4) . . . .
C4_8 C5_8 C6_8 C7_8 -0.5(6) . . . .
C3_8 C2_8 C7_8 N11_8 -178.7(3) . . . .
N_8 C2_8 C7_8 N11_8 2.4(4) . . . .
C3_8 C2_8 C7_8 C6_8 0.0(4) . . . .
N_8 C2_8 C7_8 C6_8 -178.9(3) . . . .
C8_8 C6_8 C7_8 N11_8 -2.7(5) . . . .
C5_8 C6_8 C7_8 N11_8 178.6(3) . . . .
C8_8 C6_8 C7_8 C2_8 178.5(3) . . . .
C5_8 C6_8 C7_8 C2_8 -0.2(5) . . . .
C5_8 C6_8 C8_8 OB_8 -4.3(6) . . . .
C7_8 C6_8 C8_8 OB_8 177.1(4) . . . .
C5_8 C6_8 C8_8 C9_8 178.2(4) . . . .
C7_8 C6_8 C8_8 C9_8 -0.4(6) . . . .
OB_8 C8_8 C9_8 C10_8 -175.2(4) . . . .
C6_8 C8_8 C9_8 C10_8 2.1(6) . . . .
C8_8 C9_8 C10_8 N11_8 -0.6(6) . . . .
C8_8 C9_8 C10_8 C_8 179.0(4) . . . .
C9_8 C10_8 N11_8 C7_8 -2.5(5) . . . .
C_8 C10_8 N11_8 C7_8 177.9(3) . . . .
C2_8 C7_8 N11_8 C10_8 -177.2(3) . . . .
C6_8 C7_8 N11_8 C10_8 4.1(4) . . . .
N11_8 C10_8 C_8 O_8 -165.8(3) . . . .
C9_8 C10_8 C_8 O_8 14.6(5) . . . .
N11_8 C10_8 C_8 N_9 14.9(5) . . . .
C9_8 C10_8 C_8 N_9 -164.8(3) . . . .
C9_8 C8_8 OB_8 CG_8 -3.3(8) . . . .
C6_8 C8_8 OB_8 CG_8 179.4(6) . . . .
C8_8 OB_8 CG_8 CD_8 167.5(8) . . . .
OB_8 CG_8 CD_8 CE1_8 58.6(13) . . . .
OB_8 CG_8 CD_8 CE2_8 174.1(11) . . . .
O_8 C_8 N_9 C2_9 0.3(6) . . . .
C10_8 C_8 N_9 C2_9 179.6(4) . . . .
C_8 N_9 C2_9 C3_9 11.3(6) . . . .
C_8 N_9 C2_9 C7_9 -169.8(4) . . . .
N_9 C2_9 C3_9 C4_9 178.5(4) . . . .
C7_9 C2_9 C3_9 C4_9 -0.4(6) . . . .
C2_9 C3_9 C4_9 C5_9 -0.7(9) . . . .
C3_9 C4_9 C5_9 C6_9 1.3(9) . . . .
C4_9 C5_9 C6_9 C7_9 -0.8(8) . . . .
C4_9 C5_9 C6_9 C8_9 177.8(5) . . . .
C8_9 C6_9 C7_9 C2_9 -178.9(4) . . . .
C5_9 C6_9 C7_9 C2_9 -0.2(6) . . . .
C8_9 C6_9 C7_9 N11_9 -0.9(6) . . . .
C5_9 C6_9 C7_9 N11_9 177.8(4) . . . .
N_9 C2_9 C7_9 C6_9 -178.1(4) . . . .
C3_9 C2_9 C7_9 C6_9 0.9(6) . . . .
N_9 C2_9 C7_9 N11_9 3.8(5) . . . .
C3_9 C2_9 C7_9 N11_9 -177.3(3) . . . .
C7_9 C6_9 C8_9 OB_9 179.5(4) . . . .
C5_9 C6_9 C8_9 OB_9 0.9(7) . . . .
C7_9 C6_9 C8_9 C9_9 1.2(7) . . . .
C5_9 C6_9 C8_9 C9_9 -177.5(5) . . . .
OB_9 C8_9 C9_9 C10_9 -179.2(4) . . . .
C6_9 C8_9 C9_9 C10_9 -1.0(8) . . . .
C8_9 C9_9 C10_9 N11_9 0.6(7) . . . .
C8_9 C9_9 C10_9 C_9 -179.7(5) . . . .
C9_9 C10_9 N11_9 C7_9 -0.4(6) . . . .
C_9 C10_9 N11_9 C7_9 179.9(4) . . . .
C6_9 C7_9 N11_9 C10_9 0.5(5) . . . .
C2_9 C7_9 N11_9 C10_9 178.6(3) . . . .
N11_9 C10_9 C_9 O_9 -171.0(4) . . . .
C9_9 C10_9 C_9 O_9 9.3(7) . . . .
N11_9 C10_9 C_9 NA_25 10.7(6) . . . .
C9_9 C10_9 C_9 NA_25 -169.0(4) . . . .
C6_9 C8_9 OB_9 CG_9 -165.5(8) . . . .
C9_9 C8_9 OB_9 CG_9 12.8(10) . . . .
C8_9 OB_9 CG_9 CD_9 167.3(7) . . . .
OB_9 CG_9 CD_9 CE2_9 63.1(15) . . . .
OB_9 CG_9 CD_9 CE1_9 -54.8(12) . . . .
CE2_10 CD_10 CG_10 OB_10 -51(3) . . . .
CE1_10 CD_10 CG_10 OB_10 -163(2) . . . .
CD_10 CG_10 OB_10 C9_10 163.9(18) . . . .
CE2_10 CD_10 CG_10 OB_10 172.4(13) . . . .
CE1_10 CD_10 CG_10 OB_10 -69.2(15) . . . .
CD_10 CG_10 OB_10 C9_10 -173.5(10) . . . .
CG_10 OB_10 C9_10 C8_10 1.2(14) . . . .
CG_10 OB_10 C9_10 C10_10 179.6(11) . . . .
CG_10 OB_10 C9_10 C8_10 2(2) . . . .
CG_10 OB_10 C9_10 C10_10 -177.4(17) . . . .
OB_10 C9_10 C10_10 C11_10 178.8(5) . . . .
OB_10 C9_10 C10_10 C11_10 176.9(10) . . . .
C8_10 C9_10 C10_10 C11_10 -2.7(5) . . . .
OB_10 C9_10 C10_10 C1_10 -5.5(6) . . . .
OB_10 C9_10 C10_10 C1_10 -7.4(11) . . . .
C8_10 C9_10 C10_10 C1_10 173.0(4) . . . .
C9_10 C10_10 C11_10 C7_10 2.0(5) . . . .
C1_10 C10_10 C11_10 C7_10 -174.2(3) . . . .
C11_10 C10_10 C1_10 O1_10 -2.1(5) . . . .
C9_10 C10_10 C1_10 O1_10 -177.9(3) . . . .
C11_10 C10_10 C1_10 N1_10 175.8(3) . . . .
C9_10 C10_10 C1_10 N1_10 0.0(5) . . . .
O1_10 C1_10 N1_10 NB_25 2.7(5) . . . .
C10_10 C1_10 N1_10 NB_25 -175.3(3) . . . .
OB_10 C9_10 C8_10 C6_10 178.8(5) . . . .
OB_10 C9_10 C8_10 C6_10 -179.2(10) . . . .
C10_10 C9_10 C8_10 C6_10 0.4(5) . . . .
C9_10 C8_10 C6_10 C7_10 2.7(5) . . . .
C9_10 C8_10 C6_10 C2_10 -173.8(3) . . . .
C8_10 C6_10 C2_10 O2_10 -1.9(5) . . . .
C7_10 C6_10 C2_10 O2_10 -178.0(3) . . . .
C8_10 C6_10 C2_10 N2_10 175.8(3) . . . .
C7_10 C6_10 C2_10 N2_10 -0.3(5) . . . .
O2_10 C2_10 N2_10 NA_25 2.2(5) . . . .
C6_10 C2_10 N2_10 NA_25 -175.7(3) . . . .
C10_10 C11_10 C7_10 OI_10 177.0(16) . . . .
C10_10 C11_10 C7_10 OI_10 -179.2(9) . . . .
C10_10 C11_10 C7_10 C6_10 1.1(5) . . . .
C8_10 C6_10 C7_10 OI_10 -179.6(14) . . . .
C2_10 C6_10 C7_10 OI_10 -3.6(15) . . . .
C8_10 C6_10 C7_10 OI_10 176.9(9) . . . .
C2_10 C6_10 C7_10 OI_10 -7.1(10) . . . .
C8_10 C6_10 C7_10 C11_10 -3.4(5) . . . .
C2_10 C6_10 C7_10 C11_10 172.6(3) . . . .
C11_10 C7_10 OI_10 CJ_10 6.7(18) . . . .
C6_10 C7_10 OI_10 CJ_10 -173.7(11) . . . .
C7_10 OI_10 CJ_10 CK_10 176.0(15) . . . .
OI_10 CJ_10 CK_10 CM1_10 -32(4) . . . .
OI_10 CJ_10 CK_10 CM2_10 150.9(16) . . . .
C11_10 C7_10 OI_10 CJ_10 -4(3) . . . .
C6_10 C7_10 OI_10 CJ_10 172.2(16) . . . .
C7_10 OI_10 CJ_10 CK_10 176.8(19) . . . .
OI_10 CJ_10 CK_10 CM2_10 57(2) . . . .
OI_10 CJ_10 CK_10 CM1_10 -66(2) . . . .
C_12 N_11 C2_11 C7_11 -169.1(4) . . . .
C_12 N_11 C2_11 C3_11 10.9(6) . . . .
N_11 C2_11 C3_11 C4_11 179.3(4) . . . .
C7_11 C2_11 C3_11 C4_11 -0.6(6) . . . .
C2_11 C3_11 C4_11 C5_11 -1.3(9) . . . .
C3_11 C4_11 C5_11 C6_11 1.7(10) . . . .
C4_11 C5_11 C6_11 C7_11 -0.1(8) . . . .
C4_11 C5_11 C6_11 C8_11 177.9(6) . . . .
C8_11 C6_11 C7_11 C2_11 -179.8(5) . . . .
C5_11 C6_11 C7_11 C2_11 -1.9(7) . . . .
C8_11 C6_11 C7_11 N11_11 0.6(6) . . . .
C5_11 C6_11 C7_11 N11_11 178.5(5) . . . .
N_11 C2_11 C7_11 C6_11 -177.8(4) . . . .
C3_11 C2_11 C7_11 C6_11 2.2(6) . . . .
N_11 C2_11 C7_11 N11_11 1.9(6) . . . .
C3_11 C2_11 C7_11 N11_11 -178.1(3) . . . .
C7_11 C6_11 C8_11 OB_11 178.6(4) . . . .
C5_11 C6_11 C8_11 OB_11 0.6(7) . . . .
C7_11 C6_11 C8_11 C9_11 -0.1(8) . . . .
C5_11 C6_11 C8_11 C9_11 -178.1(5) . . . .
OB_11 C8_11 C9_11 C10_11 -178.3(4) . . . .
C6_11 C8_11 C9_11 C10_11 0.2(8) . . . .
C8_11 C9_11 C10_11 N11_11 -1.0(7) . . . .
C8_11 C9_11 C10_11 C_11 179.8(5) . . . .
C9_11 C10_11 N11_11 C7_11 1.5(6) . . . .
C_11 C10_11 N11_11 C7_11 -179.4(4) . . . .
C6_11 C7_11 N11_11 C10_11 -1.3(5) . . . .
C2_11 C7_11 N11_11 C10_11 179.1(3) . . . .
N11_11 C10_11 C_11 O_11 -170.0(4) . . . .
C9_11 C10_11 C_11 O_11 9.2(7) . . . .
N11_11 C10_11 C_11 NB_25 10.8(6) . . . .
C9_11 C10_11 C_11 NB_25 -170.0(4) . . . .
C6_11 C8_11 OB_11 CG_11 -164.5(7) . . . .
C9_11 C8_11 OB_11 CG_11 14.1(10) . . . .
C8_11 OB_11 CG_11 CD_11 166.2(6) . . . .
OB_11 CG_11 CD_11 CE2_11 61.2(12) . . . .
OB_11 CG_11 CD_11 CE1_11 -55.9(11) . . . .
C_13 N_12 C2_12 C3_12 10.6(5) . . . .
C_13 N_12 C2_12 C7_12 -170.9(3) . . . .
C7_12 C2_12 C3_12 C4_12 -0.9(5) . . . .
N_12 C2_12 C3_12 C4_12 177.6(3) . . . .
C2_12 C3_12 C4_12 C5_12 1.0(6) . . . .
C3_12 C4_12 C5_12 C6_12 -1.1(6) . . . .
C4_12 C5_12 C6_12 C8_12 -178.7(4) . . . .
C4_12 C5_12 C6_12 C7_12 1.1(6) . . . .
C3_12 C2_12 C7_12 N11_12 -178.9(3) . . . .
N_12 C2_12 C7_12 N11_12 2.5(4) . . . .
C3_12 C2_12 C7_12 C6_12 0.9(4) . . . .
N_12 C2_12 C7_12 C6_12 -177.7(3) . . . .
C8_12 C6_12 C7_12 N11_12 -1.4(5) . . . .
C5_12 C6_12 C7_12 N11_12 178.8(3) . . . .
C8_12 C6_12 C7_12 C2_12 178.7(3) . . . .
C5_12 C6_12 C7_12 C2_12 -1.0(5) . . . .
C5_12 C6_12 C8_12 OB_12 -3.4(6) . . . .
C7_12 C6_12 C8_12 OB_12 176.9(4) . . . .
C5_12 C6_12 C8_12 C9_12 179.2(4) . . . .
C7_12 C6_12 C8_12 C9_12 -0.5(6) . . . .
OB_12 C8_12 C9_12 C10_12 -176.2(4) . . . .
C6_12 C8_12 C9_12 C10_12 0.9(6) . . . .
C8_12 C9_12 C10_12 N11_12 0.7(6) . . . .
C8_12 C9_12 C10_12 C_12 179.5(4) . . . .
C9_12 C10_12 N11_12 C7_12 -2.5(5) . . . .
C_12 C10_12 N11_12 C7_12 178.8(3) . . . .
C2_12 C7_12 N11_12 C10_12 -177.3(3) . . . .
C6_12 C7_12 N11_12 C10_12 2.9(4) . . . .
C2_11 N_11 C_12 O_12 1.1(6) . . . .
C2_11 N_11 C_12 C10_12 -179.8(4) . . . .
N11_12 C10_12 C_12 O_12 -166.0(3) . . . .
C9_12 C10_12 C_12 O_12 15.1(5) . . . .
N11_12 C10_12 C_12 N_11 14.8(5) . . . .
C9_12 C10_12 C_12 N_11 -164.0(3) . . . .
C9_12 C8_12 OB_12 CG_12 0.5(9) . . . .
C6_12 C8_12 OB_12 CG_12 -176.7(7) . . . .
C8_12 OB_12 CG_12 CD_12 169.9(8) . . . .
OB_12 CG_12 CD_12 CE1_12 53.3(15) . . . .
OB_12 CG_12 CD_12 CE2_12 160.7(10) . . . .
C_14 N_13 C2_13 C3_13 2.1(5) . . . .
C_14 N_13 C2_13 C7_13 -179.2(3) . . . .
N_13 C2_13 C3_13 C4_13 174.6(3) . . . .
C7_13 C2_13 C3_13 C4_13 -4.1(4) . . . .
C2_13 C3_13 C4_13 C5_13 -0.7(5) . . . .
C3_13 C4_13 C5_13 C6_13 3.0(5) . . . .
C4_13 C5_13 C6_13 C8_13 -179.4(3) . . . .
C4_13 C5_13 C6_13 C7_13 -0.3(4) . . . .
C8_13 C6_13 C7_13 N11_13 -4.4(4) . . . .
C5_13 C6_13 C7_13 N11_13 176.5(3) . . . .
C8_13 C6_13 C7_13 C2_13 174.8(3) . . . .
C5_13 C6_13 C7_13 C2_13 -4.4(4) . . . .
C3_13 C2_13 C7_13 N11_13 -174.2(3) . . . .
N_13 C2_13 C7_13 N11_13 7.0(4) . . . .
C3_13 C2_13 C7_13 C6_13 6.6(4) . . . .
N_13 C2_13 C7_13 C6_13 -172.2(2) . . . .
C7_13 C6_13 C8_13 OB_13 -175.8(3) . . . .
C5_13 C6_13 C8_13 OB_13 3.3(4) . . . .
C7_13 C6_13 C8_13 C9_13 4.1(4) . . . .
C5_13 C6_13 C8_13 C9_13 -176.8(3) . . . .
OB_13 C8_13 C9_13 C10_13 179.1(3) . . . .
C6_13 C8_13 C9_13 C10_13 -0.8(4) . . . .
C8_13 C9_13 C10_13 N11_13 -2.7(4) . . . .
C8_13 C9_13 C10_13 C_13 177.0(3) . . . .
C9_13 C10_13 N11_13 C7_13 2.6(4) . . . .
C_13 C10_13 N11_13 C7_13 -177.1(2) . . . .
C6_13 C7_13 N11_13 C10_13 1.1(4) . . . .
C2_13 C7_13 N11_13 C10_13 -178.1(3) . . . .
C2_12 N_12 C_13 O_13 -3.7(5) . . . .
C2_12 N_12 C_13 C10_13 175.3(3) . . . .
N11_13 C10_13 C_13 O_13 -167.2(3) . . . .
C9_13 C10_13 C_13 O_13 13.1(4) . . . .
N11_13 C10_13 C_13 N_12 13.7(4) . . . .
C9_13 C10_13 C_13 N_12 -166.0(3) . . . .
C_15 N_14 C2_14 C3_14 2.1(5) . . . .
C_15 N_14 C2_14 C7_14 179.6(3) . . . .
N_14 C2_14 C3_14 C4_14 176.3(3) . . . .
C7_14 C2_14 C3_14 C4_14 -1.1(5) . . . .
C2_14 C3_14 C4_14 C5_14 -3.7(6) . . . .
C3_14 C4_14 C5_14 C6_14 4.0(7) . . . .
C4_14 C5_14 C6_14 C8_14 179.2(4) . . . .
C4_14 C5_14 C6_14 C7_14 0.5(6) . . . .
C3_14 C2_14 C7_14 N11_14 -174.0(3) . . . .
N_14 C2_14 C7_14 N11_14 8.4(4) . . . .
C3_14 C2_14 C7_14 C6_14 5.4(5) . . . .
N_14 C2_14 C7_14 C6_14 -172.2(3) . . . .
C8_14 C6_14 C7_14 N11_14 -4.5(5) . . . .
C5_14 C6_14 C7_14 N11_14 174.3(3) . . . .
C8_14 C6_14 C7_14 C2_14 176.1(3) . . . .
C5_14 C6_14 C7_14 C2_14 -5.1(5) . . . .
C5_14 C6_14 C8_14 OB_14 3.2(6) . . . .
C7_14 C6_14 C8_14 OB_14 -178.1(3) . . . .
C5_14 C6_14 C8_14 C9_14 -176.3(4) . . . .
C7_14 C6_14 C8_14 C9_14 2.4(5) . . . .
OB_14 C8_14 C9_14 C10_14 -177.5(3) . . . .
C6_14 C8_14 C9_14 C10_14 2.0(5) . . . .
C8_14 C9_14 C10_14 N11_14 -5.0(5) . . . .
C8_14 C9_14 C10_14 C_14 172.8(3) . . . .
C9_14 C10_14 N11_14 C7_14 3.1(4) . . . .
C_14 C10_14 N11_14 C7_14 -174.7(2) . . . .
C2_14 C7_14 N11_14 C10_14 -178.8(3) . . . .
C6_14 C7_14 N11_14 C10_14 1.8(4) . . . .
C2_13 N_13 C_14 O_14 6.5(5) . . . .
C2_13 N_13 C_14 C10_14 -175.6(3) . . . .
N11_14 C10_14 C_14 O_14 -173.3(3) . . . .
C9_14 C10_14 C_14 O_14 8.7(4) . . . .
N11_14 C10_14 C_14 N_13 8.7(4) . . . .
C9_14 C10_14 C_14 N_13 -169.2(3) . . . .
C9_14 C8_14 OB_14 CG_14 -6.5(8) . . . .
C6_14 C8_14 OB_14 CG_14 174.1(6) . . . .
C8_14 OB_14 CG_14 CD_14 176.8(9) . . . .
OB_14 CG_14 CD_14 CE1_14 180.0(13) . . . .
OB_14 CG_14 CD_14 CE2_14 -62.6(13) . . . .
C_16 N_15 C2_15 C7_15 -178.4(3) . . . .
N_15 C2_15 C7_15 N11_15 16.3(4) . . . .
N_15 C2_15 C7_15 C6_15 -165.7(3) . . . .
N11_15 C7_15 C6_15 C8_15 0.9(4) . . . .
C2_15 C7_15 C6_15 C8_15 -177.0(3) . . . .
C6_15 C7_15 N11_15 C10_15 0.5(4) . . . .
C2_15 C7_15 N11_15 C10_15 178.3(3) . . . .
C7_15 N11_15 C10_15 C9_15 -1.2(4) . . . .
C7_15 N11_15 C10_15 C_15 178.7(3) . . . .
C2_14 N_14 C_15 O_15 9.8(5) . . . .
C2_14 N_14 C_15 C10_15 -170.6(3) . . . .
N11_15 C10_15 C_15 O_15 -175.9(3) . . . .
C9_15 C10_15 C_15 O_15 4.0(5) . . . .
N11_15 C10_15 C_15 N_14 4.6(4) . . . .
C9_15 C10_15 C_15 N_14 -175.5(3) . . . .
N11_15 C10_15 C9_15 C8_15 0.5(4) . . . .
C_15 C10_15 C9_15 C8_15 -179.4(3) . . . .
C10_15 C9_15 C8_15 OB_15 -179.9(3) . . . .
C10_15 C9_15 C8_15 C6_15 0.9(4) . . . .
C7_15 C6_15 C8_15 OB_15 179.3(3) . . . .
C7_15 C6_15 C8_15 C9_15 -1.6(4) . . . .
C_17 N_16 C2_16 C3_16 -0.5(4) . . . .
C_17 N_16 C2_16 C7_16 178.3(3) . . . .
N_16 C2_16 C3_16 C4_16 177.3(3) . . . .
C7_16 C2_16 C3_16 C4_16 -1.5(4) . . . .
C2_16 C3_16 C4_16 C5_16 -1.3(5) . . . .
C3_16 C4_16 C5_16 C6_16 1.8(5) . . . .
C4_16 C5_16 C6_16 C7_16 0.4(5) . . . .
C4_16 C5_16 C6_16 C8_16 -178.3(3) . . . .
C5_16 C6_16 C7_16 N11_16 176.5(3) . . . .
C8_16 C6_16 C7_16 N11_16 -4.7(4) . . . .
C5_16 C6_16 C7_16 C2_16 -3.0(4) . . . .
C8_16 C6_16 C7_16 C2_16 175.8(3) . . . .
N_16 C2_16 C7_16 N11_16 5.2(3) . . . .
C3_16 C2_16 C7_16 N11_16 -175.9(2) . . . .
N_16 C2_16 C7_16 C6_16 -175.3(2) . . . .
C3_16 C2_16 C7_16 C6_16 3.6(4) . . . .
C5_16 C6_16 C8_16 OB_16 -1(2) . . . .
C7_16 C6_16 C8_16 OB_16 -180(2) . . . .
C5_16 C6_16 C8_16 OB_16 2.3(6) . . . .
C7_16 C6_16 C8_16 OB_16 -176.4(5) . . . .
C5_16 C6_16 C8_16 C9_16 -178.4(3) . . . .
C7_16 C6_16 C8_16 C9_16 2.8(4) . . . .
OB_16 C8_16 C9_16 C10_16 -177(2) . . . .
OB_16 C8_16 C9_16 C10_16 179.7(6) . . . .
C6_16 C8_16 C9_16 C10_16 0.6(4) . . . .
C8_16 C9_16 C10_16 N11_16 -2.6(4) . . . .
C8_16 C9_16 C10_16 C_16 175.3(3) . . . .
C9_16 C10_16 N11_16 C7_16 0.9(4) . . . .
C_16 C10_16 N11_16 C7_16 -177.0(2) . . . .
C6_16 C7_16 N11_16 C10_16 2.9(4) . . . .
C2_16 C7_16 N11_16 C10_16 -177.6(2) . . . .
C2_15 N_15 C_16 O_16 1.0(4) . . . .
C2_15 N_15 C_16 C10_16 -178.7(3) . . . .
N11_16 C10_16 C_16 O_16 -171.6(3) . . . .
C9_16 C10_16 C_16 O_16 10.4(4) . . . .
N11_16 C10_16 C_16 N_15 8.1(4) . . . .
C9_16 C10_16 C_16 N_15 -169.9(3) . . . .
C9_16 C8_16 OB_16 CG_16 1.1(12) . . . .
C6_16 C8_16 OB_16 CG_16 -179.7(8) . . . .
C8_16 OB_16 CG_16 CD_16 -172.9(9) . . . .
OB_16 CG_16 CD_16 CE1_16 -69.9(13) . . . .
OB_16 CG_16 CD_16 CE2_16 62.7(11) . . . .
C9_16 C8_16 OB_16 CG_16 -15(5) . . . .
C6_16 C8_16 OB_16 CG_16 168(4) . . . .
C8_16 OB_16 CG_16 CD_16 164(4) . . . .
OB_16 CG_16 CD_16 CE1_16 56(5) . . . .
OB_16 CG_16 CD_16 CE2_16 177(4) . . . .
C_18 N_17 C2_17 C3_17 6.5(5) . . . .
C_18 N_17 C2_17 C7_17 -177.8(3) . . . .
N_17 C2_17 C3_17 C4_17 174.2(3) . . . .
C7_17 C2_17 C3_17 C4_17 -1.3(5) . . . .
C2_17 C3_17 C4_17 C5_17 -2.7(6) . . . .
C3_17 C4_17 C5_17 C6_17 1.9(6) . . . .
C4_17 C5_17 C6_17 C7_17 2.9(5) . . . .
C4_17 C5_17 C6_17 C8_17 -175.7(3) . . . .
C5_17 C6_17 C7_17 N11_17 175.9(3) . . . .
C8_17 C6_17 C7_17 N11_17 -5.5(4) . . . .
C5_17 C6_17 C7_17 C2_17 -6.9(4) . . . .
C8_17 C6_17 C7_17 C2_17 171.7(3) . . . .
C3_17 C2_17 C7_17 N11_17 -176.4(3) . . . .
N_17 C2_17 C7_17 N11_17 7.6(4) . . . .
C3_17 C2_17 C7_17 C6_17 6.1(4) . . . .
N_17 C2_17 C7_17 C6_17 -169.9(3) . . . .
C7_17 C6_17 C8_17 OB_17 -174.7(3) . . . .
C5_17 C6_17 C8_17 OB_17 3.9(5) . . . .
C7_17 C6_17 C8_17 C9_17 3.1(4) . . . .
C5_17 C6_17 C8_17 C9_17 -178.3(3) . . . .
OB_17 C8_17 C9_17 C10_17 179.0(3) . . . .
C6_17 C8_17 C9_17 C10_17 1.4(4) . . . .
C8_17 C9_17 C10_17 N11_17 -4.2(4) . . . .
C8_17 C9_17 C10_17 C_17 176.5(3) . . . .
C9_17 C10_17 N11_17 C7_17 2.1(4) . . . .
C_17 C10_17 N11_17 C7_17 -178.6(2) . . . .
C6_17 C7_17 N11_17 C10_17 2.9(4) . . . .
C2_17 C7_17 N11_17 C10_17 -174.4(2) . . . .
C2_16 N_16 C_17 O_17 5.5(4) . . . .
C2_16 N_16 C_17 C10_17 -175.4(2) . . . .
N11_17 C10_17 C_17 O_17 -165.7(3) . . . .
C9_17 C10_17 C_17 O_17 13.6(4) . . . .
N11_17 C10_17 C_17 N_16 15.1(3) . . . .
C9_17 C10_17 C_17 N_16 -165.6(2) . . . .
C9_17 C8_17 OB_17 CG_17 -8.9(5) . . . .
C6_17 C8_17 OB_17 CG_17 168.7(3) . . . .
C8_17 OB_17 CG_17 CD_17 -172.7(3) . . . .
OB_17 CG_17 CD_17 CE2_17 -65.6(4) . . . .
OB_17 CG_17 CD_17 CE1_17 173.9(4) . . . .
C_19 N_18 C2_18 C3_18 5.7(4) . . . .
C_19 N_18 C2_18 C7_18 -174.4(3) . . . .
N_18 C2_18 C3_18 C4_18 177.6(3) . . . .
C7_18 C2_18 C3_18 C4_18 -2.3(4) . . . .
C2_18 C3_18 C4_18 C5_18 -0.3(5) . . . .
C3_18 C4_18 C5_18 C6_18 1.5(5) . . . .
C4_18 C5_18 C6_18 C8_18 -179.7(3) . . . .
C4_18 C5_18 C6_18 C7_18 0.0(5) . . . .
C5_18 C6_18 C7_18 N11_18 176.3(3) . . . .
C8_18 C6_18 C7_18 N11_18 -3.9(4) . . . .
C5_18 C6_18 C7_18 C2_18 -2.6(4) . . . .
C8_18 C6_18 C7_18 C2_18 177.2(3) . . . .
N_18 C2_18 C7_18 N11_18 4.8(4) . . . .
C3_18 C2_18 C7_18 N11_18 -175.2(3) . . . .
N_18 C2_18 C7_18 C6_18 -176.2(2) . . . .
C3_18 C2_18 C7_18 C6_18 3.7(4) . . . .
C5_18 C6_18 C8_18 OB_18 1.0(5) . . . .
C7_18 C6_18 C8_18 OB_18 -178.7(3) . . . .
C5_18 C6_18 C8_18 C9_18 -178.3(3) . . . .
C7_18 C6_18 C8_18 C9_18 2.0(4) . . . .
OB_18 C8_18 C9_18 C10_18 -178.2(3) . . . .
C6_18 C8_18 C9_18 C10_18 1.1(5) . . . .
C8_18 C9_18 C10_18 N11_18 -2.7(5) . . . .
C8_18 C9_18 C10_18 C_18 174.4(3) . . . .
C9_18 C10_18 N11_18 C7_18 0.9(4) . . . .
C_18 C10_18 N11_18 C7_18 -176.3(2) . . . .
C6_18 C7_18 N11_18 C10_18 2.5(4) . . . .
C2_18 C7_18 N11_18 C10_18 -178.6(3) . . . .
C2_17 N_17 C_18 O_18 5.9(5) . . . .
C2_17 N_17 C_18 C10_18 -176.4(3) . . . .
N11_18 C10_18 C_18 O_18 -169.0(3) . . . .
C9_18 C10_18 C_18 O_18 13.7(4) . . . .
N11_18 C10_18 C_18 N_17 13.2(4) . . . .
C9_18 C10_18 C_18 N_17 -164.1(3) . . . .
OA_24 N_19 C2_19 C3_19 -166.9(3) . . . .
OB_24 N_19 C2_19 C3_19 12.7(4) . . . .
OA_24 N_19 C2_19 C7_19 11.4(4) . . . .
OB_24 N_19 C2_19 C7_19 -168.9(3) . . . .
C7_19 C2_19 C3_19 C4_19 -1.1(5) . . . .
N_19 C2_19 C3_19 C4_19 177.3(3) . . . .
C2_19 C3_19 C4_19 C5_19 -0.4(6) . . . .
C3_19 C4_19 C5_19 C6_19 0.7(5) . . . .
C4_19 C5_19 C6_19 C7_19 0.6(5) . . . .
C4_19 C5_19 C6_19 C8_19 -179.2(3) . . . .
C3_19 C2_19 C7_19 N11_19 -176.9(3) . . . .
N_19 C2_19 C7_19 N11_19 4.9(4) . . . .
C3_19 C2_19 C7_19 C6_19 2.3(4) . . . .
N_19 C2_19 C7_19 C6_19 -176.0(3) . . . .
C5_19 C6_19 C7_19 N11_19 177.1(3) . . . .
C8_19 C6_19 C7_19 N11_19 -3.1(4) . . . .
C5_19 C6_19 C7_19 C2_19 -2.1(4) . . . .
C8_19 C6_19 C7_19 C2_19 177.7(3) . . . .
C5_19 C6_19 C8_19 OB_19 2.6(4) . . . .
C7_19 C6_19 C8_19 OB_19 -177.2(2) . . . .
C5_19 C6_19 C8_19 C9_19 -178.9(3) . . . .
C7_19 C6_19 C8_19 C9_19 1.3(4) . . . .
OB_19 C8_19 C9_19 C10_19 179.0(3) . . . .
C6_19 C8_19 C9_19 C10_19 0.7(4) . . . .
C8_19 C9_19 C10_19 N11_19 -1.1(4) . . . .
C8_19 C9_19 C10_19 C_19 -178.7(3) . . . .
C9_19 C10_19 N11_19 C7_19 -0.7(4) . . . .
C_19 C10_19 N11_19 C7_19 177.0(2) . . . .
C2_19 C7_19 N11_19 C10_19 -178.1(3) . . . .
C6_19 C7_19 N11_19 C10_19 2.8(4) . . . .
C2_18 N_18 C_19 O_19 5.1(4) . . . .
C2_18 N_18 C_19 C10_19 -173.8(2) . . . .
N11_19 C10_19 C_19 O_19 -175.1(2) . . . .
C9_19 C10_19 C_19 O_19 2.8(4) . . . .
N11_19 C10_19 C_19 N_18 3.8(3) . . . .
C9_19 C10_19 C_19 N_18 -178.3(2) . . . .
C9_19 C8_19 OB_19 CG_19 -0.2(4) . . . .
C6_19 C8_19 OB_19 CG_19 178.2(3) . . . .
C8_19 OB_19 CG_19 CD_19 -171.4(3) . . . .
OB_19 CG_19 CD_19 CE2_19 -60.6(6) . . . .
OB_19 CG_19 CD_19 CE1_19 173.1(4) . . . .
C2_10 N2_10 NA_25 C_9 179.4(3) . . . .
O_9 C_9 NA_25 N2_10 4.7(6) . . . .
C10_9 C_9 NA_25 N2_10 -176.8(4) . . . .
C1_10 N1_10 NB_25 C_11 179.2(4) . . . .
O_11 C_11 NB_25 N1_10 4.0(6) . . . .
C10_11 C_11 NB_25 N1_10 -176.7(4) . . . .
